data_4124334
loop_
_publ_author_name
'Arichi, Norihito'
'Yamada, Ken-Ichi'
'Yamaoka, Yousuke'
'Takasu, Kiyosei'

_publ_section_title
;
 An Arylative Ring Expansion Cascade of Fused Cyclobutenes via Short-Lived
 Intermediates with Planar Chirality.
;
_journal_issue 30
_journal_name_full 'Journal of the American Chemical Society'
_journal_page_first 9579
_journal_page_last 9582
_journal_paper_doi 10.1021/jacs.5b06576
_journal_volume 137
_journal_year 2015
_chemical_absolute_configuration 'CHOOSE rm ad rmad syn or unk'
_chemical_formula_moiety 'C30 H41 N O5 S Si'
_chemical_formula_sum 'C30 H41 N O5 S Si'
_chemical_formula_weight 555.80
_space_group_crystal_system triclinic
_space_group_IT_number 1
_space_group_name_Hall 'P 1'
_space_group_name_H-M_alt 'P 1'
_symmetry_space_group_name_Hall 'P 1'
_symmetry_space_group_name_H-M 'P 1'
_atom_sites_solution_hydrogens geom
_atom_sites_solution_primary direct
_atom_sites_solution_secondary difmap
_cell_angle_alpha 106.141(8)
_cell_angle_beta 106.275(8)
_cell_angle_gamma 93.457(7)
_cell_formula_units_Z 4
_cell_length_a 13.3551(11)
_cell_length_b 13.3626(9)
_cell_length_c 18.1872(12)
_cell_measurement_reflns_used 22481
_cell_measurement_temperature 93
_cell_measurement_theta_max 25.40
_cell_measurement_theta_min 2.66
_cell_volume 2959.0(4)
_computing_cell_refinement 'RAPID AUTO'
_computing_data_collection 'RAPID AUTO (Rigaku, ????)'
_computing_data_reduction 'RAPID AUTO'
_computing_molecular_graphics 'CrystalStructure 4.1'
_computing_publication_material 'CrystalStructure 4.1 (Rigaku, 2014)'
_computing_structure_refinement 'SHELXL2013 (Sheldrick, 2008)'
_computing_structure_solution 'Il Milione (Burla, et al., 2007)'
_diffrn_ambient_temperature 93
_diffrn_detector_area_resol_mean 10.000
_diffrn_measured_fraction_theta_full 0.999
_diffrn_measured_fraction_theta_max 0.996
_diffrn_measurement_device_type 'Rigaku R-AXIS RAPID'
_diffrn_measurement_method \w
_diffrn_radiation_type 'Mo K\a'
_diffrn_radiation_wavelength 0.71075
_diffrn_reflns_laue_measured_fraction_full 0.999
_diffrn_reflns_laue_measured_fraction_max 0.996
_diffrn_reflns_limit_h_max 16
_diffrn_reflns_limit_h_min -16
_diffrn_reflns_limit_k_max 16
_diffrn_reflns_limit_k_min -14
_diffrn_reflns_limit_l_max 21
_diffrn_reflns_limit_l_min -21
_diffrn_reflns_number 22858
_diffrn_reflns_point_group_measured_fraction_full 0.974
_diffrn_reflns_point_group_measured_fraction_max 0.970
_diffrn_reflns_theta_full 25.242
_diffrn_reflns_theta_max 25.347
_diffrn_reflns_theta_min 3.064
_diffrn_standards_number 0
_exptl_absorpt_coefficient_mu 0.188
_exptl_absorpt_correction_type none
_exptl_crystal_colour colorless
_exptl_crystal_density_diffrn 1.248
_exptl_crystal_density_method 'not measured'
_exptl_crystal_description block
_exptl_crystal_F_000 1192.00
_exptl_crystal_size_max 0.410
_exptl_crystal_size_mid 0.260
_exptl_crystal_size_min 0.250
_refine_diff_density_max 0.57
_refine_diff_density_min -0.40
_refine_ls_abs_structure_details
;
 Flack x determined using 5074 quotients [(I+)-(I-)]/[(I+)+(I-)]
 (Parsons and Flack (2004), Acta Cryst. A60, s61).
;
_refine_ls_abs_structure_Flack 0.01(8)
_refine_ls_extinction_method none
_refine_ls_goodness_of_fit_ref 1.034
_refine_ls_hydrogen_treatment constr
_refine_ls_number_parameters 1374
_refine_ls_number_reflns 17875
_refine_ls_number_restraints 3
_refine_ls_R_factor_all 0.0762
_refine_ls_R_factor_gt 0.0678
_refine_ls_shift/su_max 0.000
_refine_ls_structure_factor_coef Fsqd
_refine_ls_weighting_details 'w = 1/[\s^2^(Fo^2^)+(0.1072P)^2^+0.0000P] where P=(Fo^2^+2Fc^2^)/3'
_refine_ls_weighting_scheme calc
_refine_ls_wR_factor_gt 0.1705
_refine_ls_wR_factor_ref 0.1794
_reflns_number_gt 15890
_reflns_number_total 17875
_reflns_threshold_expression F^2^>2.0\s(F^2^)
_cod_data_source_file ja5b06576_si_003.cif
_cod_data_source_block (+)-6c
_cod_database_code 4124334
_shelxl_res_file
;

    shelxl.res created by SHELXL-2014/7

TITL 150116NA
CELL  0.71075 13.35511 13.36263 18.18718 106.14130 106.27490 93.45660
ZERR  4 0.00110 0.00091 0.00119 0.00750 0.00750 0.00660
LATT -1
SFAC C H N O S SI
UNIT 120 164 4 20 4 4
L.S. 5
TWIN 0.000 -1.000 0.000 -1.000 0.000 0.000 0.000 0.000 -1.000
WPDB -2
HTAB
BOND $H
CONF
LIST 4
TEMP -180.0
ACTA
SIZE 0.410 0.260 0.250
WGHT    0.107200
BASF   0.33976
FVAR       0.47122
S1    5    0.094007    0.447868    0.418349    11.00000    0.02881    0.02813 =
         0.02549   -0.00042    0.00438    0.00294
S2    5    0.569698    0.947984    0.397557    11.00000    0.03002    0.02483 =
         0.02537    0.00392    0.00248    0.00250
S3    5    0.330127    1.213747    0.227893    11.00000    0.03815    0.02471 =
         0.02271    0.00033    0.00715    0.00454
S4    5    0.850764    0.701678    0.219138    11.00000    0.03504    0.02108 =
         0.02577    0.00086    0.00909    0.00193
SI1   6   -0.136517    0.584480    0.664870    11.00000    0.03140    0.02991 =
         0.03430    0.00840    0.01108    0.00743
SI2   6    0.350576    1.178551    0.659944    11.00000    0.02742    0.02369 =
         0.02734    0.00707    0.00892    0.00410
SI3   6    0.101679    1.434946   -0.039921    11.00000    0.03023    0.02249 =
         0.02735    0.00801    0.00892    0.00641
SI4   6    0.711708    0.934428   -0.025257    11.00000    0.02595    0.02183 =
         0.03130    0.00347    0.00886    0.00392
O1    4    0.131409    0.361002    0.634339    11.00000    0.03911    0.02731 =
         0.03930    0.00804    0.00626    0.00321
O2    4   -0.034715    0.374984    0.573037    11.00000    0.03274    0.02364 =
         0.04928    0.00863    0.01108    0.00113
O3    4   -0.005753    0.592762    0.694736    11.00000    0.03181    0.03369 =
         0.02723    0.01007    0.01128    0.00942
O4    4    0.005618    0.487708    0.437814    11.00000    0.03389    0.05874 =
         0.02878    0.01042    0.00482    0.01311
O5    4    0.081504    0.342519    0.364071    11.00000    0.04186    0.01840 =
         0.02599   -0.00319    0.01097    0.00307
O6    4    0.386325    0.919960    0.529724    11.00000    0.03511    0.03202 =
         0.05156    0.01004    0.00953    0.00024
O7    4    0.532735    0.862523    0.588437    11.00000    0.03638    0.03089 =
         0.03439    0.01496    0.00741    0.00038
O8    4    0.458525    1.120123    0.666954    11.00000    0.03248    0.02920 =
         0.04170    0.00676    0.02017    0.00633
O9    4    0.479587    0.987738    0.411006    11.00000    0.02895    0.04768 =
         0.03666    0.01792    0.00155    0.00391
O10   4    0.560144    0.845795    0.339839    11.00000    0.04647    0.03171 =
         0.02425   -0.00002    0.00411    0.00162
O11   4    0.355650    1.397434    0.095731    11.00000    0.04070    0.02000 =
         0.06182    0.00355    0.01544    0.00299
O12   4    0.412531    1.249929    0.036540    11.00000    0.03113    0.02806 =
         0.05347    0.01024    0.01213    0.00868
O13   4    0.157723    1.325371   -0.044518    11.00000    0.03492    0.02177 =
         0.03099    0.00636    0.01156    0.00468
O14   4    0.433966    1.226454    0.281706    11.00000    0.03199    0.03683 =
         0.02769   -0.00646    0.00823   -0.00230
O15   4    0.283089    1.303063    0.214036    11.00000    0.04849    0.02136 =
         0.03720    0.00116    0.02047    0.00893
O16   4    0.938426    0.669505   -0.000426    11.00000    0.03399    0.02709 =
         0.03059    0.00379    0.01202    0.00473
O17   4    0.923354    0.834284    0.067447    11.00000    0.02948    0.01908 =
         0.03503   -0.00344    0.00449   -0.00077
O18   4    0.704600    0.804608   -0.056114    11.00000    0.02949    0.02185 =
         0.03126    0.01260    0.01039    0.00898
O19   4    0.814725    0.792762    0.198839    11.00000    0.04654    0.02209 =
         0.03888    0.00655    0.01171    0.01389
O20   4    0.950451    0.708332    0.277450    11.00000    0.03463    0.03703 =
         0.02884    0.00317    0.00230   -0.00562
N1    3    0.180885    0.450318    0.504285    11.00000    0.02951    0.02407 =
         0.01537   -0.00266    0.00391   -0.00231
N2    3    0.642219    0.940468    0.485599    11.00000    0.04098    0.02605 =
         0.01869    0.00642    0.00742    0.01184
N3    3    0.332450    1.140472    0.138453    11.00000    0.03310    0.02365 =
         0.01735   -0.00248    0.00070    0.00670
N4    3    0.852969    0.618210    0.133137    11.00000    0.03527    0.01793 =
         0.02074    0.00631    0.00221    0.00899
C1    1    0.065947    0.412952    0.608105    11.00000    0.04286    0.02554 =
         0.02307    0.00524    0.01099    0.00088
C2    1    0.097635    0.524167    0.610622    11.00000    0.02434    0.03199 =
         0.02232    0.00041    0.00357   -0.00149
C3    1    0.063375    0.605193    0.652330    11.00000    0.03445    0.03667 =
         0.01979    0.00417    0.01310    0.00601
C4    1    0.109474    0.718325    0.670538    11.00000    0.04092    0.02879 =
         0.03007    0.01427    0.01410    0.01305
AFIX  23
H4A   2    0.053264    0.762932    0.673388    11.00000   -1.20000
H4B   2    0.135458    0.725068    0.625969    11.00000   -1.20000
AFIX   0
C5    1    0.200370    0.758722    0.749781    11.00000    0.04689    0.02681 =
         0.02507    0.00786    0.00639   -0.01153
AFIX  23
H5A   2    0.232627    0.829538    0.753889    11.00000   -1.20000
H5B   2    0.170069    0.767409    0.794614    11.00000   -1.20000
AFIX   0
C6    1    0.287731    0.691813    0.762423    11.00000    0.04206    0.02551 =
         0.03075    0.00117    0.01176    0.00627
AFIX  23
H6A   2    0.258651    0.627326    0.770673    11.00000   -1.20000
H6B   2    0.343664    0.731340    0.812992    11.00000   -1.20000
AFIX   0
C7    1    0.340048    0.657671    0.695892    11.00000    0.03143    0.02944 =
         0.02465   -0.00220    0.00514   -0.00159
AFIX  23
H7A   2    0.331477    0.708286    0.664645    11.00000   -1.20000
H7B   2    0.416561    0.660284    0.721152    11.00000   -1.20000
AFIX   0
C8    1    0.293881    0.546985    0.638544    11.00000    0.02691    0.03355 =
         0.02043    0.00990    0.00389    0.00603
AFIX  13
H8    2    0.285449    0.500749    0.671875    11.00000   -1.20000
AFIX   0
C9    1    0.355007    0.493133    0.582683    11.00000    0.03510    0.01970 =
         0.03156   -0.00230    0.01126    0.00240
C10   1    0.462873    0.488318    0.601412    11.00000    0.03351    0.03800 =
         0.02321    0.01292    0.00872    0.00751
AFIX  43
H10   2    0.509687    0.526215    0.653265    11.00000   -1.20000
AFIX   0
C11   1    0.500416    0.426984    0.542698    11.00000    0.02410    0.03357 =
         0.03800    0.01474    0.01064    0.00812
AFIX  43
H11   2    0.574033    0.425663    0.553070    11.00000   -1.20000
AFIX   0
C12   1    0.428740    0.366353    0.467270    11.00000    0.03120    0.02933 =
         0.04110    0.00937    0.02093    0.01063
AFIX  43
H12   2    0.454625    0.322859    0.427861    11.00000   -1.20000
AFIX   0
C13   1    0.322689    0.369618    0.450429    11.00000    0.03617    0.02780 =
         0.03085    0.00255    0.01195    0.00760
AFIX  43
H13   2    0.274516    0.328378    0.400083    11.00000   -1.20000
AFIX   0
C14   1    0.287159    0.435323    0.509357    11.00000    0.03576    0.02659 =
         0.03244    0.01242    0.01520    0.00808
C15   1    0.186382    0.539017    0.577806    11.00000    0.02985    0.01809 =
         0.02633    0.00621    0.00902    0.00217
AFIX  13
H15   2    0.183422    0.605794    0.563120    11.00000   -1.20000
AFIX   0
C16   1   -0.066200    0.266514    0.565399    11.00000    0.03572    0.02598 =
         0.06024    0.01023    0.01157    0.00169
AFIX  23
H16A  2   -0.143778    0.253232    0.552926    11.00000   -1.20000
H16B  2   -0.033909    0.254175    0.617583    11.00000   -1.20000
AFIX   0
C17   1   -0.035271    0.191263    0.502221    11.00000    0.04083    0.02426 =
         0.05189    0.00818    0.00363    0.00448
AFIX  33
H17A  2   -0.058595    0.119115    0.499753    11.00000   -1.20000
H17B  2   -0.068298    0.201867    0.450122    11.00000   -1.20000
H17C  2    0.041628    0.202811    0.514813    11.00000   -1.20000
AFIX   0
C18   1   -0.184582    0.579173    0.558368    11.00000    0.04883    0.05561 =
         0.04187    0.01168    0.01173    0.01749
AFIX  33
H18A  2   -0.261603    0.574309    0.541377    11.00000   -1.20000
H18B  2   -0.153348    0.643109    0.551770    11.00000   -1.20000
H18C  2   -0.164376    0.517276    0.525271    11.00000   -1.20000
AFIX   0
C19   1   -0.187750    0.462452    0.682224    11.00000    0.04325    0.03304 =
         0.08627    0.01677    0.03428    0.00088
AFIX  33
H19A  2   -0.265010    0.453289    0.665623    11.00000   -1.20000
H19B  2   -0.164762    0.401303    0.650615    11.00000   -1.20000
H19C  2   -0.160317    0.468835    0.739526    11.00000   -1.20000
AFIX   0
C20   1   -0.172866    0.701900    0.732288    11.00000    0.03505    0.04062 =
         0.03485    0.01824    0.01578    0.02093
C21   1   -0.289591    0.683118    0.721632    11.00000    0.04776    0.06352 =
         0.09909   -0.01321    0.02564    0.02496
AFIX  33
H21A  2   -0.307083    0.616514    0.731178    11.00000   -1.20000
H21B  2   -0.307426    0.741035    0.760133    11.00000   -1.20000
H21C  2   -0.329904    0.679634    0.666679    11.00000   -1.20000
AFIX   0
C22   1   -0.116654    0.711427    0.820231    11.00000    0.12763    0.09795 =
         0.03702    0.02358    0.03894    0.07338
AFIX  33
H22A  2   -0.134660    0.645419    0.830418    11.00000   -1.20000
H22B  2   -0.040196    0.725615    0.831095    11.00000   -1.20000
H22C  2   -0.139097    0.769350    0.855519    11.00000   -1.20000
AFIX   0
C23   1   -0.144736    0.802128    0.718139    11.00000    0.16675    0.04134 =
         0.15745    0.04862    0.13661    0.04608
AFIX  33
H23A  2   -0.068978    0.813263    0.725240    11.00000   -1.20000
H23B  2   -0.184532    0.799075    0.663173    11.00000   -1.20000
H23C  2   -0.162054    0.860476    0.756626    11.00000   -1.20000
AFIX   0
C24   1    0.152524    0.534294    0.379367    11.00000    0.04353    0.01953 =
         0.03181    0.00189    0.00159    0.00292
C25   1    0.196608    0.494906    0.320743    11.00000    0.04146    0.01682 =
         0.02685    0.00059   -0.00009    0.00124
AFIX  43
H25   2    0.196124    0.421163    0.300589    11.00000   -1.20000
AFIX   0
C26   1    0.242349    0.563715    0.290665    11.00000    0.02993    0.05056 =
         0.03495    0.02167   -0.00461   -0.00195
AFIX  43
H26   2    0.271445    0.535758    0.248549    11.00000   -1.20000
AFIX   0
C27   1    0.247186    0.672501    0.320010    11.00000    0.05450    0.03695 =
         0.05806    0.02542   -0.00009   -0.00268
C28   1    0.200502    0.709472    0.378795    11.00000    0.05238    0.02360 =
         0.06374    0.01306   -0.01358   -0.00377
AFIX  43
H28   2    0.202225    0.783409    0.399047    11.00000   -1.20000
AFIX   0
C29   1    0.149950    0.643333    0.410835    11.00000    0.07144    0.02392 =
         0.02228    0.00029    0.01032    0.01705
AFIX  43
H29   2    0.116740    0.670254    0.450563    11.00000   -1.20000
AFIX   0
C30   1    0.298668    0.745156    0.288298    11.00000    0.05175    0.07297 =
         0.11185    0.05070    0.00925   -0.02135
AFIX 137
H30A  2    0.315889    0.816177    0.326990    11.00000   -1.20000
H30B  2    0.250596    0.746647    0.236955    11.00000   -1.20000
H30C  2    0.363527    0.720637    0.280001    11.00000   -1.20000
AFIX   0
C31   1    0.479303    0.934860    0.562373    11.00000    0.03102    0.02778 =
         0.03899    0.01151    0.01443    0.00477
C32   1    0.551508    1.034630    0.583519    11.00000    0.02817    0.02843 =
         0.02515    0.00867    0.00653    0.00707
C33   1    0.535243    1.123327    0.630860    11.00000    0.03308    0.02388 =
         0.02480    0.00923    0.01285    0.00854
C34   1    0.606966    1.224880    0.661443    11.00000    0.03540    0.02864 =
         0.03184    0.01083    0.00695    0.00735
AFIX  23
H34A  2    0.564223    1.283014    0.663354    11.00000   -1.20000
H34B  2    0.646819    1.226815    0.623311    11.00000   -1.20000
AFIX   0
C35   1    0.685265    1.243321    0.745231    11.00000    0.04718    0.02366 =
         0.02308   -0.00323    0.00874   -0.00073
AFIX  23
H35A  2    0.736390    1.307331    0.758265    11.00000   -1.20000
H35B  2    0.646190    1.257168    0.785053    11.00000   -1.20000
AFIX   0
C36   1    0.746331    1.152476    0.754521    11.00000    0.02125    0.04124 =
         0.02551   -0.00329   -0.00099    0.00602
AFIX  23
H36A  2    0.696496    1.092448    0.751507    11.00000   -1.20000
H36B  2    0.798875    1.174719    0.808854    11.00000   -1.20000
AFIX   0
C37   1    0.804367    1.113515    0.691900    11.00000    0.03091    0.03256 =
         0.02898    0.00422    0.00647   -0.00033
AFIX  23
H37A  2    0.815459    1.170492    0.668684    11.00000   -1.20000
H37B  2    0.874731    1.099805    0.719877    11.00000   -1.20000
AFIX   0
C38   1    0.747117    1.014189    0.623367    11.00000    0.02396    0.03189 =
         0.01827    0.00361    0.00761    0.00796
AFIX  13
H38   2    0.721718    0.962884    0.647485    11.00000   -1.20000
AFIX   0
C39   1    0.810643    0.959633    0.572231    11.00000    0.02641    0.02260 =
         0.02615    0.00356    0.00232   -0.00230
C40   1    0.915764    0.944418    0.593148    11.00000    0.02935    0.03773 =
         0.03262    0.00709    0.00982   -0.00078
AFIX  43
H40   2    0.961773    0.977470    0.646236    11.00000   -1.20000
AFIX   0
C41   1    0.951801    0.880788    0.535694    11.00000    0.03330    0.05320 =
         0.04677    0.02819    0.01983    0.02436
AFIX  43
H41   2    1.023623    0.870411    0.549146    11.00000   -1.20000
AFIX   0
C42   1    0.885081    0.831572    0.458517    11.00000    0.05831    0.03597 =
         0.02722    0.01247    0.02229    0.01798
AFIX  43
H42   2    0.911470    0.787784    0.419577    11.00000   -1.20000
AFIX   0
C43   1    0.781318    0.845421    0.437760    11.00000    0.04493    0.02546 =
         0.04419    0.00574    0.02052    0.01492
AFIX  43
H43   2    0.735300    0.809561    0.385162    11.00000   -1.20000
AFIX   0
C44   1    0.743965    0.911573    0.493478    11.00000    0.04441    0.02639 =
         0.03294    0.01446    0.02031    0.01021
C45   1    0.650752    1.029478    0.558709    11.00000    0.02612    0.01625 =
         0.02765   -0.00400    0.00460   -0.00142
AFIX  13
H45   2    0.668405    1.096889    0.548141    11.00000   -1.20000
AFIX   0
C46   1    0.475002    0.756857    0.564418    11.00000    0.04279    0.02451 =
         0.05297    0.00815    0.01414   -0.00202
AFIX  23
H46A  2    0.398904    0.760862    0.555259    11.00000   -1.20000
H46B  2    0.499436    0.725330    0.608355    11.00000   -1.20000
AFIX   0
C47   1    0.490684    0.687414    0.488554    11.00000    0.07710    0.04155 =
         0.04535    0.01433    0.02324    0.00416
AFIX  33
H47A  2    0.450962    0.616931    0.473890    11.00000   -1.20000
H47B  2    0.465411    0.717882    0.444755    11.00000   -1.20000
H47C  2    0.565853    0.682381    0.497803    11.00000   -1.20000
AFIX   0
C48   1    0.385362    1.315647    0.725817    11.00000    0.03358    0.04046 =
         0.04832   -0.00197    0.01579    0.00831
AFIX  33
H48A  2    0.321644    1.349282    0.721331    11.00000   -1.20000
H48B  2    0.416999    1.316898    0.781688    11.00000   -1.20000
H48C  2    0.436007    1.353925    0.709585    11.00000   -1.20000
AFIX   0
C49   1    0.289022    1.172497    0.553194    11.00000    0.04305    0.04448 =
         0.03931    0.02074    0.00855    0.01174
AFIX  33
H49A  2    0.225586    1.206605    0.548483    11.00000   -1.20000
H49B  2    0.339272    1.208992    0.535509    11.00000   -1.20000
H49C  2    0.269785    1.098705    0.519364    11.00000   -1.20000
AFIX   0
C50   1    0.269628    1.101423    0.700325    11.00000    0.02835    0.03910 =
         0.03368    0.02031    0.00643    0.01457
C51   1    0.333080    1.107041    0.785490    11.00000    0.04431    0.14963 =
         0.05597    0.05539    0.01458    0.00356
AFIX  33
H51A  2    0.398980    1.078828    0.784805    11.00000   -1.20000
H51B  2    0.349237    1.180555    0.819925    11.00000   -1.20000
H51C  2    0.291894    1.065359    0.806596    11.00000   -1.20000
AFIX   0
C52   1    0.164423    1.145118    0.697899    11.00000    0.03368    0.04496 =
         0.05187    0.02234    0.01283    0.00778
AFIX  33
H52A  2    0.125689    1.140317    0.642318    11.00000   -1.20000
H52B  2    0.121812    1.103755    0.718257    11.00000   -1.20000
H52C  2    0.179154    1.218951    0.731587    11.00000   -1.20000
AFIX   0
C53   1    0.244010    0.982540    0.646999    11.00000    0.09232    0.04909 =
         0.10021    0.02551    0.06191    0.00050
AFIX  33
H53A  2    0.203072    0.977159    0.591767    11.00000   -1.20000
H53B  2    0.310012    0.954243    0.646952    11.00000   -1.20000
H53C  2    0.202981    0.942133    0.669045    11.00000   -1.20000
AFIX   0
C54   1    0.641401    1.040821    0.370943    11.00000    0.03423    0.03653 =
         0.02535    0.01102   -0.00019    0.00193
C55   1    0.703278    1.007527    0.323330    11.00000    0.03747    0.04364 =
         0.02180    0.01003   -0.00126    0.00109
AFIX  43
H55   2    0.710307    0.935201    0.305259    11.00000   -1.20000
AFIX   0
C56   1    0.755803    1.082883    0.302054    11.00000    0.03489    0.08715 =
         0.04096    0.03667    0.01288    0.01145
AFIX  43
H56   2    0.797809    1.060543    0.267884    11.00000   -1.20000
AFIX   0
C57   1    0.749120    1.188620    0.328712    11.00000    0.03652    0.05797 =
         0.05235    0.03458    0.00378   -0.00105
C58   1    0.686670    1.220180    0.378944    11.00000    0.03701    0.03932 =
         0.05441    0.01755   -0.00537   -0.00575
AFIX  43
H58   2    0.682896    1.293014    0.399215    11.00000   -1.20000
AFIX   0
C59   1    0.630600    1.148353    0.399702    11.00000    0.03931    0.02438 =
         0.02767   -0.00170    0.00124    0.00204
AFIX  43
H59   2    0.586316    1.170105    0.432109    11.00000   -1.20000
AFIX   0
C60   1    0.808160    1.268695    0.306489    11.00000    0.05725    0.08945 =
         0.10546    0.06766    0.01508   -0.00830
AFIX 137
H60A  2    0.883339    1.262163    0.321499    11.00000   -1.20000
H60B  2    0.798807    1.339574    0.335128    11.00000   -1.20000
H60C  2    0.780930    1.256694    0.248313    11.00000   -1.20000
AFIX   0
C61   1    0.341486    1.304759    0.062208    11.00000    0.04535    0.02640 =
         0.03011    0.00928    0.01533    0.01077
C62   1    0.240282    1.233204    0.040524    11.00000    0.03387    0.01963 =
         0.02869    0.00341    0.01203    0.00800
C63   1    0.151839    1.250610   -0.007225    11.00000    0.02969    0.02036 =
         0.03672    0.00848    0.00845    0.00617
C64   1    0.046619    1.182945   -0.034570    11.00000    0.03296    0.03522 =
         0.04203    0.02028    0.01411    0.00303
AFIX  23
H64A  2   -0.009220    1.228436   -0.034707    11.00000   -1.20000
H64B  2    0.045003    1.143470    0.003886    11.00000   -1.20000
AFIX   0
C65   1    0.023606    1.104590   -0.119323    11.00000    0.02450    0.03833 =
         0.04374    0.02081    0.00148    0.00069
AFIX  23
H65A  2   -0.042832    1.056955   -0.132162    11.00000   -1.20000
H65B  2    0.012436    1.144389   -0.158723    11.00000   -1.20000
AFIX   0
C66   1    0.110333    1.038052   -0.129538    11.00000    0.04078    0.04130 =
         0.01807    0.00327    0.00674    0.00666
AFIX  23
H66A  2    0.171534    1.084009   -0.129221    11.00000   -1.20000
H66B  2    0.084387    0.983938   -0.183070    11.00000   -1.20000
AFIX   0
C67   1    0.149168    0.981589   -0.064857    11.00000    0.03249    0.02283 =
         0.02702    0.00253    0.00917    0.00693
AFIX  23
H67A  2    0.093290    0.974959   -0.039698    11.00000   -1.20000
H67B  2    0.159412    0.909488   -0.092015    11.00000   -1.20000
AFIX   0
C68   1    0.251083    1.036860    0.001103    11.00000    0.02925    0.02584 =
         0.02180   -0.00171    0.00649    0.00851
AFIX  13
H68   2    0.299341    1.061530   -0.025646    11.00000   -1.20000
AFIX   0
C69   1    0.310855    0.973468    0.050583    11.00000    0.04002    0.02729 =
         0.03070    0.00690    0.01524    0.01147
C70   1    0.327762    0.870018    0.027893    11.00000    0.03565    0.02548 =
         0.03494    0.01302    0.01468    0.01239
AFIX  43
H70   2    0.292975    0.825775   -0.025474    11.00000   -1.20000
AFIX   0
C71   1    0.394713    0.830202    0.081971    11.00000    0.04573    0.02539 =
         0.04857    0.01131    0.01857    0.01272
AFIX  43
H71   2    0.405399    0.758645    0.066871    11.00000   -1.20000
AFIX   0
C72   1    0.446370    0.897886    0.159514    11.00000    0.05470    0.03503 =
         0.03553    0.01829    0.01507    0.02892
AFIX  43
H72   2    0.493639    0.871344    0.196687    11.00000   -1.20000
AFIX   0
C73   1    0.431317    1.002673    0.184458    11.00000    0.04306    0.03969 =
         0.02559   -0.00030    0.00720    0.01590
AFIX  43
H73   2    0.466069    1.047399    0.237675    11.00000   -1.20000
AFIX   0
C74   1    0.363852    1.038122    0.128415    11.00000    0.02438    0.02774 =
         0.02245    0.00612    0.00298    0.00735
C75   1    0.241023    1.134280    0.066187    11.00000    0.03785    0.01460 =
         0.01930    0.00361    0.00654    0.00534
AFIX  13
H75   2    0.173919    1.120409    0.078333    11.00000   -1.20000
AFIX   0
C76   1    0.517764    1.308548    0.059339    11.00000    0.03657    0.03664 =
         0.06515    0.00467    0.02220    0.00072
AFIX  23
H76A  2    0.513838    1.384908    0.071614    11.00000   -1.20000
H76B  2    0.547312    1.287224    0.014066    11.00000   -1.20000
AFIX   0
C77   1    0.588108    1.287174    0.131846    11.00000    0.04828    0.07390 =
         0.05300    0.00401    0.02234    0.01129
AFIX  33
H77A  2    0.658785    1.326793    0.146923    11.00000   -1.20000
H77B  2    0.559044    1.309119    0.176703    11.00000   -1.20000
H77C  2    0.592446    1.211646    0.119279    11.00000   -1.20000
AFIX   0
C78   1    0.109242    1.500306    0.065263    11.00000    0.04956    0.03291 =
         0.02858    0.01414    0.01155    0.00956
AFIX  33
H78A  2    0.076665    1.564536    0.068640    11.00000   -1.20000
H78B  2    0.071765    1.452580    0.084378    11.00000   -1.20000
H78C  2    0.183326    1.518619    0.098801    11.00000   -1.20000
AFIX   0
C79   1   -0.038297    1.400412   -0.106618    11.00000    0.03131    0.04140 =
         0.03955    0.02049    0.00358    0.00682
AFIX  33
H79A  2   -0.070704    1.464695   -0.103726    11.00000   -1.20000
H79B  2   -0.040184    1.366162   -0.162242    11.00000   -1.20000
H79C  2   -0.077402    1.352272   -0.088861    11.00000   -1.20000
AFIX   0
C80   1    0.183197    1.511650   -0.081228    11.00000    0.05128    0.02523 =
         0.04799    0.00924    0.02604    0.01016
C81   1    0.168123    1.448356   -0.168843    11.00000    0.20106    0.04187 =
         0.07211    0.00529    0.09473   -0.01130
AFIX  33
H81A  2    0.092806    1.433532   -0.199288    11.00000   -1.20000
H81B  2    0.205888    1.489185   -0.192662    11.00000   -1.20000
H81C  2    0.196028    1.381847   -0.170646    11.00000   -1.20000
AFIX   0
C82   1    0.141264    1.614375   -0.082829    11.00000    0.04930    0.03194 =
         0.06996    0.02675    0.02715    0.01168
AFIX  33
H82A  2    0.066958    1.599232   -0.115833    11.00000   -1.20000
H82B  2    0.147549    1.656852   -0.027860    11.00000   -1.20000
H82C  2    0.182214    1.653355   -0.105829    11.00000   -1.20000
AFIX   0
C83   1    0.295068    1.537297   -0.031103    11.00000    0.03616    0.09108 =
         0.16379    0.09066    0.01985    0.00462
AFIX  33
H83A  2    0.323849    1.471982   -0.029210    11.00000   -1.20000
H83B  2    0.335122    1.576714   -0.054407    11.00000   -1.20000
H83C  2    0.300457    1.580210    0.023562    11.00000   -1.20000
AFIX   0
C84   1    0.245549    1.142223    0.259308    11.00000    0.03386    0.01771 =
         0.02893    0.00068    0.01174    0.00543
C85   1    0.140207    1.147325    0.238367    11.00000    0.05561    0.02666 =
         0.03216   -0.00059    0.01553    0.01128
AFIX  43
H85   2    0.112184    1.188154    0.204371    11.00000   -1.20000
AFIX   0
C86   1    0.073431    1.094594    0.265394    11.00000    0.03259    0.04330 =
         0.04607   -0.00752    0.01443    0.00159
AFIX  43
H86   2   -0.000263    1.096503    0.247922    11.00000   -1.20000
AFIX   0
C87   1    0.114280    1.037846    0.318906    11.00000    0.05466    0.02452 =
         0.03164   -0.00501    0.01764    0.00125
C88   1    0.221180    1.033777    0.340968    11.00000    0.06228    0.02046 =
         0.03392    0.00088    0.01644    0.00050
AFIX  43
H88   2    0.249828    0.994187    0.375801    11.00000   -1.20000
AFIX   0
C89   1    0.286958    1.086585    0.312994    11.00000    0.04387    0.02469 =
         0.04002    0.00826    0.01475    0.00807
AFIX  43
H89   2    0.360767    1.085204    0.330243    11.00000   -1.20000
AFIX   0
C90   1    0.043513    0.980420    0.349930    11.00000    0.06028    0.05357 =
         0.05587    0.00193    0.03219   -0.00434
AFIX 137
H90A  2   -0.022414    1.010281    0.344957    11.00000   -1.20000
H90B  2    0.078814    0.987880    0.406633    11.00000   -1.20000
H90C  2    0.027931    0.905604    0.318457    11.00000   -1.20000
AFIX   0
C91   1    0.887212    0.731140    0.029151    11.00000    0.03340    0.01821 =
         0.02798    0.00706    0.00654   -0.00038
C92   1    0.777694    0.701202    0.026854    11.00000    0.02472    0.01232 =
         0.02045    0.00003    0.00658    0.00468
C93   1    0.693013    0.731761   -0.016829    11.00000    0.03191    0.01731 =
         0.03082    0.00715    0.01143    0.00782
C94   1    0.581698    0.680613   -0.038195    11.00000    0.02287    0.03183 =
         0.04472    0.01240    0.00588    0.00279
AFIX  23
H94A  2    0.534020    0.734325   -0.040865    11.00000   -1.20000
H94B  2    0.574626    0.650241    0.004253    11.00000   -1.20000
AFIX   0
C95   1    0.548972    0.592994   -0.119735    11.00000    0.03593    0.03902 =
         0.04677    0.01937    0.00765    0.00424
AFIX  23
H95A  2    0.542523    0.626248   -0.162846    11.00000   -1.20000
H95B  2    0.478312    0.555682   -0.128406    11.00000   -1.20000
AFIX   0
C96   1    0.624870    0.510802   -0.128531    11.00000    0.03615    0.02511 =
         0.02783    0.00116    0.00091   -0.00189
AFIX  23
H96A  2    0.593218    0.456056   -0.181310    11.00000   -1.20000
H96B  2    0.691350    0.546266   -0.129792    11.00000   -1.20000
AFIX   0
C97   1    0.652602    0.455750   -0.063882    11.00000    0.03463    0.03168 =
         0.02457    0.00769    0.00475    0.00577
AFIX  23
H97A  2    0.651761    0.379960   -0.090074    11.00000   -1.20000
H97B  2    0.597817    0.461600   -0.036453    11.00000   -1.20000
AFIX   0
C98   1    0.762694    0.502214    0.000412    11.00000    0.03047    0.01305 =
         0.02327   -0.00356    0.00345    0.00123
AFIX  13
H98   2    0.813094    0.512190   -0.029446    11.00000   -1.20000
AFIX   0
C99   1    0.811729    0.441300    0.055731    11.00000    0.03203    0.02061 =
         0.02088   -0.00213    0.01272   -0.00138
C100  1    0.816410    0.335577    0.040637    11.00000    0.03573    0.02422 =
         0.03245    0.00737    0.01126    0.00306
AFIX  43
H100  2    0.778399    0.287329   -0.010574    11.00000   -1.20000
AFIX   0
C101  1    0.877155    0.299546    0.100796    11.00000    0.03953    0.02627 =
         0.04432    0.01531    0.01353    0.00885
AFIX  43
H101  2    0.880143    0.226255    0.090414    11.00000   -1.20000
AFIX   0
C102  1    0.933246    0.368602    0.175438    11.00000    0.03746    0.03557 =
         0.03596    0.01472    0.01616    0.01109
AFIX  43
H102  2    0.973298    0.342613    0.216316    11.00000   -1.20000
AFIX   0
C103  1    0.931081    0.476264    0.190753    11.00000    0.02905    0.02347 =
         0.02265    0.00064    0.00236    0.00554
AFIX  43
H103  2    0.972262    0.525012    0.240832    11.00000   -1.20000
AFIX   0
C104  1    0.867312    0.510526    0.131074    11.00000    0.03141    0.02072 =
         0.02727    0.00198    0.00807    0.00551
C105  1    0.764179    0.611157    0.059019    11.00000    0.03862    0.01922 =
         0.02518    0.00615    0.01257    0.00524
AFIX  13
H105  2    0.696581    0.611325    0.072548    11.00000   -1.20000
AFIX   0
C106  1    1.033257    0.865735    0.072599    11.00000    0.03010    0.03092 =
         0.04269    0.00645    0.00953   -0.00723
AFIX  23
H10A  2    1.047297    0.943197    0.085108    11.00000   -1.20000
H10B  2    1.043844    0.833048    0.019898    11.00000   -1.20000
AFIX   0
C107  1    1.110688    0.832155    0.137314    11.00000    0.02917    0.04218 =
         0.04040    0.00067    0.00763    0.00213
AFIX  33
H10C  2    1.183021    0.854099    0.139341    11.00000   -1.20000
H10D  2    1.101138    0.865412    0.189680    11.00000   -1.20000
H10E  2    1.097689    0.755363    0.124529    11.00000   -1.20000
AFIX   0
C108  1    0.723099    0.979083    0.082390    11.00000    0.05221    0.02883 =
         0.02886   -0.00991    0.00861    0.00765
AFIX  33
H10F  2    0.727305    1.055910    0.100649    11.00000   -1.20000
H10G  2    0.661124    0.946402    0.090622    11.00000   -1.20000
H10H  2    0.786935    0.958723    0.113241    11.00000   -1.20000
AFIX   0
C109  1    0.828250    0.987188   -0.046765    11.00000    0.04136    0.02512 =
         0.05786    0.00220    0.02040   -0.00034
AFIX  33
H10I  2    0.836618    1.064339   -0.029668    11.00000   -1.20000
H10J  2    0.891516    0.964470   -0.017331    11.00000   -1.20000
H10K  2    0.818241    0.960653   -0.104669    11.00000   -1.20000
AFIX   0
C110  1    0.592265    0.971897   -0.088010    11.00000    0.02994    0.01842 =
         0.04722    0.00842    0.00703    0.00315
C111  1    0.495268    0.955128   -0.061753    11.00000    0.03728    0.04709 =
         0.06578    0.02695    0.01692    0.02468
AFIX  33
H11A  2    0.510769    0.994408   -0.004645    11.00000   -1.20000
H11B  2    0.436102    0.980297   -0.093819    11.00000   -1.20000
H11C  2    0.476626    0.879906   -0.069930    11.00000   -1.20000
AFIX   0
C112  1    0.614568    1.090419   -0.079631    11.00000    0.04261    0.02883 =
         0.03685    0.01140    0.00487    0.00637
AFIX  33
H11D  2    0.676702    1.103297   -0.096182    11.00000   -1.20000
H11E  2    0.553419    1.110304   -0.113986    11.00000   -1.20000
H11F  2    0.627680    1.132572   -0.023429    11.00000   -1.20000
AFIX   0
C113  1    0.566795    0.909651   -0.177999    11.00000    0.05769    0.03377 =
         0.03634    0.00994    0.00689    0.01082
AFIX  33
H11G  2    0.628740    0.919998   -0.195375    11.00000   -1.20000
H11H  2    0.548000    0.834525   -0.185930    11.00000   -1.20000
H11I  2    0.507477    0.934916   -0.209819    11.00000   -1.20000
AFIX   0
C114  1    0.753008    0.643097    0.246946    11.00000    0.03894    0.01649 =
         0.01793   -0.00959    0.01122    0.00278
C115  1    0.648661    0.652093    0.215572    11.00000    0.03473    0.03457 =
         0.03634   -0.01717    0.01458   -0.00147
AFIX  43
H115  2    0.630141    0.693400    0.180272    11.00000   -1.20000
AFIX   0
C116  1    0.571646    0.602683    0.234379    11.00000    0.04396    0.05643 =
         0.03930   -0.00275    0.01876    0.00582
AFIX  43
H116  2    0.499817    0.607959    0.210950    11.00000   -1.20000
AFIX   0
C117  1    0.597696    0.544769    0.287551    11.00000    0.05568    0.03885 =
         0.05402   -0.02087    0.03073   -0.01388
C118  1    0.699961    0.537322    0.319989    11.00000    0.06503    0.02822 =
         0.04646    0.00142    0.03016   -0.00692
AFIX  43
H118  2    0.717605    0.497348    0.356354    11.00000   -1.20000
AFIX   0
C119  1    0.779831    0.586427    0.301648    11.00000    0.04342    0.02538 =
         0.03249    0.00522    0.00947    0.00461
AFIX  43
H119  2    0.851553    0.581599    0.325876    11.00000   -1.20000
AFIX   0
C120  1    0.510594    0.487503    0.309892    11.00000    0.06364    0.06144 =
         0.06594   -0.00966    0.04171   -0.01511
AFIX 137
H12A  2    0.542530    0.443519    0.342460    11.00000   -1.20000
H12B  2    0.457182    0.443083    0.260552    11.00000   -1.20000
H12C  2    0.477359    0.539937    0.340696    11.00000   -1.20000
AFIX   0
HKLF 4
 
REM  150116NA
REM R1 =  0.0678 for   15890 Fo > 4sig(Fo)  and  0.0762 for all   17875 data
REM   1374 parameters refined using      3 restraints
 
END  
     
WGHT      0.1072      0.0000 

REM Instructions for potential hydrogen bonds
HTAB C8 O1
HTAB C13 O5
HTAB C17 O1
EQIV $1 x, y-1, z
HTAB C25 O15_$1
HTAB C38 O7
HTAB C43 O10
HTAB C68 O12
HTAB C73 O14
HTAB C89 O9
HTAB C98 O16
HTAB C103 O20
HTAB C107 O16

REM Highest difference peak  0.575,  deepest hole -0.399,  1-sigma level  0.072
Q1    1   0.3635  1.1460  0.3575  11.00000  0.05    0.31
Q2    1  -0.2984  0.7191  0.6656  11.00000  0.05    0.31
Q3    1   0.2805  1.5606  0.1496  11.00000  0.05    0.31
Q4    1   0.1588  1.4466 -0.0294  11.00000  0.05    0.30
Q5    1   0.4100  1.1389  0.8136  11.00000  0.05    0.29
Q6    1   0.3790  1.1672  0.6020  11.00000  0.05    0.29
Q7    1   0.4855  1.2837  0.3070  11.00000  0.05    0.29
Q8    1  -0.0803  0.6021  0.6777  11.00000  0.05    0.28
Q9    1   0.8372  0.9749  0.4456  11.00000  0.05    0.28
Q10   1   0.1438  0.3793  0.3874  11.00000  0.05    0.28
Q11   1   0.4683  1.1699  0.3542  11.00000  0.05    0.28
Q12   1   0.6224  0.8612  0.3599  11.00000  0.05    0.28
Q13   1   0.6229  0.8594  0.5990  11.00000  0.05    0.27
Q14   1   0.8182  0.7029  0.0181  11.00000  0.05    0.27
Q15   1   0.0127  0.4605  0.5640  11.00000  0.05    0.27
Q16   1   0.2243  1.2396  0.1706  11.00000  0.05    0.27
Q17   1   0.1764  1.1199  0.0556  11.00000  0.05    0.27
Q18   1   0.8586  1.3157  0.3375  11.00000  0.05    0.27
Q19   1   0.5419  1.0207  0.4338  11.00000  0.05    0.27
Q20   1  -0.0564  0.6178  0.8315  11.00000  0.05    0.27
;

loop_
_symmetry_equiv_pos_site_id
_space_group_symop_operation_xyz
1 +X,+Y,+Z

loop_
_atom_site_label
_atom_site_type_symbol
_atom_site_fract_x
_atom_site_fract_y
_atom_site_fract_z
_atom_site_U_iso_or_equiv
_atom_site_adp_type
_atom_site_occupancy
_atom_site_site_symmetry_multiplicity
_atom_site_calc_flag
_atom_site_refinement_flags
S1 S 0.0940(2) 0.4479(2) 0.41835(14) 0.0303(6) Uani 1 1 d .
S2 S 0.5697(2) 0.9480(2) 0.39756(14) 0.0289(5) Uani 1 1 d .
S3 S 0.3301(2) 1.2138(2) 0.22789(15) 0.0305(6) Uani 1 1 d .
S4 S 0.8508(2) 0.70168(19) 0.21914(14) 0.0288(6) Uani 1 1 d .
Si1 Si -0.1365(2) 0.5845(2) 0.66487(17) 0.0319(6) Uani 1 1 d .
Si2 Si 0.3506(2) 1.1786(2) 0.65994(15) 0.0262(6) Uani 1 1 d .
Si3 Si 0.1017(2) 1.4349(2) -0.03992(15) 0.0265(6) Uani 1 1 d .
Si4 Si 0.7117(2) 0.9344(2) -0.02526(16) 0.0274(6) Uani 1 1 d .
O1 O 0.1314(6) 0.3610(6) 0.6343(4) 0.0371(17) Uani 1 1 d .
O2 O -0.0347(6) 0.3750(6) 0.5730(5) 0.0363(17) Uani 1 1 d .
O3 O -0.0057(5) 0.5928(6) 0.6947(4) 0.0301(15) Uani 1 1 d .
O4 O 0.0056(6) 0.4877(7) 0.4378(4) 0.0419(19) Uani 1 1 d .
O5 O 0.0815(6) 0.3425(5) 0.3641(4) 0.0309(16) Uani 1 1 d .
O6 O 0.3863(6) 0.9200(6) 0.5297(5) 0.0412(18) Uani 1 1 d .
O7 O 0.5327(6) 0.8625(6) 0.5884(4) 0.0338(16) Uani 1 1 d .
O8 O 0.4585(6) 1.1201(6) 0.6670(4) 0.0334(17) Uani 1 1 d .
O9 O 0.4796(6) 0.9877(7) 0.4110(5) 0.0386(18) Uani 1 1 d .
O10 O 0.5601(7) 0.8458(6) 0.3398(4) 0.0377(18) Uani 1 1 d .
O11 O 0.3557(6) 1.3974(6) 0.0957(5) 0.0429(19) Uani 1 1 d .
O12 O 0.4125(6) 1.2499(6) 0.0365(5) 0.0381(17) Uani 1 1 d .
O13 O 0.1577(6) 1.3254(5) -0.0445(4) 0.0293(15) Uani 1 1 d .
O14 O 0.4340(6) 1.2265(6) 0.2817(4) 0.0362(18) Uani 1 1 d .
O15 O 0.2831(6) 1.3031(6) 0.2140(4) 0.0356(17) Uani 1 1 d .
O16 O 0.9384(5) 0.6695(5) -0.0004(4) 0.0312(15) Uani 1 1 d .
O17 O 0.9234(5) 0.8343(5) 0.0674(4) 0.0318(15) Uani 1 1 d .
O18 O 0.7046(5) 0.8046(5) -0.0561(4) 0.0261(14) Uani 1 1 d .
O19 O 0.8147(6) 0.7928(6) 0.1988(5) 0.0364(17) Uani 1 1 d .
O20 O 0.9505(6) 0.7083(6) 0.2774(4) 0.0371(18) Uani 1 1 d .
N1 N 0.1809(7) 0.4503(6) 0.5043(5) 0.0258(18) Uani 1 1 d .
N2 N 0.6422(7) 0.9405(7) 0.4856(5) 0.0288(19) Uani 1 1 d .
N3 N 0.3325(7) 1.1405(7) 0.1384(5) 0.0280(18) Uani 1 1 d .
N4 N 0.8530(7) 0.6182(6) 0.1331(5) 0.0257(18) Uani 1 1 d .
C1 C 0.0659(9) 0.4129(8) 0.6081(6) 0.031(2) Uani 1 1 d .
C2 C 0.0976(8) 0.5242(8) 0.6106(5) 0.029(2) Uani 1 1 d .
C3 C 0.0634(8) 0.6052(8) 0.6523(6) 0.030(2) Uani 1 1 d .
C4 C 0.1095(9) 0.7183(8) 0.6705(6) 0.031(2) Uani 1 1 d .
C5 C 0.2004(9) 0.7587(8) 0.7498(6) 0.035(3) Uani 1 1 d .
C6 C 0.2877(9) 0.6918(8) 0.7624(6) 0.034(2) Uani 1 1 d .
C7 C 0.3401(8) 0.6577(8) 0.6959(6) 0.032(2) Uani 1 1 d .
C8 C 0.2939(8) 0.5470(8) 0.6385(5) 0.027(2) Uani 1 1 d .
C9 C 0.3550(8) 0.4931(8) 0.5827(6) 0.031(2) Uani 1 1 d .
C10 C 0.4629(8) 0.4883(8) 0.6014(6) 0.031(2) Uani 1 1 d .
C11 C 0.5004(8) 0.4270(8) 0.5427(6) 0.031(2) Uani 1 1 d .
C12 C 0.4287(8) 0.3664(8) 0.4673(7) 0.032(2) Uani 1 1 d .
C13 C 0.3227(9) 0.3696(8) 0.4504(6) 0.033(2) Uani 1 1 d .
C14 C 0.2872(8) 0.4353(8) 0.5094(6) 0.030(2) Uani 1 1 d .
C15 C 0.1864(8) 0.5390(7) 0.5778(5) 0.025(2) Uani 1 1 d .
C16 C -0.0662(9) 0.2665(9) 0.5654(8) 0.042(3) Uani 1 1 d .
C17 C -0.0353(10) 0.1913(9) 0.5022(7) 0.042(3) Uani 1 1 d .
C18 C -0.1846(11) 0.5792(11) 0.5584(7) 0.050(3) Uani 1 1 d .
C19 C -0.1878(10) 0.4625(9) 0.6822(9) 0.052(3) Uani 1 1 d .
C20 C -0.1729(8) 0.7019(9) 0.7323(6) 0.034(2) Uani 1 1 d .
C21 C -0.2896(12) 0.6831(13) 0.7216(11) 0.077(5) Uani 1 1 d .
C22 C -0.1167(16) 0.7114(14) 0.8202(8) 0.082(6) Uani 1 1 d .
C23 C -0.1447(17) 0.8021(12) 0.7181(13) 0.098(8) Uani 1 1 d .
C24 C 0.1525(9) 0.5343(8) 0.3794(6) 0.035(3) Uani 1 1 d .
C25 C 0.1966(9) 0.4949(8) 0.3207(6) 0.032(2) Uani 1 1 d .
C26 C 0.2424(9) 0.5637(10) 0.2907(7) 0.040(3) Uani 1 1 d .
C27 C 0.2472(11) 0.6725(10) 0.3200(8) 0.052(3) Uani 1 1 d .
C28 C 0.2005(11) 0.7095(10) 0.3788(9) 0.054(4) Uani 1 1 d .
C29 C 0.1500(11) 0.6433(9) 0.4108(6) 0.041(3) Uani 1 1 d .
C30 C 0.2987(13) 0.7452(14) 0.2883(12) 0.079(5) Uani 1 1 d .
C31 C 0.4793(8) 0.9349(8) 0.5624(6) 0.032(2) Uani 1 1 d .
C32 C 0.5515(8) 1.0346(8) 0.5835(6) 0.027(2) Uani 1 1 d .
C33 C 0.5352(8) 1.1233(7) 0.6309(6) 0.026(2) Uani 1 1 d .
C34 C 0.6070(9) 1.2249(9) 0.6614(6) 0.032(2) Uani 1 1 d .
C35 C 0.6853(9) 1.2433(8) 0.7452(6) 0.034(2) Uani 1 1 d .
C36 C 0.7463(8) 1.1525(9) 0.7545(6) 0.034(2) Uani 1 1 d .
C37 C 0.8044(9) 1.1135(8) 0.6919(6) 0.033(2) Uani 1 1 d .
C38 C 0.7471(7) 1.0142(8) 0.6234(5) 0.025(2) Uani 1 1 d .
C39 C 0.8106(8) 0.9596(8) 0.5722(6) 0.027(2) Uani 1 1 d .
C40 C 0.9158(8) 0.9444(9) 0.5931(6) 0.034(2) Uani 1 1 d .
C41 C 0.9518(9) 0.8808(10) 0.5357(7) 0.039(3) Uani 1 1 d .
C42 C 0.8851(10) 0.8316(9) 0.4585(6) 0.037(3) Uani 1 1 d .
C43 C 0.7813(10) 0.8454(9) 0.4378(7) 0.037(3) Uani 1 1 d .
C44 C 0.7440(9) 0.9116(8) 0.4935(6) 0.031(2) Uani 1 1 d .
C45 C 0.6508(8) 1.0295(7) 0.5587(6) 0.027(2) Uani 1 1 d .
C46 C 0.4750(10) 0.7569(9) 0.5644(7) 0.041(3) Uani 1 1 d .
C47 C 0.4907(12) 0.6874(11) 0.4885(8) 0.054(3) Uani 1 1 d .
C48 C 0.3854(9) 1.3157(9) 0.7258(7) 0.043(3) Uani 1 1 d .
C49 C 0.2890(9) 1.1725(9) 0.5532(6) 0.041(3) Uani 1 1 d .
C50 C 0.2696(8) 1.1014(9) 0.7003(6) 0.032(2) Uani 1 1 d .
C51 C 0.3331(12) 1.1070(17) 0.7855(9) 0.079(5) Uani 1 1 d .
C52 C 0.1644(9) 1.1451(10) 0.6979(8) 0.042(3) Uani 1 1 d .
C53 C 0.2440(14) 0.9825(11) 0.6470(10) 0.074(5) Uani 1 1 d .
C54 C 0.6414(9) 1.0408(9) 0.3709(6) 0.034(2) Uani 1 1 d .
C55 C 0.7033(9) 1.0075(10) 0.3233(6) 0.037(3) Uani 1 1 d .
C56 C 0.7558(10) 1.0829(13) 0.3020(8) 0.050(3) Uani 1 1 d .
C57 C 0.7491(10) 1.1886(11) 0.3287(8) 0.048(3) Uani 1 1 d .
C58 C 0.6867(10) 1.2202(11) 0.3789(8) 0.048(3) Uani 1 1 d .
C59 C 0.6306(9) 1.1484(8) 0.3997(6) 0.035(2) Uani 1 1 d .
C60 C 0.8082(13) 1.2687(15) 0.3065(11) 0.079(5) Uani 1 1 d .
C61 C 0.3415(9) 1.3048(8) 0.0622(6) 0.033(2) Uani 1 1 d .
C62 C 0.2403(8) 1.2332(8) 0.0405(6) 0.028(2) Uani 1 1 d .
C63 C 0.1518(8) 1.2506(8) -0.0072(6) 0.029(2) Uani 1 1 d .
C64 C 0.0466(9) 1.1829(9) -0.0346(7) 0.034(2) Uani 1 1 d .
C65 C 0.0236(8) 1.1046(9) -0.1193(7) 0.036(3) Uani 1 1 d .
C66 C 0.1103(9) 1.0380(9) -0.1295(6) 0.035(2) Uani 1 1 d .
C67 C 0.1492(8) 0.9816(8) -0.0649(6) 0.028(2) Uani 1 1 d .
C68 C 0.2511(8) 1.0369(8) 0.0011(6) 0.028(2) Uani 1 1 d .
C69 C 0.3109(9) 0.9735(8) 0.0506(6) 0.032(2) Uani 1 1 d .
C70 C 0.3278(8) 0.8700(8) 0.0279(6) 0.030(2) Uani 1 1 d .
C71 C 0.3947(9) 0.8302(9) 0.0820(7) 0.039(2) Uani 1 1 d .
C72 C 0.4464(10) 0.8979(9) 0.1595(7) 0.039(3) Uani 1 1 d .
C73 C 0.4313(10) 1.0027(9) 0.1845(6) 0.039(3) Uani 1 1 d .
C74 C 0.3639(8) 1.0381(8) 0.1284(6) 0.026(2) Uani 1 1 d .
C75 C 0.2410(8) 1.1343(7) 0.0662(5) 0.025(2) Uani 1 1 d .
C76 C 0.5178(9) 1.3086(10) 0.0593(8) 0.047(3) Uani 1 1 d .
C77 C 0.5881(11) 1.2872(13) 0.1318(8) 0.060(4) Uani 1 1 d .
C78 C 0.1092(9) 1.5003(9) 0.0653(6) 0.036(2) Uani 1 1 d .
C79 C -0.0383(9) 1.4004(9) -0.1066(7) 0.037(2) Uani 1 1 d .
C80 C 0.1832(9) 1.5116(8) -0.0812(7) 0.039(3) Uani 1 1 d .
C81 C 0.1681(19) 1.4484(12) -0.1688(9) 0.098(7) Uani 1 1 d .
C82 C 0.1413(10) 1.6144(9) -0.0828(8) 0.046(3) Uani 1 1 d .
C83 C 0.2951(11) 1.5373(14) -0.0311(13) 0.089(6) Uani 1 1 d .
C84 C 0.2455(9) 1.1422(8) 0.2593(6) 0.028(2) Uani 1 1 d .
C85 C 0.1402(10) 1.1473(9) 0.2384(7) 0.040(3) Uani 1 1 d .
C86 C 0.0734(10) 1.0946(10) 0.2654(7) 0.045(3) Uani 1 1 d .
C87 C 0.1143(10) 1.0378(9) 0.3189(7) 0.039(3) Uani 1 1 d .
C88 C 0.2212(11) 1.0338(9) 0.3410(7) 0.040(3) Uani 1 1 d .
C89 C 0.2870(10) 1.0866(9) 0.3130(7) 0.036(3) Uani 1 1 d .
C90 C 0.0435(12) 0.9804(12) 0.3499(8) 0.057(4) Uani 1 1 d .
C91 C 0.8872(8) 0.7311(8) 0.0291(6) 0.027(2) Uani 1 1 d .
C92 C 0.7777(7) 0.7012(7) 0.0268(5) 0.0202(18) Uani 1 1 d .
C93 C 0.6930(8) 0.7318(7) -0.0168(6) 0.026(2) Uani 1 1 d .
C94 C 0.5817(8) 0.6806(9) -0.0382(7) 0.034(2) Uani 1 1 d .
C95 C 0.5490(10) 0.5930(10) -0.1197(7) 0.040(3) Uani 1 1 d .
C96 C 0.6249(9) 0.5108(8) -0.1285(6) 0.033(2) Uani 1 1 d .
C97 C 0.6526(8) 0.4557(8) -0.0639(6) 0.031(2) Uani 1 1 d .
C98 C 0.7627(8) 0.5022(7) 0.0004(5) 0.025(2) Uani 1 1 d .
C99 C 0.8117(8) 0.4413(8) 0.0557(5) 0.026(2) Uani 1 1 d .
C100 C 0.8164(8) 0.3356(8) 0.0406(6) 0.031(2) Uani 1 1 d .
C101 C 0.8771(9) 0.2995(8) 0.1008(7) 0.035(2) Uani 1 1 d .
C102 C 0.9333(9) 0.3686(9) 0.1754(6) 0.034(2) Uani 1 1 d .
C103 C 0.9311(8) 0.4763(8) 0.1908(6) 0.028(2) Uani 1 1 d .
C104 C 0.8673(8) 0.5105(8) 0.1311(6) 0.028(2) Uani 1 1 d .
C105 C 0.7642(9) 0.6112(8) 0.0590(6) 0.027(2) Uani 1 1 d .
C106 C 1.0333(8) 0.8657(9) 0.0726(7) 0.037(2) Uani 1 1 d .
C107 C 1.1107(9) 0.8321(10) 0.1373(7) 0.041(3) Uani 1 1 d .
C108 C 0.7231(10) 0.9791(9) 0.0824(6) 0.041(3) Uani 1 1 d .
C109 C 0.8283(10) 0.9872(9) -0.0468(8) 0.043(3) Uani 1 1 d .
C110 C 0.5923(8) 0.9719(8) -0.0880(6) 0.033(2) Uani 1 1 d .
C111 C 0.4953(9) 0.9551(10) -0.0617(8) 0.047(3) Uani 1 1 d .
C112 C 0.6146(9) 1.0904(9) -0.0796(7) 0.037(2) Uani 1 1 d .
C113 C 0.5668(10) 0.9096(9) -0.1780(6) 0.044(3) Uani 1 1 d .
C114 C 0.7530(9) 0.6431(8) 0.2470(6) 0.027(2) Uani 1 1 d .
C115 C 0.6487(9) 0.6521(10) 0.2156(7) 0.041(3) Uani 1 1 d .
C116 C 0.5716(11) 0.6027(11) 0.2344(7) 0.049(3) Uani 1 1 d .
C117 C 0.5977(11) 0.5448(11) 0.2875(8) 0.055(4) Uani 1 1 d .
C118 C 0.7000(11) 0.5373(10) 0.3200(7) 0.047(3) Uani 1 1 d .
C119 C 0.7798(10) 0.5864(9) 0.3016(6) 0.035(2) Uani 1 1 d .
C120 C 0.5106(12) 0.4875(12) 0.3099(9) 0.066(5) Uani 1 1 d .
H4A H 0.05326 0.76293 0.67339 0.0374 Uiso 1 1 calc R
H4B H 0.13546 0.72507 0.62597 0.0374 Uiso 1 1 calc R
H5A H 0.23263 0.82954 0.75389 0.0417 Uiso 1 1 calc R
H5B H 0.17007 0.76741 0.79461 0.0417 Uiso 1 1 calc R
H6A H 0.25865 0.62733 0.77067 0.0411 Uiso 1 1 calc R
H6B H 0.34366 0.73134 0.81299 0.0411 Uiso 1 1 calc R
H7A H 0.33148 0.70829 0.66465 0.0381 Uiso 1 1 calc R
H7B H 0.41656 0.66028 0.72115 0.0381 Uiso 1 1 calc R
H8 H 0.28545 0.50075 0.67188 0.0327 Uiso 1 1 calc R
H10 H 0.50969 0.52622 0.65327 0.0369 Uiso 1 1 calc R
H10A H 1.0473 0.9432 0.08511 0.0438 Uiso 1 1 calc R
H10B H 1.04384 0.83305 0.0199 0.0438 Uiso 1 1 calc R
H10C H 1.18302 0.8541 0.13934 0.0488 Uiso 1 1 calc R
H10D H 1.10114 0.86541 0.18968 0.0488 Uiso 1 1 calc R
H10E H 1.09769 0.75536 0.12453 0.0488 Uiso 1 1 calc R
H10F H 0.7273 1.05591 0.10065 0.0497 Uiso 1 1 calc R
H10G H 0.66112 0.9464 0.09062 0.0497 Uiso 1 1 calc R
H10H H 0.78694 0.95872 0.11324 0.0497 Uiso 1 1 calc R
H10I H 0.83662 1.06434 -0.02967 0.0514 Uiso 1 1 calc R
H10J H 0.89152 0.96447 -0.01733 0.0514 Uiso 1 1 calc R
H10K H 0.81824 0.96065 -0.10467 0.0514 Uiso 1 1 calc R
H11 H 0.57403 0.42566 0.55307 0.0368 Uiso 1 1 calc R
H11A H 0.51077 0.99441 -0.00464 0.0564 Uiso 1 1 calc R
H11B H 0.4361 0.9803 -0.09382 0.0564 Uiso 1 1 calc R
H11C H 0.47663 0.87991 -0.06993 0.0564 Uiso 1 1 calc R
H11D H 0.6767 1.1033 -0.09618 0.0448 Uiso 1 1 calc R
H11E H 0.55342 1.1103 -0.11399 0.0448 Uiso 1 1 calc R
H11F H 0.62768 1.13257 -0.02343 0.0448 Uiso 1 1 calc R
H11G H 0.62874 0.92 -0.19537 0.0531 Uiso 1 1 calc R
H11H H 0.548 0.83452 -0.18593 0.0531 Uiso 1 1 calc R
H11I H 0.50748 0.93492 -0.20982 0.0531 Uiso 1 1 calc R
H12 H 0.45463 0.32286 0.42786 0.0382 Uiso 1 1 calc R
H12A H 0.54253 0.44352 0.34246 0.0796 Uiso 1 1 calc R
H12B H 0.45718 0.44308 0.26055 0.0796 Uiso 1 1 calc R
H12C H 0.47736 0.53994 0.3407 0.0796 Uiso 1 1 calc R
H13 H 0.27452 0.32838 0.40008 0.0390 Uiso 1 1 calc R
H15 H 0.18342 0.60579 0.56312 0.0299 Uiso 1 1 calc R
H16A H -0.14378 0.25323 0.55293 0.0506 Uiso 1 1 calc R
H16B H -0.03391 0.25418 0.61758 0.0506 Uiso 1 1 calc R
H17A H -0.05859 0.11912 0.49975 0.0505 Uiso 1 1 calc R
H17B H -0.0683 0.20187 0.45012 0.0505 Uiso 1 1 calc R
H17C H 0.04163 0.20281 0.51481 0.0505 Uiso 1 1 calc R
H18A H -0.2616 0.57431 0.54138 0.0595 Uiso 1 1 calc R
H18B H -0.15335 0.64311 0.55177 0.0595 Uiso 1 1 calc R
H18C H -0.16438 0.51728 0.52527 0.0595 Uiso 1 1 calc R
H19A H -0.26501 0.45329 0.66562 0.0620 Uiso 1 1 calc R
H19B H -0.16476 0.4013 0.65062 0.0620 Uiso 1 1 calc R
H19C H -0.16032 0.46884 0.73953 0.0620 Uiso 1 1 calc R
H21A H -0.30708 0.61651 0.73118 0.0923 Uiso 1 1 calc R
H21B H -0.30743 0.74103 0.76013 0.0923 Uiso 1 1 calc R
H21C H -0.3299 0.67963 0.66668 0.0923 Uiso 1 1 calc R
H22A H -0.13466 0.64542 0.83042 0.0978 Uiso 1 1 calc R
H22B H -0.0402 0.72562 0.83109 0.0978 Uiso 1 1 calc R
H22C H -0.1391 0.76935 0.85552 0.0978 Uiso 1 1 calc R
H23A H -0.06898 0.81326 0.72524 0.1176 Uiso 1 1 calc R
H23B H -0.18453 0.79908 0.66317 0.1176 Uiso 1 1 calc R
H23C H -0.16205 0.86048 0.75663 0.1176 Uiso 1 1 calc R
H25 H 0.19612 0.42116 0.30059 0.0385 Uiso 1 1 calc R
H26 H 0.27145 0.53576 0.24855 0.0482 Uiso 1 1 calc R
H28 H 0.20222 0.78341 0.39905 0.0646 Uiso 1 1 calc R
H29 H 0.11674 0.67025 0.45056 0.0494 Uiso 1 1 calc R
H30A H 0.31589 0.81618 0.32699 0.0947 Uiso 1 1 calc R
H30B H 0.2506 0.74665 0.23695 0.0947 Uiso 1 1 calc R
H30C H 0.36353 0.72064 0.28 0.0947 Uiso 1 1 calc R
H34A H 0.56422 1.28301 0.66335 0.0387 Uiso 1 1 calc R
H34B H 0.64682 1.22681 0.62331 0.0387 Uiso 1 1 calc R
H35A H 0.73639 1.30733 0.75827 0.0411 Uiso 1 1 calc R
H35B H 0.64619 1.25717 0.78505 0.0411 Uiso 1 1 calc R
H36A H 0.6965 1.09245 0.75151 0.0407 Uiso 1 1 calc R
H36B H 0.79887 1.17472 0.80885 0.0407 Uiso 1 1 calc R
H37A H 0.81546 1.17049 0.66868 0.0393 Uiso 1 1 calc R
H37B H 0.87473 1.09981 0.71988 0.0393 Uiso 1 1 calc R
H38 H 0.72172 0.96288 0.64748 0.0302 Uiso 1 1 calc R
H40 H 0.96177 0.97747 0.64624 0.0411 Uiso 1 1 calc R
H41 H 1.02362 0.87041 0.54915 0.0471 Uiso 1 1 calc R
H42 H 0.91147 0.78778 0.41958 0.0450 Uiso 1 1 calc R
H43 H 0.7353 0.80956 0.38516 0.0449 Uiso 1 1 calc R
H45 H 0.66841 1.09689 0.54814 0.0320 Uiso 1 1 calc R
H46A H 0.3989 0.76086 0.55526 0.0496 Uiso 1 1 calc R
H46B H 0.49944 0.72533 0.60835 0.0496 Uiso 1 1 calc R
H47A H 0.45096 0.61693 0.47389 0.0645 Uiso 1 1 calc R
H47B H 0.46541 0.71788 0.44476 0.0645 Uiso 1 1 calc R
H47C H 0.56585 0.68238 0.4978 0.0645 Uiso 1 1 calc R
H48A H 0.32164 1.34928 0.72133 0.0520 Uiso 1 1 calc R
H48B H 0.417 1.3169 0.78169 0.0520 Uiso 1 1 calc R
H48C H 0.43601 1.35392 0.70959 0.0520 Uiso 1 1 calc R
H49A H 0.22559 1.20661 0.54848 0.0495 Uiso 1 1 calc R
H49B H 0.33927 1.20899 0.53551 0.0495 Uiso 1 1 calc R
H49C H 0.26978 1.0987 0.51936 0.0495 Uiso 1 1 calc R
H51A H 0.39898 1.07883 0.78481 0.0947 Uiso 1 1 calc R
H51B H 0.34924 1.18055 0.81993 0.0947 Uiso 1 1 calc R
H51C H 0.29189 1.06536 0.8066 0.0947 Uiso 1 1 calc R
H52A H 0.12569 1.14032 0.64232 0.0503 Uiso 1 1 calc R
H52B H 0.12181 1.10375 0.71826 0.0503 Uiso 1 1 calc R
H52C H 0.17915 1.21895 0.73159 0.0503 Uiso 1 1 calc R
H53A H 0.20307 0.97716 0.59177 0.0882 Uiso 1 1 calc R
H53B H 0.31001 0.95424 0.64695 0.0882 Uiso 1 1 calc R
H53C H 0.20298 0.94213 0.66905 0.0882 Uiso 1 1 calc R
H55 H 0.71031 0.9352 0.30526 0.0441 Uiso 1 1 calc R
H56 H 0.79781 1.06054 0.26788 0.0604 Uiso 1 1 calc R
H58 H 0.6829 1.29301 0.39922 0.0572 Uiso 1 1 calc R
H59 H 0.58632 1.17011 0.43211 0.0415 Uiso 1 1 calc R
H60A H 0.88334 1.26216 0.3215 0.0949 Uiso 1 1 calc R
H60B H 0.79881 1.33957 0.33513 0.0949 Uiso 1 1 calc R
H60C H 0.78093 1.25669 0.24831 0.0949 Uiso 1 1 calc R
H64A H -0.00922 1.22844 -0.03471 0.0414 Uiso 1 1 calc R
H64B H 0.045 1.14347 0.00389 0.0414 Uiso 1 1 calc R
H65A H -0.04283 1.05695 -0.13216 0.0431 Uiso 1 1 calc R
H65B H 0.01244 1.14439 -0.15872 0.0431 Uiso 1 1 calc R
H66A H 0.17153 1.08401 -0.12922 0.0422 Uiso 1 1 calc R
H66B H 0.08439 0.98394 -0.18307 0.0422 Uiso 1 1 calc R
H67A H 0.09329 0.97496 -0.0397 0.0341 Uiso 1 1 calc R
H67B H 0.15941 0.90949 -0.09201 0.0341 Uiso 1 1 calc R
H68 H 0.29934 1.06153 -0.02565 0.0332 Uiso 1 1 calc R
H70 H 0.29298 0.82577 -0.02547 0.0361 Uiso 1 1 calc R
H71 H 0.4054 0.75864 0.06687 0.0465 Uiso 1 1 calc R
H72 H 0.49364 0.87134 0.19669 0.0467 Uiso 1 1 calc R
H73 H 0.46607 1.0474 0.23768 0.0463 Uiso 1 1 calc R
H75 H 0.17392 1.12041 0.07833 0.0296 Uiso 1 1 calc R
H76A H 0.51384 1.38491 0.07161 0.0567 Uiso 1 1 calc R
H76B H 0.54731 1.28722 0.01407 0.0567 Uiso 1 1 calc R
H77A H 0.65879 1.32679 0.14692 0.0722 Uiso 1 1 calc R
H77B H 0.55904 1.30912 0.1767 0.0722 Uiso 1 1 calc R
H77C H 0.59245 1.21165 0.11928 0.0722 Uiso 1 1 calc R
H78A H 0.07666 1.56454 0.06864 0.0432 Uiso 1 1 calc R
H78B H 0.07177 1.45258 0.08438 0.0432 Uiso 1 1 calc R
H78C H 0.18333 1.51862 0.0988 0.0432 Uiso 1 1 calc R
H79A H -0.0707 1.46469 -0.10373 0.0447 Uiso 1 1 calc R
H79B H -0.04018 1.36616 -0.16224 0.0447 Uiso 1 1 calc R
H79C H -0.0774 1.35227 -0.08886 0.0447 Uiso 1 1 calc R
H81A H 0.09281 1.43353 -0.19929 0.1172 Uiso 1 1 calc R
H81B H 0.20589 1.48919 -0.19266 0.1172 Uiso 1 1 calc R
H81C H 0.19603 1.38185 -0.17065 0.1172 Uiso 1 1 calc R
H82A H 0.06696 1.59923 -0.11583 0.0551 Uiso 1 1 calc R
H82B H 0.14755 1.65685 -0.02786 0.0551 Uiso 1 1 calc R
H82C H 0.18221 1.65336 -0.10583 0.0551 Uiso 1 1 calc R
H83A H 0.32385 1.47198 -0.02921 0.1064 Uiso 1 1 calc R
H83B H 0.33512 1.57671 -0.05441 0.1064 Uiso 1 1 calc R
H83C H 0.30046 1.58021 0.02356 0.1064 Uiso 1 1 calc R
H85 H 0.11218 1.18815 0.20437 0.0475 Uiso 1 1 calc R
H86 H -0.00026 1.0965 0.24792 0.0539 Uiso 1 1 calc R
H88 H 0.24983 0.99419 0.3758 0.0485 Uiso 1 1 calc R
H89 H 0.36077 1.0852 0.33024 0.0433 Uiso 1 1 calc R
H90A H -0.02241 1.01028 0.34496 0.0687 Uiso 1 1 calc R
H90B H 0.07881 0.98788 0.40663 0.0687 Uiso 1 1 calc R
H90C H 0.02793 0.9056 0.31846 0.0687 Uiso 1 1 calc R
H94A H 0.53402 0.73432 -0.04087 0.0409 Uiso 1 1 calc R
H94B H 0.57463 0.65024 0.00425 0.0409 Uiso 1 1 calc R
H95A H 0.54252 0.62625 -0.16285 0.0485 Uiso 1 1 calc R
H95B H 0.47831 0.55568 -0.12841 0.0485 Uiso 1 1 calc R
H96A H 0.59322 0.45606 -0.18131 0.0401 Uiso 1 1 calc R
H96B H 0.69135 0.54627 -0.12979 0.0401 Uiso 1 1 calc R
H97A H 0.65176 0.37996 -0.09007 0.0377 Uiso 1 1 calc R
H97B H 0.59782 0.4616 -0.03645 0.0377 Uiso 1 1 calc R
H98 H 0.81309 0.51219 -0.02945 0.0304 Uiso 1 1 calc R
H100 H 0.7784 0.28733 -0.01057 0.0372 Uiso 1 1 calc R
H101 H 0.88014 0.22626 0.09041 0.0425 Uiso 1 1 calc R
H102 H 0.9733 0.34261 0.21632 0.0411 Uiso 1 1 calc R
H103 H 0.97226 0.52501 0.24083 0.0331 Uiso 1 1 calc R
H105 H 0.69658 0.61132 0.07255 0.0326 Uiso 1 1 calc R
H115 H 0.63014 0.6934 0.18027 0.0489 Uiso 1 1 calc R
H116 H 0.49982 0.60796 0.21095 0.0589 Uiso 1 1 calc R
H118 H 0.71761 0.49735 0.35635 0.0559 Uiso 1 1 calc R
H119 H 0.85155 0.5816 0.32588 0.0421 Uiso 1 1 calc R

loop_
_atom_site_aniso_label
_atom_site_aniso_U_11
_atom_site_aniso_U_22
_atom_site_aniso_U_33
_atom_site_aniso_U_12
_atom_site_aniso_U_13
_atom_site_aniso_U_23
S1 0.0288(14) 0.0281(13) 0.0255(12) 0.0029(10) 0.0044(10) -0.0004(10)
S2 0.0300(14) 0.0248(13) 0.0254(11) 0.0025(10) 0.0025(10) 0.0039(10)
S3 0.0382(15) 0.0247(13) 0.0227(11) 0.0045(10) 0.0072(10) 0.0003(10)
S4 0.0350(15) 0.0211(12) 0.0258(12) 0.0019(10) 0.0091(10) 0.0009(10)
Si1 0.0314(16) 0.0299(15) 0.0343(14) 0.0074(12) 0.0111(12) 0.0084(12)
Si2 0.0274(14) 0.0237(14) 0.0273(13) 0.0041(11) 0.0089(11) 0.0071(11)
Si3 0.0302(14) 0.0225(13) 0.0273(13) 0.0064(11) 0.0089(11) 0.0080(11)
Si4 0.0260(14) 0.0218(13) 0.0313(13) 0.0039(10) 0.0089(11) 0.0035(11)
O1 0.039(4) 0.027(4) 0.039(4) 0.003(3) 0.006(3) 0.008(3)
O2 0.033(4) 0.024(4) 0.049(4) 0.001(3) 0.011(3) 0.009(3)
O3 0.032(4) 0.034(4) 0.027(3) 0.009(3) 0.011(3) 0.010(3)
O4 0.034(4) 0.059(5) 0.029(4) 0.013(4) 0.005(3) 0.010(4)
O5 0.042(4) 0.018(3) 0.026(3) 0.003(3) 0.011(3) -0.003(3)
O6 0.035(5) 0.032(4) 0.052(4) 0.000(3) 0.010(4) 0.010(3)
O7 0.036(4) 0.031(4) 0.034(3) 0.000(3) 0.007(3) 0.015(3)
O8 0.032(4) 0.029(4) 0.042(4) 0.006(3) 0.020(3) 0.007(3)
O9 0.029(4) 0.048(5) 0.037(4) 0.004(3) 0.002(3) 0.018(4)
O10 0.046(5) 0.032(4) 0.024(3) 0.002(3) 0.004(3) -0.000(3)
O11 0.041(4) 0.020(4) 0.062(5) 0.003(3) 0.015(4) 0.004(4)
O12 0.031(4) 0.028(4) 0.053(4) 0.009(3) 0.012(3) 0.010(4)
O13 0.035(4) 0.022(4) 0.031(3) 0.005(3) 0.012(3) 0.006(3)
O14 0.032(4) 0.037(4) 0.028(3) -0.002(3) 0.008(3) -0.006(3)
O15 0.048(5) 0.021(4) 0.037(4) 0.009(3) 0.020(3) 0.001(3)
O16 0.034(4) 0.027(4) 0.031(3) 0.005(3) 0.012(3) 0.004(3)
O17 0.029(4) 0.019(4) 0.035(3) -0.001(3) 0.004(3) -0.003(3)
O18 0.029(4) 0.022(3) 0.031(3) 0.009(3) 0.010(3) 0.013(3)
O19 0.047(5) 0.022(4) 0.039(4) 0.014(3) 0.012(3) 0.007(3)
O20 0.035(4) 0.037(4) 0.029(4) -0.006(3) 0.002(3) 0.003(3)
N1 0.030(5) 0.024(4) 0.015(3) -0.002(3) 0.004(3) -0.003(3)
N2 0.041(5) 0.026(4) 0.019(4) 0.012(4) 0.007(4) 0.006(3)
N3 0.033(5) 0.024(4) 0.017(4) 0.007(3) 0.001(3) -0.002(3)
N4 0.035(5) 0.018(4) 0.021(4) 0.009(3) 0.002(3) 0.006(3)
C1 0.043(6) 0.026(5) 0.023(4) 0.001(4) 0.011(4) 0.005(4)
C2 0.024(5) 0.032(5) 0.022(4) -0.001(4) 0.004(4) 0.000(4)
C3 0.034(6) 0.037(6) 0.020(4) 0.006(4) 0.013(4) 0.004(4)
C4 0.041(6) 0.029(5) 0.030(5) 0.013(4) 0.014(4) 0.014(4)
C5 0.047(7) 0.027(5) 0.025(5) -0.012(5) 0.006(4) 0.008(4)
C6 0.042(6) 0.026(5) 0.031(5) 0.006(4) 0.012(4) 0.001(4)
C7 0.031(6) 0.029(5) 0.025(4) -0.002(4) 0.005(4) -0.002(4)
C8 0.027(5) 0.034(5) 0.020(4) 0.006(4) 0.004(4) 0.010(4)
C9 0.035(6) 0.020(5) 0.032(5) 0.002(4) 0.011(4) -0.002(4)
C10 0.034(6) 0.038(6) 0.023(4) 0.008(4) 0.009(4) 0.013(4)
C11 0.024(5) 0.034(6) 0.038(5) 0.008(4) 0.011(4) 0.015(4)
C12 0.031(6) 0.029(5) 0.041(5) 0.011(4) 0.021(5) 0.009(4)
C13 0.036(6) 0.028(5) 0.031(5) 0.008(4) 0.012(4) 0.003(4)
C14 0.036(6) 0.027(5) 0.032(5) 0.008(4) 0.015(4) 0.012(4)
C15 0.030(5) 0.018(4) 0.026(4) 0.002(4) 0.009(4) 0.006(4)
C16 0.036(7) 0.026(6) 0.060(7) 0.002(5) 0.012(5) 0.010(5)
C17 0.041(7) 0.024(6) 0.052(6) 0.004(5) 0.004(5) 0.008(5)
C18 0.049(8) 0.056(8) 0.042(6) 0.017(6) 0.012(5) 0.012(6)
C19 0.043(7) 0.033(6) 0.086(9) 0.001(5) 0.034(7) 0.017(6)
C20 0.035(6) 0.041(6) 0.035(5) 0.021(5) 0.016(4) 0.018(5)
C21 0.048(9) 0.064(10) 0.099(12) 0.025(7) 0.026(8) -0.013(9)
C22 0.128(15) 0.098(13) 0.037(7) 0.073(11) 0.039(8) 0.024(8)
C23 0.17(2) 0.041(9) 0.157(18) 0.046(10) 0.137(17) 0.049(10)
C24 0.044(7) 0.020(5) 0.032(5) 0.003(4) 0.002(5) 0.002(4)
C25 0.041(6) 0.017(5) 0.027(5) 0.001(4) -0.000(4) 0.001(4)
C26 0.030(6) 0.051(7) 0.035(5) -0.002(5) -0.005(4) 0.022(5)
C27 0.055(8) 0.037(7) 0.058(7) -0.003(6) -0.000(6) 0.025(6)
C28 0.052(8) 0.024(6) 0.064(8) -0.004(5) -0.014(6) 0.013(6)
C29 0.071(9) 0.024(5) 0.022(5) 0.017(5) 0.010(5) 0.000(4)
C30 0.052(9) 0.073(11) 0.112(13) -0.021(8) 0.009(9) 0.051(10)
C31 0.031(6) 0.028(5) 0.039(5) 0.005(4) 0.014(5) 0.012(4)
C32 0.028(5) 0.028(5) 0.025(4) 0.007(4) 0.007(4) 0.009(4)
C33 0.033(6) 0.024(5) 0.025(4) 0.009(4) 0.013(4) 0.009(4)
C34 0.035(6) 0.029(5) 0.032(5) 0.007(4) 0.007(4) 0.011(4)
C35 0.047(7) 0.024(5) 0.023(4) -0.001(4) 0.009(4) -0.003(4)
C36 0.021(5) 0.041(6) 0.026(4) 0.006(4) -0.001(4) -0.003(4)
C37 0.031(6) 0.033(6) 0.029(5) -0.000(4) 0.006(4) 0.004(4)
C38 0.024(5) 0.032(5) 0.018(4) 0.008(4) 0.008(4) 0.004(4)
C39 0.026(5) 0.023(5) 0.026(4) -0.002(4) 0.002(4) 0.004(4)
C40 0.029(6) 0.038(6) 0.033(5) -0.001(4) 0.010(4) 0.007(5)
C41 0.033(6) 0.053(7) 0.047(6) 0.024(5) 0.020(5) 0.028(6)
C42 0.058(8) 0.036(6) 0.027(5) 0.018(5) 0.022(5) 0.012(5)
C43 0.045(7) 0.025(5) 0.044(6) 0.015(5) 0.021(5) 0.006(5)
C44 0.044(7) 0.026(5) 0.033(5) 0.010(4) 0.020(5) 0.014(4)
C45 0.026(5) 0.016(5) 0.028(5) -0.001(4) 0.005(4) -0.004(4)
C46 0.043(7) 0.025(5) 0.053(6) -0.002(5) 0.014(5) 0.008(5)
C47 0.077(10) 0.042(7) 0.045(6) 0.004(6) 0.023(6) 0.014(6)
C48 0.034(6) 0.040(7) 0.048(6) 0.008(5) 0.016(5) -0.002(5)
C49 0.043(7) 0.044(6) 0.039(6) 0.012(5) 0.009(5) 0.021(5)
C50 0.028(5) 0.039(6) 0.034(5) 0.015(4) 0.006(4) 0.020(5)
C51 0.044(8) 0.150(17) 0.056(8) 0.004(9) 0.015(7) 0.055(10)
C52 0.034(6) 0.045(7) 0.052(6) 0.008(5) 0.013(5) 0.022(6)
C53 0.092(12) 0.049(9) 0.100(12) 0.001(8) 0.062(10) 0.026(8)
C54 0.034(6) 0.037(6) 0.025(5) 0.002(5) -0.000(4) 0.011(4)
C55 0.037(6) 0.044(7) 0.022(5) 0.001(5) -0.001(4) 0.010(5)
C56 0.035(7) 0.087(11) 0.041(6) 0.011(6) 0.013(5) 0.037(7)
C57 0.037(7) 0.058(8) 0.052(7) -0.001(6) 0.004(5) 0.035(6)
C58 0.037(7) 0.039(7) 0.054(7) -0.006(5) -0.005(5) 0.018(6)
C59 0.039(6) 0.024(5) 0.028(5) 0.002(4) 0.001(4) -0.002(4)
C60 0.057(10) 0.089(12) 0.105(13) -0.008(8) 0.015(9) 0.068(11)
C61 0.045(6) 0.026(6) 0.030(5) 0.011(4) 0.015(4) 0.009(4)
C62 0.034(5) 0.020(5) 0.029(5) 0.008(4) 0.012(4) 0.003(4)
C63 0.030(5) 0.020(5) 0.037(5) 0.006(4) 0.008(4) 0.008(4)
C64 0.033(6) 0.035(6) 0.042(6) 0.003(4) 0.014(5) 0.020(5)
C65 0.025(5) 0.038(6) 0.044(6) 0.001(4) 0.001(4) 0.021(5)
C66 0.041(6) 0.041(6) 0.018(4) 0.007(5) 0.007(4) 0.003(4)
C67 0.032(5) 0.023(5) 0.027(4) 0.007(4) 0.009(4) 0.003(4)
C68 0.029(5) 0.026(5) 0.022(4) 0.009(4) 0.006(4) -0.002(4)
C69 0.040(6) 0.027(5) 0.031(5) 0.011(4) 0.015(4) 0.007(4)
C70 0.036(6) 0.025(5) 0.035(5) 0.012(4) 0.015(4) 0.013(4)
C71 0.046(7) 0.025(6) 0.049(6) 0.013(5) 0.019(5) 0.011(5)
C72 0.055(7) 0.035(6) 0.036(5) 0.029(5) 0.015(5) 0.018(5)
C73 0.043(7) 0.040(7) 0.026(5) 0.016(5) 0.007(4) -0.000(5)
C74 0.024(5) 0.028(5) 0.022(4) 0.007(4) 0.003(4) 0.006(4)
C75 0.038(6) 0.015(4) 0.019(4) 0.005(4) 0.007(4) 0.004(4)
C76 0.037(7) 0.037(7) 0.065(8) 0.001(5) 0.022(6) 0.005(6)
C77 0.048(8) 0.074(10) 0.053(7) 0.011(7) 0.022(6) 0.004(7)
C78 0.050(7) 0.033(6) 0.029(5) 0.010(5) 0.012(5) 0.014(4)
C79 0.031(6) 0.041(6) 0.040(5) 0.007(5) 0.004(4) 0.020(5)
C80 0.051(7) 0.025(6) 0.048(6) 0.010(5) 0.026(5) 0.009(5)
C81 0.20(2) 0.042(9) 0.072(10) -0.011(10) 0.095(13) 0.005(8)
C82 0.049(7) 0.032(6) 0.070(8) 0.012(5) 0.027(6) 0.027(6)
C83 0.036(8) 0.091(13) 0.164(18) 0.005(7) 0.020(9) 0.091(13)
C84 0.034(6) 0.018(5) 0.029(5) 0.005(4) 0.012(4) 0.001(4)
C85 0.056(8) 0.027(6) 0.032(5) 0.011(5) 0.016(5) -0.001(5)
C86 0.033(6) 0.043(7) 0.046(6) 0.002(5) 0.014(5) -0.008(6)
C87 0.055(8) 0.025(5) 0.032(5) 0.001(5) 0.018(5) -0.005(4)
C88 0.062(8) 0.020(5) 0.034(5) 0.001(5) 0.016(5) 0.001(4)
C89 0.044(7) 0.025(6) 0.040(6) 0.008(5) 0.015(5) 0.008(5)
C90 0.060(9) 0.054(8) 0.056(7) -0.004(7) 0.032(7) 0.002(6)
C91 0.033(6) 0.018(5) 0.028(5) -0.000(4) 0.007(4) 0.007(4)
C92 0.025(5) 0.012(4) 0.020(4) 0.005(3) 0.007(3) 0.000(3)
C93 0.032(5) 0.017(5) 0.031(5) 0.008(4) 0.011(4) 0.007(4)
C94 0.023(5) 0.032(6) 0.045(6) 0.003(4) 0.006(4) 0.012(5)
C95 0.036(6) 0.039(6) 0.047(6) 0.004(5) 0.008(5) 0.019(5)
C96 0.036(6) 0.025(5) 0.028(5) -0.002(4) 0.001(4) 0.001(4)
C97 0.035(6) 0.032(6) 0.025(4) 0.006(4) 0.005(4) 0.008(4)
C98 0.030(5) 0.013(4) 0.023(4) 0.001(4) 0.003(4) -0.004(4)
C99 0.032(5) 0.021(5) 0.021(4) -0.001(4) 0.013(4) -0.002(4)
C100 0.036(6) 0.024(5) 0.032(5) 0.003(4) 0.011(4) 0.007(4)
C101 0.040(6) 0.026(5) 0.044(6) 0.009(4) 0.014(5) 0.015(5)
C102 0.037(6) 0.036(6) 0.036(5) 0.011(4) 0.016(4) 0.015(5)
C103 0.029(5) 0.023(5) 0.023(4) 0.006(4) 0.002(4) 0.001(4)
C104 0.031(5) 0.021(5) 0.027(5) 0.006(4) 0.008(4) 0.002(4)
C105 0.039(6) 0.019(5) 0.025(5) 0.005(4) 0.013(4) 0.006(4)
C106 0.030(6) 0.031(6) 0.043(6) -0.007(4) 0.010(5) 0.006(5)
C107 0.029(6) 0.042(7) 0.040(5) 0.002(5) 0.008(5) 0.001(5)
C108 0.052(7) 0.029(6) 0.029(5) 0.008(5) 0.009(5) -0.010(4)
C109 0.041(7) 0.025(6) 0.058(7) -0.000(5) 0.020(5) 0.002(5)
C110 0.030(6) 0.018(5) 0.047(6) 0.003(4) 0.007(4) 0.008(4)
C111 0.037(6) 0.047(7) 0.066(8) 0.025(5) 0.017(6) 0.027(6)
C112 0.043(6) 0.029(6) 0.037(5) 0.006(4) 0.005(5) 0.011(5)
C113 0.058(7) 0.034(6) 0.036(5) 0.011(5) 0.007(5) 0.010(5)
C114 0.039(6) 0.016(5) 0.018(4) 0.003(4) 0.011(4) -0.010(4)
C115 0.035(6) 0.035(6) 0.036(5) -0.001(5) 0.015(5) -0.017(5)
C116 0.044(7) 0.056(8) 0.039(6) 0.006(6) 0.019(5) -0.003(6)
C117 0.056(9) 0.039(7) 0.054(7) -0.014(6) 0.031(7) -0.021(6)
C118 0.065(9) 0.028(6) 0.046(6) -0.007(5) 0.030(6) 0.001(5)
C119 0.043(7) 0.025(5) 0.032(5) 0.005(5) 0.009(5) 0.005(4)
C120 0.064(9) 0.061(9) 0.066(8) -0.015(7) 0.042(8) -0.010(7)

loop_
_atom_type_symbol
_atom_type_description
_atom_type_scat_dispersion_real
_atom_type_scat_dispersion_imag
_atom_type_scat_source
C C 0.0033 0.0016
;
International Tables for Crystallography
(Vol. C, Tables 4.2.6.8 and 6.1.1.4)
;
H H 0.0000 0.0000
;
International Tables for Crystallography
(Vol. C, Table 6.1.1.4)
;
N N 0.0061 0.0033
;
International Tables for Crystallography
(Vol. C, Tables 4.2.6.8 and 6.1.1.4)
;
O O 0.0106 0.0060
;
International Tables for Crystallography
(Vol. C, Tables 4.2.6.8 and 6.1.1.4)
;
S S 0.1246 0.1234
;
International Tables for Crystallography
(Vol. C, Tables 4.2.6.8 and 6.1.1.4)
;
Si Si 0.0817 0.0704
;
International Tables for Crystallography
(Vol. C, Tables 4.2.6.8 and 6.1.1.4)
;

loop_
_geom_angle_atom_site_label_1
_geom_angle_atom_site_label_2
_geom_angle_atom_site_label_3
_geom_angle
_geom_angle_publ_flag
O4 S1 O5 119.9(5) yes
O4 S1 N1 106.5(5) yes
O4 S1 C24 109.2(6) yes
O5 S1 N1 106.2(4) yes
O5 S1 C24 107.3(5) yes
N1 S1 C24 107.0(5) yes
O9 S2 O10 120.3(5) yes
O9 S2 N2 105.5(5) yes
O9 S2 C54 108.7(6) yes
O10 S2 N2 106.2(5) yes
O10 S2 C54 107.7(5) yes
N2 S2 C54 107.9(5) yes
O14 S3 O15 121.0(4) yes
O14 S3 N3 106.4(5) yes
O14 S3 C84 107.7(5) yes
O15 S3 N3 105.4(5) yes
O15 S3 C84 107.8(5) yes
N3 S3 C84 107.9(5) yes
O19 S4 O20 121.9(5) yes
O19 S4 N4 105.1(5) yes
O19 S4 C114 107.6(5) yes
O20 S4 N4 106.8(5) yes
O20 S4 C114 108.3(5) yes
N4 S4 C114 106.1(4) yes
O3 Si1 C18 110.1(6) yes
O3 Si1 C19 105.7(5) yes
O3 Si1 C20 108.0(4) yes
C18 Si1 C19 112.3(6) yes
C18 Si1 C20 111.8(6) yes
C19 Si1 C20 108.6(6) yes
O8 Si2 C48 110.0(4) yes
O8 Si2 C49 108.9(5) yes
O8 Si2 C50 102.6(5) yes
C48 Si2 C49 110.9(6) yes
C48 Si2 C50 109.1(6) yes
C49 Si2 C50 115.0(5) yes
O13 Si3 C78 108.8(5) yes
O13 Si3 C79 109.8(4) yes
O13 Si3 C80 102.3(5) yes
C78 Si3 C79 111.0(5) yes
C78 Si3 C80 114.2(5) yes
C79 Si3 C80 110.4(6) yes
O18 Si4 C108 109.5(5) yes
O18 Si4 C109 105.7(5) yes
O18 Si4 C110 108.7(4) yes
C108 Si4 C109 112.9(5) yes
C108 Si4 C110 111.9(5) yes
C109 Si4 C110 107.9(6) yes
C1 O2 C16 116.8(9) yes
Si1 O3 C3 128.1(6) yes
C31 O7 C46 116.7(8) yes
Si2 O8 C33 130.7(8) yes
C61 O12 C76 115.6(8) yes
Si3 O13 C63 130.8(7) yes
C91 O17 C106 113.9(8) yes
Si4 O18 C93 129.9(6) yes
S1 N1 C14 121.4(7) yes
S1 N1 C15 117.2(7) yes
C14 N1 C15 106.3(7) yes
S2 N2 C44 119.2(8) yes
S2 N2 C45 117.7(7) yes
C44 N2 C45 107.3(7) yes
S3 N3 C74 120.3(7) yes
S3 N3 C75 118.0(7) yes
C74 N3 C75 108.1(6) yes
S4 N4 C104 118.0(7) yes
S4 N4 C105 117.0(7) yes
C104 N4 C105 106.6(6) yes
O1 C1 O2 123.0(10) yes
O1 C1 C2 121.3(9) yes
O2 C1 C2 115.6(9) yes
C1 C2 C3 121.8(11) yes
C1 C2 C15 115.2(9) yes
C3 C2 C15 121.8(10) yes
O3 C3 C2 122.3(10) yes
O3 C3 C4 113.4(9) yes
C2 C3 C4 123.5(11) yes
C3 C4 C5 112.8(10) yes
C4 C5 C6 117.3(8) yes
C5 C6 C7 117.9(10) yes
C6 C7 C8 113.0(9) yes
C7 C8 C9 118.2(9) yes
C7 C8 C15 114.6(9) yes
C9 C8 C15 100.8(7) yes
C8 C9 C10 128.3(8) yes
C8 C9 C14 110.5(9) yes
C10 C9 C14 120.7(10) yes
C9 C10 C11 118.6(8) yes
C10 C11 C12 119.9(10) yes
C11 C12 C13 120.9(10) yes
C12 C13 C14 118.2(8) yes
N1 C14 C9 111.1(9) yes
N1 C14 C13 127.3(8) yes
C9 C14 C13 121.6(10) yes
N1 C15 C2 112.8(7) yes
N1 C15 C8 106.3(8) yes
C2 C15 C8 112.4(9) yes
O2 C16 C17 113.1(12) yes
Si1 C20 C21 109.3(8) yes
Si1 C20 C22 109.2(10) yes
Si1 C20 C23 113.2(12) yes
C21 C20 C22 105.8(14) yes
C21 C20 C23 110.4(14) yes
C22 C20 C23 108.6(12) yes
S1 C24 C25 119.6(8) yes
S1 C24 C29 117.6(10) yes
C25 C24 C29 122.8(12) yes
C24 C25 C26 119.0(10) yes
C25 C26 C27 122.3(13) yes
C26 C27 C28 117.0(14) yes
C26 C27 C30 121.5(15) yes
C28 C27 C30 121.5(13) yes
C27 C28 C29 123.6(12) yes
C24 C29 C28 115.2(12) yes
O6 C31 O7 123.5(10) yes
O6 C31 C32 126.1(11) yes
O7 C31 C32 110.4(8) yes
C31 C32 C33 120.3(11) yes
C31 C32 C45 118.2(9) yes
C33 C32 C45 121.0(9) yes
O8 C33 C32 119.4(9) yes
O8 C33 C34 114.7(8) yes
C32 C33 C34 124.8(11) yes
C33 C34 C35 113.4(10) yes
C34 C35 C36 114.8(8) yes
C35 C36 C37 115.6(10) yes
C36 C37 C38 114.7(9) yes
C37 C38 C39 116.3(8) yes
C37 C38 C45 115.6(9) yes
C39 C38 C45 101.3(7) yes
C38 C39 C40 130.5(8) yes
C38 C39 C44 109.2(9) yes
C40 C39 C44 120.1(10) yes
C39 C40 C41 118.8(8) yes
C40 C41 C42 121.0(11) yes
C41 C42 C43 120.5(11) yes
C42 C43 C44 119.7(9) yes
N2 C44 C39 110.1(9) yes
N2 C44 C43 129.9(9) yes
C39 C44 C43 119.9(10) yes
N2 C45 C32 114.4(7) yes
N2 C45 C38 103.7(8) yes
C32 C45 C38 113.5(9) yes
O7 C46 C47 111.3(12) yes
Si2 C50 C51 109.0(9) yes
Si2 C50 C52 109.8(9) yes
Si2 C50 C53 109.7(10) yes
C51 C50 C52 111.6(11) yes
C51 C50 C53 108.2(13) yes
C52 C50 C53 108.6(10) yes
S2 C54 C55 119.9(9) yes
S2 C54 C59 117.8(10) yes
C55 C54 C59 122.3(12) yes
C54 C55 C56 117.9(12) yes
C55 C56 C57 122.5(14) yes
C56 C57 C58 118.0(15) yes
C56 C57 C60 121.6(15) yes
C58 C57 C60 120.4(14) yes
C57 C58 C59 121.7(12) yes
C54 C59 C58 117.6(12) yes
O11 C61 O12 125.4(11) yes
O11 C61 C62 124.8(11) yes
O12 C61 C62 109.8(8) yes
C61 C62 C63 120.3(10) yes
C61 C62 C75 119.5(9) yes
C63 C62 C75 120.0(9) yes
O13 C63 C62 118.9(10) yes
O13 C63 C64 115.4(9) yes
C62 C63 C64 125.0(11) yes
C63 C64 C65 111.9(10) yes
C64 C65 C66 114.4(8) yes
C65 C66 C67 115.8(10) yes
C66 C67 C68 114.6(9) yes
C67 C68 C69 117.6(9) yes
C67 C68 C75 115.7(9) yes
C69 C68 C75 102.3(8) yes
C68 C69 C70 130.2(9) yes
C68 C69 C74 110.2(9) yes
C70 C69 C74 119.2(10) yes
C69 C70 C71 120.7(9) yes
C70 C71 C72 118.3(10) yes
C71 C72 C73 122.6(11) yes
C72 C73 C74 116.7(9) yes
N3 C74 C69 109.2(9) yes
N3 C74 C73 128.2(8) yes
C69 C74 C73 122.6(10) yes
N3 C75 C62 113.9(7) yes
N3 C75 C68 103.7(8) yes
C62 C75 C68 112.7(9) yes
O12 C76 C77 109.8(12) yes
Si3 C80 C81 108.2(10) yes
Si3 C80 C82 109.4(10) yes
Si3 C80 C83 111.6(12) yes
C81 C80 C82 106.6(12) yes
C81 C80 C83 112.8(15) yes
C82 C80 C83 108.1(10) yes
S3 C84 C85 120.9(10) yes
S3 C84 C89 120.0(9) yes
C85 C84 C89 118.8(12) yes
C84 C85 C86 121.4(12) yes
C85 C86 C87 120.1(12) yes
C86 C87 C88 118.5(13) yes
C86 C87 C90 121.2(12) yes
C88 C87 C90 120.3(12) yes
C87 C88 C89 120.7(12) yes
C84 C89 C88 120.4(11) yes
O16 C91 O17 123.8(10) yes
O16 C91 C92 123.5(8) yes
O17 C91 C92 112.7(9) yes
C91 C92 C93 123.9(10) yes
C91 C92 C105 113.9(9) yes
C93 C92 C105 120.3(9) yes
O18 C93 C92 121.0(9) yes
O18 C93 C94 113.8(9) yes
C92 C93 C94 124.5(10) yes
C93 C94 C95 111.1(10) yes
C94 C95 C96 115.4(9) yes
C95 C96 C97 117.1(10) yes
C96 C97 C98 113.3(9) yes
C97 C98 C99 119.2(8) yes
C97 C98 C105 113.2(8) yes
C99 C98 C105 103.1(7) yes
C98 C99 C100 130.6(8) yes
C98 C99 C104 109.7(8) yes
C100 C99 C104 119.4(9) yes
C99 C100 C101 119.5(8) yes
C100 C101 C102 121.0(10) yes
C101 C102 C103 119.9(11) yes
C102 C103 C104 118.3(8) yes
N4 C104 C99 110.1(9) yes
N4 C104 C103 128.0(7) yes
C99 C104 C103 121.7(9) yes
N4 C105 C92 112.4(7) yes
N4 C105 C98 104.0(8) yes
C92 C105 C98 114.1(9) yes
O17 C106 C107 111.3(10) yes
Si4 C110 C111 112.4(9) yes
Si4 C110 C112 108.8(6) yes
Si4 C110 C113 111.3(8) yes
C111 C110 C112 107.9(10) yes
C111 C110 C113 108.9(8) yes
C112 C110 C113 107.3(10) yes
S4 C114 C115 120.8(9) yes
S4 C114 C119 120.2(9) yes
C115 C114 C119 119.0(12) yes
C114 C115 C116 121.0(13) yes
C115 C116 C117 120.2(13) yes
C116 C117 C118 119.3(15) yes
C116 C117 C120 121.0(13) yes
C118 C117 C120 119.7(14) yes
C117 C118 C119 121.7(14) yes
C114 C119 C118 118.7(11) yes
C3 C4 H4A 109.044 no
C3 C4 H4B 109.040 no
C5 C4 H4A 109.039 no
C5 C4 H4B 109.032 no
H4A C4 H4B 107.806 no
C4 C5 H5A 107.982 no
C4 C5 H5B 107.974 no
C6 C5 H5A 107.976 no
C6 C5 H5B 107.981 no
H5A C5 H5B 107.231 no
C5 C6 H6A 107.820 no
C5 C6 H6B 107.818 no
C7 C6 H6A 107.826 no
C7 C6 H6B 107.824 no
H6A C6 H6B 107.156 no
C6 C7 H7A 108.979 no
C6 C7 H7B 108.984 no
C8 C7 H7A 108.991 no
C8 C7 H7B 108.983 no
H7A C7 H7B 107.780 no
C7 C8 H8 107.538 no
C9 C8 H8 107.550 no
C15 C8 H8 107.547 no
C9 C10 H10 120.705 no
C11 C10 H10 120.698 no
C10 C11 H11 120.068 no
C12 C11 H11 120.065 no
C11 C12 H12 119.561 no
C13 C12 H12 119.570 no
C12 C13 H13 120.894 no
C14 C13 H13 120.904 no
N1 C15 H15 108.368 no
C2 C15 H15 108.379 no
C8 C15 H15 108.381 no
O2 C16 H16A 108.968 no
O2 C16 H16B 108.964 no
C17 C16 H16A 108.974 no
C17 C16 H16B 108.974 no
H16A C16 H16B 107.769 no
C16 C17 H17A 109.473 no
C16 C17 H17B 109.468 no
C16 C17 H17C 109.472 no
H17A C17 H17B 109.472 no
H17A C17 H17C 109.473 no
H17B C17 H17C 109.470 no
Si1 C18 H18A 109.470 no
Si1 C18 H18B 109.473 no
Si1 C18 H18C 109.479 no
H18A C18 H18B 109.465 no
H18A C18 H18C 109.470 no
H18B C18 H18C 109.469 no
Si1 C19 H19A 109.469 no
Si1 C19 H19B 109.480 no
Si1 C19 H19C 109.468 no
H19A C19 H19B 109.476 no
H19A C19 H19C 109.465 no
H19B C19 H19C 109.469 no
C20 C21 H21A 109.467 no
C20 C21 H21B 109.475 no
C20 C21 H21C 109.474 no
H21A C21 H21B 109.465 no
H21A C21 H21C 109.470 no
H21B C21 H21C 109.475 no
C20 C22 H22A 109.470 no
C20 C22 H22B 109.473 no
C20 C22 H22C 109.470 no
H22A C22 H22B 109.478 no
H22A C22 H22C 109.460 no
H22B C22 H22C 109.476 no
C20 C23 H23A 109.467 no
C20 C23 H23B 109.476 no
C20 C23 H23C 109.473 no
H23A C23 H23B 109.465 no
H23A C23 H23C 109.469 no
H23B C23 H23C 109.477 no
C24 C25 H25 120.466 no
C26 C25 H25 120.491 no
C25 C26 H26 118.863 no
C27 C26 H26 118.844 no
C27 C28 H28 118.187 no
C29 C28 H28 118.169 no
C24 C29 H29 122.401 no
C28 C29 H29 122.401 no
C27 C30 H30A 109.476 no
C27 C30 H30B 109.475 no
C27 C30 H30C 109.470 no
H30A C30 H30B 109.472 no
H30A C30 H30C 109.472 no
H30B C30 H30C 109.463 no
C33 C34 H34A 108.892 no
C33 C34 H34B 108.903 no
C35 C34 H34A 108.903 no
C35 C34 H34B 108.902 no
H34A C34 H34B 107.737 no
C34 C35 H35A 108.559 no
C34 C35 H35B 108.552 no
C36 C35 H35A 108.558 no
C36 C35 H35B 108.559 no
H35A C35 H35B 107.534 no
C35 C36 H36A 108.378 no
C35 C36 H36B 108.373 no
C37 C36 H36A 108.369 no
C37 C36 H36B 108.371 no
H36A C36 H36B 107.435 no
C36 C37 H37A 108.592 no
C36 C37 H37B 108.595 no
C38 C37 H37A 108.595 no
C38 C37 H37B 108.606 no
H37A C37 H37B 107.562 no
C37 C38 H38 107.713 no
C39 C38 H38 107.700 no
C45 C38 H38 107.703 no
C39 C40 H40 120.607 no
C41 C40 H40 120.604 no
C40 C41 H41 119.517 no
C42 C41 H41 119.532 no
C41 C42 H42 119.726 no
C43 C42 H42 119.728 no
C42 C43 H43 120.162 no
C44 C43 H43 120.158 no
N2 C45 H45 108.343 no
C32 C45 H45 108.352 no
C38 C45 H45 108.343 no
O7 C46 H46A 109.372 no
O7 C46 H46B 109.362 no
C47 C46 H46A 109.359 no
C47 C46 H46B 109.356 no
H46A C46 H46B 107.997 no
C46 C47 H47A 109.471 no
C46 C47 H47B 109.466 no
C46 C47 H47C 109.468 no
H47A C47 H47B 109.478 no
H47A C47 H47C 109.473 no
H47B C47 H47C 109.472 no
Si2 C48 H48A 109.470 no
Si2 C48 H48B 109.473 no
Si2 C48 H48C 109.463 no
H48A C48 H48B 109.477 no
H48A C48 H48C 109.479 no
H48B C48 H48C 109.466 no
Si2 C49 H49A 109.473 no
Si2 C49 H49B 109.466 no
Si2 C49 H49C 109.466 no
H49A C49 H49B 109.473 no
H49A C49 H49C 109.474 no
H49B C49 H49C 109.475 no
C50 C51 H51A 109.473 no
C50 C51 H51B 109.479 no
C50 C51 H51C 109.474 no
H51A C51 H51B 109.466 no
H51A C51 H51C 109.473 no
H51B C51 H51C 109.463 no
C50 C52 H52A 109.466 no
C50 C52 H52B 109.468 no
C50 C52 H52C 109.474 no
H52A C52 H52B 109.476 no
H52A C52 H52C 109.473 no
H52B C52 H52C 109.470 no
C50 C53 H53A 109.468 no
C50 C53 H53B 109.473 no
C50 C53 H53C 109.475 no
H53A C53 H53B 109.470 no
H53A C53 H53C 109.471 no
H53B C53 H53C 109.469 no
C54 C55 H55 121.036 no
C56 C55 H55 121.038 no
C55 C56 H56 118.777 no
C57 C56 H56 118.772 no
C57 C58 H58 119.146 no
C59 C58 H58 119.133 no
C54 C59 H59 121.225 no
C58 C59 H59 121.213 no
C57 C60 H60A 109.474 no
C57 C60 H60B 109.472 no
C57 C60 H60C 109.472 no
H60A C60 H60B 109.467 no
H60A C60 H60C 109.470 no
H60B C60 H60C 109.472 no
C63 C64 H64A 109.248 no
C63 C64 H64B 109.243 no
C65 C64 H64A 109.246 no
C65 C64 H64B 109.242 no
H64A C64 H64B 107.924 no
C64 C65 H65A 108.663 no
C64 C65 H65B 108.657 no
C66 C65 H65A 108.658 no
C66 C65 H65B 108.661 no
H65A C65 H65B 107.600 no
C65 C66 H66A 108.333 no
C65 C66 H66B 108.344 no
C67 C66 H66A 108.333 no
C67 C66 H66B 108.338 no
H66A C66 H66B 107.424 no
C66 C67 H67A 108.600 no
C66 C67 H67B 108.610 no
C68 C67 H67A 108.601 no
C68 C67 H67B 108.603 no
H67A C67 H67B 107.559 no
C67 C68 H68 106.840 no
C69 C68 H68 106.837 no
C75 C68 H68 106.844 no
C69 C70 H70 119.683 no
C71 C70 H70 119.661 no
C70 C71 H71 120.865 no
C72 C71 H71 120.862 no
C71 C72 H72 118.686 no
C73 C72 H72 118.687 no
C72 C73 H73 121.656 no
C74 C73 H73 121.644 no
N3 C75 H75 108.820 no
C62 C75 H75 108.810 no
C68 C75 H75 108.809 no
O12 C76 H76A 109.710 no
O12 C76 H76B 109.702 no
C77 C76 H76A 109.709 no
C77 C76 H76B 109.696 no
H76A C76 H76B 108.189 no
C76 C77 H77A 109.465 no
C76 C77 H77B 109.460 no
C76 C77 H77C 109.471 no
H77A C77 H77B 109.481 no
H77A C77 H77C 109.468 no
H77B C77 H77C 109.482 no
Si3 C78 H78A 109.476 no
Si3 C78 H78B 109.473 no
Si3 C78 H78C 109.469 no
H78A C78 H78B 109.473 no
H78A C78 H78C 109.475 no
H78B C78 H78C 109.462 no
Si3 C79 H79A 109.467 no
Si3 C79 H79B 109.466 no
Si3 C79 H79C 109.468 no
H79A C79 H79B 109.472 no
H79A C79 H79C 109.479 no
H79B C79 H79C 109.475 no
C80 C81 H81A 109.483 no
C80 C81 H81B 109.470 no
C80 C81 H81C 109.477 no
H81A C81 H81B 109.470 no
H81A C81 H81C 109.467 no
H81B C81 H81C 109.460 no
C80 C82 H82A 109.475 no
C80 C82 H82B 109.473 no
C80 C82 H82C 109.473 no
H82A C82 H82B 109.474 no
H82A C82 H82C 109.470 no
H82B C82 H82C 109.464 no
C80 C83 H83A 109.467 no
C80 C83 H83B 109.464 no
C80 C83 H83C 109.477 no
H83A C83 H83B 109.468 no
H83A C83 H83C 109.474 no
H83B C83 H83C 109.477 no
C84 C85 H85 119.284 no
C86 C85 H85 119.275 no
C85 C86 H86 119.978 no
C87 C86 H86 119.971 no
C87 C88 H88 119.643 no
C89 C88 H88 119.638 no
C84 C89 H89 119.805 no
C88 C89 H89 119.804 no
C87 C90 H90A 109.472 no
C87 C90 H90B 109.468 no
C87 C90 H90C 109.476 no
H90A C90 H90B 109.469 no
H90A C90 H90C 109.476 no
H90B C90 H90C 109.468 no
C93 C94 H94A 109.410 no
C93 C94 H94B 109.405 no
C95 C94 H94A 109.407 no
C95 C94 H94B 109.409 no
H94A C94 H94B 108.018 no
C94 C95 H95A 108.426 no
C94 C95 H95B 108.431 no
C96 C95 H95A 108.437 no
C96 C95 H95B 108.433 no
H95A C95 H95B 107.474 no
C95 C96 H96A 108.024 no
C95 C96 H96B 108.025 no
C97 C96 H96A 108.033 no
C97 C96 H96B 108.031 no
H96A C96 H96B 107.259 no
C96 C97 H97A 108.905 no
C96 C97 H97B 108.908 no
C98 C97 H97A 108.901 no
C98 C97 H97B 108.904 no
H97A C97 H97B 107.732 no
C97 C98 H98 106.907 no
C99 C98 H98 106.907 no
C105 C98 H98 106.902 no
C99 C100 H100 120.253 no
C101 C100 H100 120.250 no
C100 C101 H101 119.487 no
C102 C101 H101 119.495 no
C101 C102 H102 120.027 no
C103 C102 H102 120.027 no
C102 C103 H103 120.871 no
C104 C103 H103 120.868 no
N4 C105 H105 108.718 no
C92 C105 H105 108.726 no
C98 C105 H105 108.714 no
O17 C106 H10A 109.362 no
O17 C106 H10B 109.362 no
C107 C106 H10A 109.366 no
C107 C106 H10B 109.370 no
H10A C106 H10B 107.990 no
C106 C107 H10C 109.473 no
C106 C107 H10D 109.470 no
C106 C107 H10E 109.475 no
H10C C107 H10D 109.466 no
H10C C107 H10E 109.478 no
H10D C107 H10E 109.466 no
Si4 C108 H10F 109.471 no
Si4 C108 H10G 109.471 no
Si4 C108 H10H 109.470 no
H10F C108 H10G 109.465 no
H10F C108 H10H 109.474 no
H10G C108 H10H 109.477 no
Si4 C109 H10I 109.478 no
Si4 C109 H10J 109.477 no
Si4 C109 H10K 109.467 no
H10I C109 H10J 109.474 no
H10I C109 H10K 109.466 no
H10J C109 H10K 109.465 no
C110 C111 H11A 109.475 no
C110 C111 H11B 109.467 no
C110 C111 H11C 109.469 no
H11A C111 H11B 109.473 no
H11A C111 H11C 109.474 no
H11B C111 H11C 109.470 no
C110 C112 H11D 109.476 no
C110 C112 H11E 109.465 no
C110 C112 H11F 109.470 no
H11D C112 H11E 109.468 no
H11D C112 H11F 109.472 no
H11E C112 H11F 109.476 no
C110 C113 H11G 109.471 no
C110 C113 H11H 109.470 no
C110 C113 H11I 109.464 no
H11G C113 H11H 109.479 no
H11G C113 H11I 109.472 no
H11H C113 H11I 109.473 no
C114 C115 H115 119.517 no
C116 C115 H115 119.521 no
C115 C116 H116 119.912 no
C117 C116 H116 119.921 no
C117 C118 H118 119.158 no
C119 C118 H118 119.145 no
C114 C119 H119 120.635 no
C118 C119 H119 120.629 no
C117 C120 H12A 109.467 no
C117 C120 H12B 109.472 no
C117 C120 H12C 109.468 no
H12A C120 H12B 109.474 no
H12A C120 H12C 109.468 no
H12B C120 H12C 109.479 no

loop_
_geom_bond_atom_site_label_1
_geom_bond_atom_site_label_2
_geom_bond_distance
_geom_bond_publ_flag
S1 O4 1.417(9) yes
S1 O5 1.446(7) yes
S1 N1 1.655(8) yes
S1 C24 1.762(13) yes
S2 O9 1.400(9) yes
S2 O10 1.446(7) yes
S2 N2 1.656(9) yes
S2 C54 1.772(13) yes
S3 O14 1.424(7) yes
S3 O15 1.432(8) yes
S3 N3 1.659(9) yes
S3 C84 1.747(13) yes
S4 O19 1.439(9) yes
S4 O20 1.431(8) yes
S4 N4 1.659(8) yes
S4 C114 1.744(12) yes
Si1 O3 1.664(8) yes
Si1 C18 1.841(13) yes
Si1 C19 1.871(15) yes
Si1 C20 1.886(11) yes
Si2 O8 1.671(8) yes
Si2 C48 1.836(11) yes
Si2 C49 1.861(12) yes
Si2 C50 1.871(13) yes
Si3 O13 1.676(8) yes
Si3 C78 1.840(10) yes
Si3 C79 1.869(10) yes
Si3 C80 1.885(14) yes
Si4 O18 1.656(7) yes
Si4 C108 1.840(11) yes
Si4 C109 1.853(15) yes
Si4 C110 1.869(11) yes
O1 C1 1.224(14) yes
O2 C1 1.315(13) yes
O2 C16 1.442(14) yes
O3 C3 1.388(15) yes
O6 C31 1.194(13) yes
O7 C31 1.348(14) yes
O7 C46 1.455(13) yes
O8 C33 1.367(15) yes
O11 C61 1.195(12) yes
O12 C61 1.340(15) yes
O12 C76 1.456(14) yes
O13 C63 1.364(14) yes
O16 C91 1.210(13) yes
O17 C91 1.347(11) yes
O17 C106 1.472(14) yes
O18 C93 1.383(14) yes
N1 C14 1.426(15) yes
N1 C15 1.501(11) yes
N2 C44 1.414(15) yes
N2 C45 1.488(12) yes
N3 C74 1.433(14) yes
N3 C75 1.501(12) yes
N4 C104 1.455(14) yes
N4 C105 1.501(12) yes
C1 C2 1.505(15) yes
C2 C3 1.325(15) yes
C2 C15 1.495(16) yes
C3 C4 1.506(16) yes
C4 C5 1.533(13) yes
C5 C6 1.518(17) yes
C6 C7 1.538(17) yes
C7 C8 1.526(13) yes
C8 C9 1.532(16) yes
C8 C15 1.523(13) yes
C9 C10 1.394(15) yes
C9 C14 1.364(12) yes
C10 C11 1.388(15) yes
C11 C12 1.417(12) yes
C12 C13 1.369(16) yes
C13 C14 1.399(16) yes
C16 C17 1.475(18) yes
C20 C21 1.51(2) yes
C20 C22 1.530(17) yes
C20 C23 1.48(2) yes
C24 C25 1.356(17) yes
C24 C29 1.416(15) yes
C25 C26 1.384(19) yes
C26 C27 1.393(18) yes
C27 C28 1.38(2) yes
C27 C30 1.48(3) yes
C28 C29 1.42(2) yes
C31 C32 1.486(14) yes
C32 C33 1.327(14) yes
C32 C45 1.515(16) yes
C33 C34 1.481(14) yes
C34 C35 1.531(14) yes
C35 C36 1.524(17) yes
C36 C37 1.544(16) yes
C37 C38 1.524(12) yes
C38 C39 1.502(15) yes
C38 C45 1.549(13) yes
C39 C40 1.391(15) yes
C39 C44 1.401(12) yes
C40 C41 1.373(17) yes
C41 C42 1.383(13) yes
C42 C43 1.369(18) yes
C43 C44 1.377(17) yes
C46 C47 1.511(19) yes
C50 C51 1.522(18) yes
C50 C52 1.548(17) yes
C50 C53 1.573(17) yes
C54 C55 1.364(18) yes
C54 C59 1.417(16) yes
C55 C56 1.39(2) yes
C56 C57 1.38(2) yes
C57 C58 1.40(2) yes
C57 C60 1.50(3) yes
C58 C59 1.38(2) yes
C61 C62 1.494(15) yes
C62 C63 1.332(14) yes
C62 C75 1.519(15) yes
C63 C64 1.498(14) yes
C64 C65 1.538(15) yes
C65 C66 1.523(17) yes
C66 C67 1.556(16) yes
C67 C68 1.519(12) yes
C68 C69 1.506(16) yes
C68 C75 1.539(13) yes
C69 C70 1.380(15) yes
C69 C74 1.391(12) yes
C70 C71 1.380(16) yes
C71 C72 1.398(13) yes
C72 C73 1.392(17) yes
C73 C74 1.371(16) yes
C76 C77 1.50(2) yes
C80 C81 1.531(19) yes
C80 C82 1.518(18) yes
C80 C83 1.477(18) yes
C84 C85 1.362(17) yes
C84 C89 1.401(17) yes
C85 C86 1.38(2) yes
C86 C87 1.408(19) yes
C87 C88 1.379(19) yes
C87 C90 1.50(2) yes
C88 C89 1.38(2) yes
C91 C92 1.479(15) yes
C92 C93 1.345(13) yes
C92 C105 1.499(15) yes
C93 C94 1.495(15) yes
C94 C95 1.540(15) yes
C95 C96 1.545(18) yes
C96 C97 1.527(17) yes
C97 C98 1.561(12) yes
C98 C99 1.501(15) yes
C98 C105 1.542(13) yes
C99 C100 1.371(14) yes
C99 C104 1.388(11) yes
C100 C101 1.389(16) yes
C101 C102 1.380(13) yes
C102 C103 1.391(16) yes
C103 C104 1.385(15) yes
C106 C107 1.524(17) yes
C110 C111 1.526(19) yes
C110 C112 1.550(16) yes
C110 C113 1.544(14) yes
C114 C115 1.377(16) yes
C114 C119 1.394(17) yes
C115 C116 1.36(2) yes
C116 C117 1.38(2) yes
C117 C118 1.35(2) yes
C117 C120 1.56(2) yes
C118 C119 1.38(2) yes
C4 H4A 0.990 no
C4 H4B 0.990 no
C5 H5A 0.990 no
C5 H5B 0.990 no
C6 H6A 0.990 no
C6 H6B 0.990 no
C7 H7A 0.990 no
C7 H7B 0.990 no
C8 H8 1.000 no
C10 H10 0.950 no
C11 H11 0.950 no
C12 H12 0.950 no
C13 H13 0.950 no
C15 H15 1.000 no
C16 H16A 0.990 no
C16 H16B 0.990 no
C17 H17A 0.980 no
C17 H17B 0.980 no
C17 H17C 0.980 no
C18 H18A 0.980 no
C18 H18B 0.980 no
C18 H18C 0.980 no
C19 H19A 0.980 no
C19 H19B 0.980 no
C19 H19C 0.980 no
C21 H21A 0.980 no
C21 H21B 0.980 no
C21 H21C 0.980 no
C22 H22A 0.980 no
C22 H22B 0.980 no
C22 H22C 0.980 no
C23 H23A 0.980 no
C23 H23B 0.980 no
C23 H23C 0.980 no
C25 H25 0.950 no
C26 H26 0.950 no
C28 H28 0.950 no
C29 H29 0.950 no
C30 H30A 0.980 no
C30 H30B 0.980 no
C30 H30C 0.980 no
C34 H34A 0.990 no
C34 H34B 0.990 no
C35 H35A 0.990 no
C35 H35B 0.990 no
C36 H36A 0.990 no
C36 H36B 0.990 no
C37 H37A 0.990 no
C37 H37B 0.990 no
C38 H38 1.000 no
C40 H40 0.950 no
C41 H41 0.950 no
C42 H42 0.950 no
C43 H43 0.950 no
C45 H45 1.000 no
C46 H46A 0.990 no
C46 H46B 0.990 no
C47 H47A 0.980 no
C47 H47B 0.980 no
C47 H47C 0.980 no
C48 H48A 0.980 no
C48 H48B 0.980 no
C48 H48C 0.980 no
C49 H49A 0.980 no
C49 H49B 0.980 no
C49 H49C 0.980 no
C51 H51A 0.980 no
C51 H51B 0.980 no
C51 H51C 0.980 no
C52 H52A 0.980 no
C52 H52B 0.980 no
C52 H52C 0.980 no
C53 H53A 0.980 no
C53 H53B 0.980 no
C53 H53C 0.980 no
C55 H55 0.950 no
C56 H56 0.950 no
C58 H58 0.950 no
C59 H59 0.950 no
C60 H60A 0.980 no
C60 H60B 0.980 no
C60 H60C 0.980 no
C64 H64A 0.990 no
C64 H64B 0.990 no
C65 H65A 0.990 no
C65 H65B 0.990 no
C66 H66A 0.990 no
C66 H66B 0.990 no
C67 H67A 0.990 no
C67 H67B 0.990 no
C68 H68 1.000 no
C70 H70 0.950 no
C71 H71 0.950 no
C72 H72 0.950 no
C73 H73 0.950 no
C75 H75 1.000 no
C76 H76A 0.990 no
C76 H76B 0.990 no
C77 H77A 0.980 no
C77 H77B 0.980 no
C77 H77C 0.980 no
C78 H78A 0.980 no
C78 H78B 0.980 no
C78 H78C 0.980 no
C79 H79A 0.980 no
C79 H79B 0.980 no
C79 H79C 0.980 no
C81 H81A 0.980 no
C81 H81B 0.980 no
C81 H81C 0.980 no
C82 H82A 0.980 no
C82 H82B 0.980 no
C82 H82C 0.980 no
C83 H83A 0.980 no
C83 H83B 0.980 no
C83 H83C 0.980 no
C85 H85 0.950 no
C86 H86 0.950 no
C88 H88 0.950 no
C89 H89 0.950 no
C90 H90A 0.980 no
C90 H90B 0.980 no
C90 H90C 0.980 no
C94 H94A 0.990 no
C94 H94B 0.990 no
C95 H95A 0.990 no
C95 H95B 0.990 no
C96 H96A 0.990 no
C96 H96B 0.990 no
C97 H97A 0.990 no
C97 H97B 0.990 no
C98 H98 1.000 no
C100 H100 0.950 no
C101 H101 0.950 no
C102 H102 0.950 no
C103 H103 0.950 no
C105 H105 1.000 no
C106 H10A 0.990 no
C106 H10B 0.990 no
C107 H10C 0.980 no
C107 H10D 0.980 no
C107 H10E 0.980 no
C108 H10F 0.980 no
C108 H10G 0.980 no
C108 H10H 0.980 no
C109 H10I 0.980 no
C109 H10J 0.980 no
C109 H10K 0.980 no
C111 H11A 0.980 no
C111 H11B 0.980 no
C111 H11C 0.980 no
C112 H11D 0.980 no
C112 H11E 0.980 no
C112 H11F 0.980 no
C113 H11G 0.980 no
C113 H11H 0.980 no
C113 H11I 0.980 no
C115 H115 0.950 no
C116 H116 0.950 no
C118 H118 0.950 no
C119 H119 0.950 no
C120 H12A 0.980 no
C120 H12B 0.980 no
C120 H12C 0.980 no

loop_
_geom_contact_atom_site_label_1
_geom_contact_atom_site_label_2
_geom_contact_distance
_geom_contact_publ_flag
_geom_contact_site_symmetry_2
S1 C2 3.345(10) no .
S1 C13 3.238(12) no .
S2 C31 3.573(13) no .
S2 C32 3.340(11) no .
S2 C43 3.204(13) no .
S3 C61 3.585(13) no .
S3 C62 3.370(11) no .
S3 C73 3.198(13) no .
S4 C92 3.355(9) no .
S4 C103 3.213(11) no .
Si1 O2 3.407(8) no .
Si2 C34 3.434(13) no .
Si3 C64 3.437(13) no .
Si4 O17 3.415(8) no .
Si4 C92 3.591(10) no .
O1 N1 3.132(13) no .
O1 C3 3.393(14) no .
O1 C8 3.169(13) no .
O1 C15 2.971(14) no .
O1 C16 2.645(13) no .
O1 C17 3.039(11) no .
O2 O3 3.053(9) no .
O2 O4 3.363(13) no .
O2 C3 3.041(12) no .
O2 C15 3.536(13) no .
O2 C18 3.505(17) no .
O2 C19 3.280(18) no .
O3 C1 2.862(13) no .
O3 C5 3.160(13) no .
O3 C22 3.18(2) no .
O3 C23 3.44(2) no .
O4 C1 3.415(14) no .
O4 C2 2.922(12) no .
O4 C15 2.858(11) no .
O4 C29 2.982(17) no .
O5 C13 3.111(13) no .
O5 C14 3.125(11) no .
O5 C25 2.885(15) no .
O6 O8 2.990(9) no .
O6 O9 3.081(14) no .
O6 C33 3.040(11) no .
O6 C45 3.577(13) no .
O6 C46 2.685(15) no .
O6 C47 3.460(17) no .
O6 C53 3.21(2) no .
O7 N2 3.025(14) no .
O7 C33 3.349(12) no .
O7 C38 3.205(12) no .
O7 C45 2.912(14) no .
O8 C31 2.754(12) no .
O8 C35 3.096(13) no .
O8 C51 3.11(2) no .
O8 C53 3.18(2) no .
O9 C31 3.027(16) no .
O9 C32 2.882(12) no .
O9 C45 2.885(11) no .
O9 C59 2.945(15) no .
O10 C43 2.993(14) no .
O10 C44 3.023(12) no .
O10 C55 2.933(16) no .
O11 O13 2.995(9) no .
O11 O15 3.113(14) no .
O11 C63 3.037(11) no .
O11 C75 3.583(12) no .
O11 C76 2.686(16) no .
O11 C77 3.491(18) no .
O11 C83 3.32(3) no .
O12 N3 3.025(14) no .
O12 C63 3.348(13) no .
O12 C68 3.261(13) no .
O12 C75 2.942(14) no .
O13 C61 2.752(12) no .
O13 C65 3.087(12) no .
O13 C81 3.17(2) no .
O13 C83 3.19(2) no .
O14 C73 3.014(13) no .
O14 C74 3.055(11) no .
O14 C89 2.906(16) no .
O15 C61 3.078(15) no .
O15 C62 2.906(12) no .
O15 C75 2.874(10) no .
O15 C85 2.945(16) no .
O16 N4 3.172(13) no .
O16 C93 3.383(13) no .
O16 C98 3.148(13) no .
O16 C105 2.975(15) no .
O16 C106 2.639(12) no .
O16 C107 3.071(11) no .
O17 O18 3.070(9) no .
O17 O19 3.272(13) no .
O17 N4 3.587(12) no .
O17 C93 3.061(11) no .
O17 C105 3.497(13) no .
O17 C108 3.422(15) no .
O17 C109 3.361(16) no .
O18 C91 2.886(12) no .
O18 C95 3.127(13) no .
O18 C111 3.536(15) no .
O18 C113 3.166(14) no .
O19 C91 3.391(14) no .
O19 C92 2.908(11) no .
O19 C105 2.867(11) no .
O19 C115 2.956(16) no .
O20 C103 3.021(12) no .
O20 C104 3.063(11) no .
O20 C119 2.924(16) no .
N1 C1 2.868(16) no .
N1 C29 3.447(16) no .
N2 C31 2.904(16) no .
N2 C55 3.593(16) no .
N2 C59 3.537(16) no .
N3 C61 2.917(16) no .
N3 C85 3.529(18) no .
N4 C91 2.838(15) no .
N4 C115 3.459(16) no .
N4 C119 3.589(17) no .
C1 C8 3.260(15) no .
C1 C17 3.033(13) no .
C2 C5 3.352(12) no .
C2 C6 3.321(12) no .
C2 C7 3.320(13) no .
C3 C6 3.042(13) no .
C3 C7 3.537(15) no .
C3 C8 3.280(16) no .
C3 C18 3.220(16) no .
C4 C7 3.173(17) no .
C4 C8 3.520(16) no .
C4 C15 2.943(15) no .
C5 C8 3.510(15) no .
C5 C15 3.597(13) no .
C6 C15 3.253(12) no .
C7 C10 3.260(16) no .
C9 C12 2.762(16) no .
C10 C13 2.811(12) no .
C11 C14 2.757(15) no .
C13 C24 3.495(17) no .
C13 C25 3.393(17) no .
C14 C24 3.196(16) no .
C15 C24 3.491(16) no .
C18 C23 3.43(2) no .
C19 C21 3.30(2) no .
C19 C22 3.451(19) no .
C24 C27 2.79(2) no .
C25 C28 2.758(16) no .
C26 C29 2.794(19) no .
C31 C38 3.437(14) no .
C31 C47 3.235(17) no .
C32 C35 3.393(12) no .
C32 C36 3.342(11) no .
C32 C37 3.329(13) no .
C33 C36 2.997(13) no .
C33 C37 3.474(15) no .
C33 C38 3.280(15) no .
C33 C49 3.378(16) no .
C34 C37 3.096(17) no .
C34 C38 3.491(16) no .
C34 C45 2.955(14) no .
C35 C38 3.539(14) no .
C36 C45 3.310(12) no .
C37 C40 3.192(16) no .
C39 C42 2.754(16) no .
C40 C43 2.784(14) no .
C41 C44 2.754(17) no .
C43 C54 3.587(18) no .
C43 C55 3.417(19) no .
C44 C54 3.247(17) no .
C44 C55 3.587(18) no .
C45 C54 3.428(16) no .
C48 C51 3.36(3) no .
C48 C52 3.444(18) no .
C49 C52 3.57(2) no .
C49 C53 3.54(2) no .
C54 C57 2.77(2) no .
C55 C58 2.784(18) no .
C56 C59 2.77(2) no .
C61 C68 3.467(14) no .
C61 C77 3.229(18) no .
C62 C65 3.418(12) no .
C62 C66 3.367(12) no .
C62 C67 3.328(13) no .
C63 C66 2.988(13) no .
C63 C67 3.448(14) no .
C63 C68 3.244(15) no .
C63 C78 3.376(15) no .
C64 C67 3.076(16) no .
C64 C68 3.470(16) no .
C64 C75 2.953(15) no .
C65 C68 3.542(15) no .
C66 C75 3.328(12) no .
C67 C70 3.214(15) no .
C69 C72 2.747(17) no .
C70 C73 2.802(13) no .
C71 C74 2.762(15) no .
C73 C84 3.539(18) no .
C73 C89 3.430(19) no .
C74 C84 3.260(16) no .
C75 C84 3.468(16) no .
C78 C82 3.55(2) no .
C78 C83 3.50(3) no .
C79 C81 3.35(3) no .
C79 C82 3.466(18) no .
C84 C87 2.794(19) no .
C85 C88 2.756(18) no .
C86 C89 2.756(18) no .
C91 C98 3.226(14) no .
C91 C107 3.057(13) no .
C92 C95 3.360(13) no .
C92 C96 3.281(11) no .
C92 C97 3.325(12) no .
C93 C96 2.996(12) no .
C93 C97 3.517(14) no .
C93 C98 3.330(14) no .
C93 C108 3.234(14) no .
C94 C97 3.155(16) no .
C94 C98 3.563(16) no .
C94 C105 2.949(15) no .
C95 C98 3.576(16) no .
C96 C105 3.239(12) no .
C97 C100 3.281(16) no .
C99 C102 2.776(15) no .
C100 C103 2.791(12) no .
C101 C104 2.737(15) no .
C103 C114 3.522(16) no .
C103 C119 3.363(17) no .
C104 C114 3.156(16) no .
C104 C119 3.527(17) no .
C105 C114 3.372(15) no .
C105 C115 3.533(18) no .
C108 C111 3.343(16) no .
C109 C112 3.222(18) no .
C109 C113 3.533(16) no .
C114 C117 2.76(2) no .
C115 C118 2.73(2) no .
C116 C119 2.755(18) no .
O1 C48 3.505(14) no 1_545
O1 C52 3.402(17) no 1_545
O1 C81 3.323(18) no 1_546
O4 C60 3.588(17) no 1_445
O5 C60 3.499(18) no 1_445
O5 C85 3.253(14) no 1_545
O5 C86 3.279(14) no 1_545
O5 C102 3.571(13) no 1_455
O6 C28 3.557(13) no .
O9 C88 3.484(16) no .
O9 C89 3.269(15) no .
O10 C30 3.432(19) no .
O10 C72 3.486(14) no .
O10 C115 3.438(15) no .
O10 C116 3.319(16) no .
O14 C12 3.395(13) no 1_565
O14 C58 3.361(15) no .
O14 C59 3.318(14) no .
O14 C120 3.429(18) no 1_565
O15 C25 3.243(14) no 1_565
O15 C26 3.511(15) no 1_565
O15 C120 3.476(16) no 1_565
O16 C22 3.349(18) no 1_654
O16 C78 3.513(14) no 1_645
O16 C82 3.468(17) no 1_645
O20 C28 3.328(16) no 1_655
O20 C29 3.401(15) no 1_655
O20 C90 3.518(16) no 1_655
C12 O14 3.395(13) no 1_545
C22 O16 3.349(18) no 1_456
C23 C40 3.56(3) no 1_455
C25 O15 3.243(14) no 1_545
C26 O15 3.511(15) no 1_545
C28 O6 3.557(13) no .
C28 O20 3.328(16) no 1_455
C29 O20 3.401(15) no 1_455
C30 O10 3.432(19) no .
C40 C23 3.56(3) no 1_655
C42 C119 3.584(13) no .
C48 O1 3.505(14) no 1_565
C52 O1 3.402(17) no 1_565
C58 O14 3.361(15) no .
C59 O14 3.318(14) no .
C60 O4 3.588(17) no 1_665
C60 O5 3.499(18) no 1_665
C69 C111 3.59(2) no .
C70 C111 3.42(2) no .
C72 O10 3.486(14) no .
C78 O16 3.513(14) no 1_465
C81 O1 3.323(18) no 1_564
C82 O16 3.468(17) no 1_465
C85 O5 3.253(14) no 1_565
C86 O5 3.279(14) no 1_565
C88 O9 3.484(16) no .
C89 O9 3.269(15) no .
C90 O20 3.518(16) no 1_455
C102 O5 3.571(13) no 1_655
C111 C69 3.59(2) no .
C111 C70 3.42(2) no .
C115 O10 3.438(15) no .
C116 O10 3.319(16) no .
C119 C42 3.584(13) no .
C120 O14 3.429(18) no 1_545
C120 O15 3.476(16) no 1_545
S1 H13 3.0149 no .
S1 H15 2.7670 no .
S1 H25 2.8008 no .
S1 H29 2.8442 no .
S2 H43 2.9840 no .
S2 H45 2.7978 no .
S2 H55 2.8319 no .
S2 H59 2.8390 no .
S3 H73 2.9655 no .
S3 H75 2.8153 no .
S3 H85 2.8059 no .
S3 H89 2.8318 no .
S4 H103 2.9971 no .
S4 H105 2.7639 no .
S4 H115 2.8183 no .
S4 H119 2.8401 no .
Si1 H4A 3.3136 no .
Si1 H21A 2.8629 no .
Si1 H21C 2.9509 no .
Si1 H22A 2.8847 no .
Si1 H22B 2.9510 no .
Si1 H23A 2.9345 no .
Si1 H23B 2.9825 no .
Si2 H34A 3.0766 no .
Si2 H51A 2.8835 no .
Si2 H51B 2.9075 no .
Si2 H52A 2.9272 no .
Si2 H52C 2.9430 no .
Si2 H53A 2.9659 no .
Si2 H53B 2.9449 no .
Si3 H64A 3.0901 no .
Si3 H81A 2.8622 no .
Si3 H81C 2.9314 no .
Si3 H82A 2.8964 no .
Si3 H82B 2.9257 no .
Si3 H83A 2.9209 no .
Si3 H83C 2.9262 no .
Si4 H11A 2.9395 no .
Si4 H11C 3.0021 no .
Si4 H11D 2.8951 no .
Si4 H11F 2.9327 no .
Si4 H11G 2.9254 no .
Si4 H11H 2.9999 no .
Si4 H94A 3.3612 no .
O1 H8 2.4952 no .
O1 H16A 3.5916 no .
O1 H16B 2.4507 no .
O1 H17C 2.5120 no .
O2 H17A 3.2656 no .
O2 H17B 2.6434 no .
O2 H17C 2.6434 no .
O2 H18C 2.8003 no .
O2 H19B 2.5103 no .
O3 H4A 2.5276 no .
O3 H4B 3.2243 no .
O3 H5B 2.9751 no .
O3 H6A 3.3622 no .
O3 H18B 3.0593 no .
O3 H18C 3.0593 no .
O3 H19B 2.9912 no .
O3 H19C 2.9912 no .
O3 H22A 3.3332 no .
O3 H22B 2.7934 no .
O3 H23A 3.0588 no .
O4 H15 2.7996 no .
O4 H18C 3.1022 no .
O4 H29 2.6948 no .
O5 H13 2.5082 no .
O5 H17B 3.5946 no .
O5 H25 2.5003 no .
O6 H46A 2.3048 no .
O6 H46B 3.5245 no .
O6 H47B 3.1199 no .
O6 H49C 2.9490 no .
O6 H53A 3.0234 no .
O6 H53B 2.5545 no .
O7 H38 2.5678 no .
O7 H47A 3.2854 no .
O7 H47B 2.6529 no .
O7 H47C 2.6529 no .
O8 H34A 2.5485 no .
O8 H34B 3.2096 no .
O8 H35B 2.9139 no .
O8 H36A 3.2126 no .
O8 H48B 3.0578 no .
O8 H48C 3.0577 no .
O8 H49B 3.0552 no .
O8 H49C 3.0553 no .
O8 H51A 2.6631 no .
O8 H51B 3.4194 no .
O8 H53A 3.5079 no .
O8 H53B 2.7563 no .
O9 H45 2.9522 no .
O9 H59 2.6215 no .
O10 H43 2.3799 no .
O10 H47B 3.3270 no .
O10 H55 2.5848 no .
O11 H76A 2.2814 no .
O11 H76B 3.5065 no .
O11 H77B 3.1702 no .
O11 H78C 2.8971 no .
O11 H83A 2.6655 no .
O11 H83C 3.1127 no .
O12 H68 2.6271 no .
O12 H77A 3.2630 no .
O12 H77B 2.6170 no .
O12 H77C 2.6171 no .
O13 H64A 2.5852 no .
O13 H64B 3.2313 no .
O13 H65B 2.8826 no .
O13 H66A 3.2059 no .
O13 H78B 3.0382 no .
O13 H78C 3.0382 no .
O13 H79B 3.0850 no .
O13 H79C 3.0850 no .
O13 H81A 3.4364 no .
O13 H81C 2.7690 no .
O13 H83A 2.7685 no .
O13 H83C 3.5090 no .
O14 H73 2.4084 no .
O14 H77B 3.2243 no .
O14 H89 2.5465 no .
O15 H75 2.8947 no .
O15 H85 2.6078 no .
O16 H10A 3.5830 no .
O16 H10B 2.4047 no .
O16 H10E 2.5597 no .
O16 H96B 3.4604 no .
O16 H98 2.4419 no .
O17 H10C 3.3108 no .
O17 H10D 2.6760 no .
O17 H10E 2.6760 no .
O17 H10H 2.6876 no .
O17 H10J 2.6073 no .
O18 H10G 3.0395 no .
O18 H10H 3.0395 no .
O18 H10J 2.9706 no .
O18 H10K 2.9706 no .
O18 H11C 3.2289 no .
O18 H11G 3.2772 no .
O18 H11H 2.8224 no .
O18 H94A 2.5277 no .
O18 H94B 3.2200 no .
O18 H95A 2.9299 no .
O18 H96B 3.3114 no .
O19 H10G 3.5762 no .
O19 H10H 3.0289 no .
O19 H105 2.8381 no .
O19 H115 2.6160 no .
O20 H103 2.4118 no .
O20 H119 2.5690 no .
N1 H8 2.8380 no .
N1 H13 2.7690 no .
N1 H29 3.4287 no .
N2 H38 2.7576 no .
N2 H43 2.7750 no .
N2 H47B 3.4520 no .
N2 H59 3.5283 no .
N3 H68 2.7693 no .
N3 H73 2.7746 no .
N3 H77B 3.4418 no .
N3 H85 3.5036 no .
N4 H98 2.7806 no .
N4 H103 2.7878 no .
N4 H115 3.4513 no .
C1 H8 2.8702 no .
C1 H15 3.3429 no .
C1 H16A 3.1497 no .
C1 H16B 2.5100 no .
C1 H17B 3.3798 no .
C1 H17C 2.7931 no .
C1 H18C 3.5726 no .
C1 H19B 3.3852 no .
C2 H4A 3.2273 no .
C2 H4B 2.6231 no .
C2 H6A 2.9834 no .
C2 H7A 3.5750 no .
C2 H8 2.5204 no .
C2 H18C 3.3912 no .
C3 H5A 3.3574 no .
C3 H5B 2.8049 no .
C3 H6A 2.8156 no .
C3 H8 3.3247 no .
C3 H15 2.5819 no .
C3 H18B 3.1152 no .
C3 H18C 3.1768 no .
C3 H23A 3.5313 no .
C4 H6A 2.8729 no .
C4 H6B 3.4156 no .
C4 H7A 3.0064 no .
C4 H15 2.5846 no .
C4 H18B 3.4805 no .
C4 H23A 3.0448 no .
C5 H7A 2.6455 no .
C5 H7B 3.3552 no .
C5 H15 3.3776 no .
C6 H4A 3.4210 no .
C6 H4B 2.8957 no .
C6 H8 2.6183 no .
C6 H15 3.3257 no .
C7 H4B 2.9799 no .
C7 H5A 2.8886 no .
C7 H5B 3.4277 no .
C7 H10 3.0864 no .
C7 H15 2.5981 no .
C8 H4B 3.2909 no .
C8 H6A 2.5316 no .
C8 H6B 3.2942 no .
C8 H10 2.8567 no .
C9 H7A 2.9284 no .
C9 H7B 2.7382 no .
C9 H11 3.2542 no .
C9 H13 3.2680 no .
C9 H15 2.8109 no .
C10 H7A 3.5938 no .
C10 H7B 2.9239 no .
C10 H8 2.9859 no .
C10 H12 3.2801 no .
C11 H13 3.2864 no .
C12 H10 3.2908 no .
C13 H11 3.2742 no .
C13 H25 3.0594 no .
C14 H8 2.8469 no .
C14 H10 3.2550 no .
C14 H12 3.2377 no .
C14 H15 2.8224 no .
C14 H25 3.5939 no .
C15 H4B 2.5956 no .
C15 H6A 3.2079 no .
C15 H7A 2.6712 no .
C15 H7B 3.3809 no .
C15 H29 3.2470 no .
C16 H19B 2.6937 no .
C18 H19A 3.2510 no .
C18 H19B 3.2524 no .
C18 H21C 3.2304 no .
C18 H23A 3.5905 no .
C18 H23B 3.0254 no .
C19 H16A 3.3177 no .
C19 H18A 3.2648 no .
C19 H18C 3.2275 no .
C19 H21A 2.7825 no .
C19 H21C 3.5952 no .
C19 H22A 2.9667 no .
C20 H4A 3.5965 no .
C20 H18A 3.2443 no .
C20 H18B 3.2457 no .
C20 H19A 3.2329 no .
C20 H19C 3.1659 no .
C21 H18A 3.3321 no .
C21 H19A 3.0244 no .
C21 H19C 3.4763 no .
C21 H22A 2.6144 no .
C21 H22B 3.2872 no .
C21 H22C 2.5912 no .
C21 H23A 3.3044 no .
C21 H23B 2.6439 no .
C21 H23C 2.6439 no .
C22 H19C 3.1063 no .
C22 H21A 2.6192 no .
C22 H21B 2.5776 no .
C22 H21C 3.2904 no .
C22 H23A 2.6572 no .
C22 H23B 3.3000 no .
C22 H23C 2.5896 no .
C23 H4A 3.0109 no .
C23 H18B 3.1440 no .
C23 H21A 3.2978 no .
C23 H21B 2.6521 no .
C23 H21C 2.6520 no .
C23 H22A 3.2910 no .
C23 H22B 2.6357 no .
C23 H22C 2.6358 no .
C24 H13 3.3377 no .
C24 H15 3.1073 no .
C24 H26 3.2131 no .
C24 H28 3.2539 no .
C25 H13 3.0561 no .
C25 H29 3.2923 no .
C26 H28 3.2180 no .
C26 H30A 3.2833 no .
C26 H30B 2.8807 no .
C26 H30C 2.6547 no .
C27 H25 3.2862 no .
C27 H29 3.3205 no .
C28 H26 3.2191 no .
C28 H30A 2.5674 no .
C28 H30B 2.9982 no .
C28 H30C 3.2084 no .
C29 H15 2.8684 no .
C29 H25 3.2891 no .
C30 H26 2.6626 no .
C30 H28 2.6342 no .
C31 H38 3.1210 no .
C31 H45 3.3395 no .
C31 H46A 2.4555 no .
C31 H46B 3.1429 no .
C31 H47B 3.0464 no .
C31 H53B 3.0567 no .
C32 H34A 3.2042 no .
C32 H34B 2.6067 no .
C32 H36A 2.9786 no .
C32 H37A 3.5673 no .
C32 H38 2.6154 no .
C33 H35A 3.3434 no .
C33 H35B 2.7966 no .
C33 H36A 2.7541 no .
C33 H37A 3.5927 no .
C33 H38 3.3872 no .
C33 H45 2.6136 no .
C33 H48C 3.5219 no .
C33 H49B 3.1762 no .
C33 H49C 3.4997 no .
C34 H36A 2.8309 no .
C34 H36B 3.4000 no .
C34 H37A 2.8966 no .
C34 H45 2.6461 no .
C34 H48C 3.1159 no .
C35 H37A 2.5915 no .
C35 H37B 3.3226 no .
C35 H45 3.5104 no .
C36 H34A 3.4009 no .
C36 H34B 2.8543 no .
C36 H38 2.6675 no .
C36 H45 3.4483 no .
C37 H34B 2.8703 no .
C37 H35A 2.8546 no .
C37 H35B 3.4212 no .
C37 H40 3.0021 no .
C37 H45 2.6739 no .
C38 H34B 3.2135 no .
C38 H36A 2.5681 no .
C38 H36B 3.3090 no .
C38 H40 2.8716 no .
C39 H37A 2.8613 no .
C39 H37B 2.6784 no .
C39 H41 3.2385 no .
C39 H43 3.2640 no .
C39 H45 2.7504 no .
C40 H37A 3.4669 no .
C40 H37B 2.8475 no .
C40 H38 3.0215 no .
C40 H42 3.2496 no .
C41 H43 3.2471 no .
C42 H40 3.2564 no .
C43 H41 3.2413 no .
C43 H55 2.9342 no .
C44 H38 2.7975 no .
C44 H40 3.2798 no .
C44 H42 3.2315 no .
C44 H45 2.7629 no .
C44 H55 3.4316 no .
C45 H34B 2.5816 no .
C45 H36A 3.2363 no .
C45 H37A 2.7071 no .
C45 H37B 3.4114 no .
C45 H59 3.3262 no .
C48 H34A 2.9254 no .
C48 H35B 3.5494 no .
C48 H49A 3.1990 no .
C48 H49B 3.2167 no .
C48 H51B 2.9150 no .
C48 H52C 3.0122 no .
C49 H48A 3.1991 no .
C49 H48C 3.2069 no .
C49 H52A 3.1348 no .
C49 H53A 3.1196 no .
C50 H48A 3.2355 no .
C50 H48B 3.1096 no .
C50 H49A 3.3609 no .
C50 H49C 3.2818 no .
C51 H48B 2.9828 no .
C51 H52A 3.3763 no .
C51 H52B 2.7349 no .
C51 H52C 2.7349 no .
C51 H53A 3.3538 no .
C51 H53B 2.6909 no .
C51 H53C 2.6909 no .
C52 H48A 3.1929 no .
C52 H49A 3.3365 no .
C52 H51A 3.3814 no .
C52 H51B 2.7289 no .
C52 H51C 2.7288 no .
C52 H53A 2.7053 no .
C52 H53B 3.3821 no .
C52 H53C 2.7252 no .
C53 H49C 3.2099 no .
C53 H51A 2.6831 no .
C53 H51B 3.3638 no .
C53 H51C 2.6735 no .
C53 H52A 2.7158 no .
C53 H52B 2.7025 no .
C53 H52C 3.3870 no .
C54 H43 3.4524 no .
C54 H45 3.0085 no .
C54 H56 3.2170 no .
C54 H58 3.2526 no .
C55 H43 3.1570 no .
C55 H59 3.2902 no .
C56 H58 3.2389 no .
C56 H60A 2.7321 no .
C56 H60B 3.2983 no .
C56 H60C 2.7954 no .
C57 H55 3.2832 no .
C57 H59 3.2879 no .
C58 H56 3.2404 no .
C58 H60A 3.1608 no .
C58 H60B 2.5516 no .
C58 H60C 3.1167 no .
C59 H45 2.8855 no .
C59 H55 3.2964 no .
C60 H56 2.6574 no .
C60 H58 2.6628 no .
C61 H68 3.1339 no .
C61 H75 3.3567 no .
C61 H76A 2.4197 no .
C61 H76B 3.1128 no .
C61 H77B 3.0499 no .
C61 H83A 3.1181 no .
C62 H64A 3.2171 no .
C62 H64B 2.6245 no .
C62 H66A 3.0193 no .
C62 H67A 3.5593 no .
C62 H68 2.5589 no .
C63 H65A 3.3507 no .
C63 H65B 2.7757 no .
C63 H66A 2.7567 no .
C63 H67A 3.5654 no .
C63 H68 3.2979 no .
C63 H75 2.6162 no .
C63 H78B 3.1701 no .
C63 H78C 3.4993 no .
C63 H79C 3.5353 no .
C64 H66A 2.8468 no .
C64 H66B 3.3989 no .
C64 H67A 2.8669 no .
C64 H75 2.6408 no .
C64 H78B 3.5899 no .
C64 H79C 3.1008 no .
C65 H67A 2.6071 no .
C65 H67B 3.3343 no .
C65 H75 3.5324 no .
C66 H64A 3.4044 no .
C66 H64B 2.8406 no .
C66 H68 2.6348 no .
C66 H75 3.4640 no .
C67 H64B 2.8306 no .
C67 H65A 2.8853 no .
C67 H65B 3.4319 no .
C67 H70 3.0129 no .
C67 H75 2.6627 no .
C68 H64B 3.1808 no .
C68 H66A 2.5774 no .
C68 H66B 3.3150 no .
C68 H70 2.8438 no .
C69 H67A 2.9138 no .
C69 H67B 2.6769 no .
C69 H71 3.2593 no .
C69 H73 3.2836 no .
C69 H75 2.8025 no .
C70 H67A 3.5515 no .
C70 H67B 2.8501 no .
C70 H68 2.9894 no .
C70 H72 3.2382 no .
C71 H73 3.3069 no .
C72 H70 3.2465 no .
C73 H71 3.3013 no .
C73 H89 3.0055 no .
C74 H68 2.8033 no .
C74 H70 3.2491 no .
C74 H72 3.2111 no .
C74 H75 2.8410 no .
C74 H89 3.5601 no .
C75 H64B 2.5702 no .
C75 H66A 3.2698 no .
C75 H67A 2.6866 no .
C75 H67B 3.3958 no .
C75 H85 3.3707 no .
C78 H79A 3.2182 no .
C78 H79C 3.2233 no .
C78 H82B 3.1356 no .
C78 H83C 3.0731 no .
C79 H64A 2.9387 no .
C79 H65B 3.4493 no .
C79 H78A 3.2080 no .
C79 H78B 3.2221 no .
C79 H81A 2.8421 no .
C79 H82A 2.9986 no .
C80 H78A 3.3433 no .
C80 H78C 3.2491 no .
C80 H79A 3.2988 no .
C80 H79B 3.1772 no .
C81 H79B 2.9752 no .
C81 H82A 2.6071 no .
C81 H82B 3.3056 no .
C81 H82C 2.6314 no .
C81 H83A 2.7183 no .
C81 H83B 2.6832 no .
C81 H83C 3.3470 no .
C82 H78A 3.3256 no .
C82 H79A 3.2326 no .
C82 H81A 2.6347 no .
C82 H81B 2.6107 no .
C82 H81C 3.3030 no .
C82 H83A 3.2827 no .
C82 H83B 2.6029 no .
C82 H83C 2.6029 no .
C83 H78C 3.1827 no .
C83 H81A 3.3369 no .
C83 H81B 2.7132 no .
C83 H81C 2.7132 no .
C83 H82A 3.2745 no .
C83 H82B 2.6133 no .
C83 H82C 2.6134 no .
C84 H73 3.3550 no .
C84 H75 3.0826 no .
C84 H86 3.2403 no .
C84 H88 3.2681 no .
C85 H75 2.9960 no .
C85 H89 3.2349 no .
C86 H88 3.2573 no .
C86 H90A 2.6024 no .
C86 H90B 3.2531 no .
C86 H90C 3.0294 no .
C87 H85 3.2672 no .
C87 H89 3.2520 no .
C88 H86 3.2549 no .
C88 H90A 3.2724 no .
C88 H90B 2.6376 no .
C88 H90C 2.8718 no .
C89 H73 3.0758 no .
C89 H85 3.2375 no .
C90 H86 2.7002 no .
C90 H88 2.6480 no .
C91 H10A 3.1754 no .
C91 H10B 2.4979 no .
C91 H10D 3.4205 no .
C91 H10E 2.8037 no .
C91 H10H 3.5261 no .
C91 H10J 3.4511 no .
C91 H96B 3.5090 no .
C91 H98 2.8287 no .
C91 H105 3.3175 no .
C92 H10H 3.3405 no .
C92 H94A 3.2455 no .
C92 H94B 2.6427 no .
C92 H96B 2.8850 no .
C92 H97B 3.5805 no .
C92 H98 2.5746 no .
C93 H10G 3.1183 no .
C93 H10H 3.2026 no .
C93 H95A 2.7685 no .
C93 H95B 3.3386 no .
C93 H96B 2.7389 no .
C93 H98 3.4106 no .
C93 H105 2.5798 no .
C94 H10G 3.5714 no .
C94 H11C 3.2009 no .
C94 H96A 3.4263 no .
C94 H96B 2.8571 no .
C94 H97B 2.9557 no .
C94 H105 2.5970 no .
C95 H97A 3.3450 no .
C95 H97B 2.6203 no .
C95 H105 3.4319 no .
C96 H94A 3.4363 no .
C96 H94B 2.8828 no .
C96 H98 2.6463 no .
C96 H105 3.3535 no .
C97 H94B 2.9382 no .
C97 H95A 3.4341 no .
C97 H95B 2.8798 no .
C97 H100 3.0958 no .
C97 H105 2.6441 no .
C98 H94B 3.2934 no .
C98 H96A 3.3063 no .
C98 H96B 2.5377 no .
C98 H100 2.8471 no .
C99 H97A 2.7700 no .
C99 H97B 2.9508 no .
C99 H101 3.2390 no .
C99 H103 3.2791 no .
C99 H105 2.8140 no .
C100 H97A 2.9748 no .
C100 H97B 3.5966 no .
C100 H98 2.9749 no .
C100 H102 3.2657 no .
C101 H103 3.2612 no .
C102 H100 3.2659 no .
C103 H101 3.2548 no .
C103 H119 2.9781 no .
C104 H98 2.8108 no .
C104 H100 3.2447 no .
C104 H102 3.2450 no .
C104 H105 2.8201 no .
C104 H119 3.4743 no .
C105 H94B 2.5901 no .
C105 H96B 3.1401 no .
C105 H97A 3.4135 no .
C105 H97B 2.7052 no .
C105 H115 3.2214 no .
C106 H10J 2.7866 no .
C108 H10I 3.2503 no .
C108 H10J 3.2449 no .
C108 H11A 2.8850 no .
C108 H11C 3.5478 no .
C108 H11F 3.2665 no .
C109 H10A 3.4226 no .
C109 H10F 3.2642 no .
C109 H10H 3.2260 no .
C109 H11D 2.7287 no .
C109 H11F 3.4547 no .
C109 H11G 3.0881 no .
C110 H10F 3.2298 no .
C110 H10G 3.2396 no .
C110 H10I 3.1853 no .
C110 H10K 3.1248 no .
C111 H10F 3.5064 no .
C111 H10G 3.0610 no .
C111 H11D 3.3383 no .
C111 H11E 2.6683 no .
C111 H11F 2.6683 no .
C111 H11G 3.3463 no .
C111 H11H 2.6830 no .
C111 H11I 2.6830 no .
C111 H94A 3.1329 no .
C112 H10F 3.3745 no .
C112 H10I 2.9209 no .
C112 H10K 3.3819 no .
C112 H11A 2.6918 no .
C112 H11B 2.6333 no .
C112 H11C 3.3423 no .
C112 H11G 2.6949 no .
C112 H11H 3.3489 no .
C112 H11I 2.6415 no .
C113 H10K 3.1981 no .
C113 H11A 3.3500 no .
C113 H11B 2.6786 no .
C113 H11C 2.6785 no .
C113 H11D 2.6910 no .
C113 H11E 2.6486 no .
C113 H11F 3.3478 no .
C114 H103 3.4232 no .
C114 H105 2.9465 no .
C114 H116 3.2372 no .
C114 H118 3.2475 no .
C115 H105 2.7676 no .
C115 H119 3.2505 no .
C116 H12A 3.3454 no .
C116 H12B 2.7733 no .
C116 H12C 2.8577 no .
C116 H118 3.2163 no .
C117 H115 3.2348 no .
C117 H119 3.2411 no .
C118 H12A 2.5704 no .
C118 H12B 3.1707 no .
C118 H12C 3.1006 no .
C118 H116 3.2159 no .
C119 H103 3.1376 no .
C119 H115 3.2463 no .
C120 H116 2.7098 no .
C120 H118 2.6382 no .
H4A H5A 2.3931 no .
H4A H5B 2.2990 no .
H4A H15 3.3920 no .
H4A H18B 3.0244 no .
H4A H22B 3.5720 no .
H4A H23A 2.1562 no .
H4A H23B 3.2027 no .
H4B H5A 2.3085 no .
H4B H5B 2.8548 no .
H4B H6A 3.3289 no .
H4B H7A 2.5543 no .
H4B H15 1.9437 no .
H4B H29 3.0013 no .
H5A H6A 2.8332 no .
H5A H6B 2.2807 no .
H5A H7A 2.6455 no .
H5A H7B 3.4993 no .
H5B H6A 2.2793 no .
H5B H6B 2.3470 no .
H5B H7A 3.5889 no .
H5B H22B 3.1143 no .
H5B H23A 3.2508 no .
H6A H7A 2.8140 no .
H6A H7B 2.5740 no .
H6A H8 2.2273 no .
H6A H15 3.5463 no .
H6B H7A 2.5857 no .
H6B H7B 2.1864 no .
H6B H8 3.2987 no .
H7A H8 2.8511 no .
H7A H10 3.5101 no .
H7A H15 2.3273 no .
H7B H8 2.4539 no .
H7B H10 2.4859 no .
H7B H15 3.4688 no .
H8 H10 3.1158 no .
H8 H15 2.8290 no .
H10 H11 2.3495 no .
H10A H10C 2.3636 no .
H10A H10D 2.3743 no .
H10A H10E 2.8637 no .
H10A H10J 2.4644 no .
H10B H10C 2.3637 no .
H10B H10D 2.8637 no .
H10B H10E 2.3743 no .
H10B H10J 2.8285 no .
H10F H10I 3.1353 no .
H10F H10J 3.5228 no .
H10F H11A 2.9051 no .
H10F H11F 2.7711 no .
H10G H11A 2.5037 no .
H10G H11C 3.1060 no .
H10G H94A 3.1635 no .
H10H H10I 3.4758 no .
H10H H10J 3.0892 no .
H10I H11D 2.3091 no .
H10I H11F 3.0095 no .
H10I H11G 3.4558 no .
H10K H11D 2.7686 no .
H10K H11G 2.5332 no .
H10K H11H 3.5975 no .
H11 H12 2.3615 no .
H11A H11D 3.5813 no .
H11A H11E 2.9864 no .
H11A H11F 2.5030 no .
H11A H11H 3.5796 no .
H11A H11I 3.5796 no .
H11A H94A 3.4031 no .
H11B H11D 3.5366 no .
H11B H11E 2.4404 no .
H11B H11F 2.9006 no .
H11B H11G 3.5728 no .
H11B H11H 2.9621 no .
H11B H11I 2.4926 no .
H11C H11E 3.5529 no .
H11C H11F 3.5803 no .
H11C H11G 3.5727 no .
H11C H11H 2.4925 no .
H11C H11I 2.9621 no .
H11C H94A 2.2751 no .
H11D H11G 2.5240 no .
H11D H11H 3.5975 no .
H11D H11I 2.9368 no .
H11E H11G 2.9528 no .
H11E H11H 3.5400 no .
H11E H11I 2.4213 no .
H11F H11G 3.5970 no .
H11F H11I 3.5362 no .
H11H H94A 3.3163 no .
H11H H95A 2.9273 no .
H12 H13 2.3254 no .
H12A H118 2.3267 no .
H12B H116 2.6896 no .
H12B H118 3.3549 no .
H12C H116 2.8357 no .
H12C H118 3.2401 no .
H13 H25 2.4999 no .
H15 H29 2.4035 no .
H16A H17A 2.3109 no .
H16A H17B 2.3259 no .
H16A H17C 2.8231 no .
H16A H19B 2.3540 no .
H16B H17A 2.3109 no .
H16B H17B 2.8229 no .
H16B H17C 2.3258 no .
H16B H19B 2.7615 no .
H18A H19A 3.1310 no .
H18A H19B 3.5269 no .
H18A H21A 3.5689 no .
H18A H21C 2.7464 no .
H18A H23B 3.1044 no .
H18B H21C 3.5354 no .
H18B H23A 3.1785 no .
H18B H23B 2.6176 no .
H18C H19A 3.4714 no .
H18C H19B 3.0934 no .
H19A H21A 2.3604 no .
H19A H21C 3.1925 no .
H19A H22A 3.2960 no .
H19C H21A 2.8678 no .
H19C H22A 2.4153 no .
H19C H22B 3.4325 no .
H21A H22A 2.4259 no .
H21A H22B 3.5216 no .
H21A H22C 2.8903 no .
H21A H23B 3.5343 no .
H21A H23C 3.5343 no .
H21B H22A 2.8637 no .
H21B H22B 3.4785 no .
H21B H22C 2.3565 no .
H21B H23A 3.5465 no .
H21B H23B 2.9385 no .
H21B H23C 2.4645 no .
H21C H22A 3.5248 no .
H21C H22C 3.4876 no .
H21C H23A 3.5465 no .
H21C H23B 2.4644 no .
H21C H23C 2.9385 no .
H22A H23A 3.5422 no .
H22A H23C 3.4913 no .
H22B H23A 2.4735 no .
H22B H23B 3.5498 no .
H22B H23C 2.8644 no .
H22C H23A 2.9641 no .
H22C H23B 3.5180 no .
H22C H23C 2.4011 no .
H25 H26 2.3252 no .
H26 H30A 3.5656 no .
H26 H30B 2.9079 no .
H26 H30C 2.5291 no .
H28 H29 2.3762 no .
H28 H30A 2.3596 no .
H28 H30B 3.1066 no .
H28 H30C 3.4431 no .
H34A H35A 2.3971 no .
H34A H35B 2.3085 no .
H34A H45 3.4156 no .
H34A H48B 3.2619 no .
H34A H48C 2.2576 no .
H34A H49B 3.1397 no .
H34B H35A 2.3117 no .
H34B H35B 2.8580 no .
H34B H36A 3.2717 no .
H34B H37A 2.4141 no .
H34B H45 1.9819 no .
H34B H59 3.1946 no .
H35A H36A 2.8506 no .
H35A H36B 2.3102 no .
H35A H37A 2.5796 no .
H35A H37B 3.4431 no .
H35B H36A 2.3087 no .
H35B H36B 2.3665 no .
H35B H37A 3.5448 no .
H35B H48B 3.1979 no .
H35B H48C 3.2709 no .
H36A H37A 2.8100 no .
H36A H37B 2.6033 no .
H36A H38 2.3015 no .
H36B H37A 2.6056 no .
H36B H37B 2.1880 no .
H36B H38 3.3200 no .
H37A H38 2.8510 no .
H37A H40 3.3327 no .
H37A H45 2.4053 no .
H37B H38 2.4411 no .
H37B H40 2.3879 no .
H37B H45 3.5278 no .
H38 H40 3.2068 no .
H38 H45 2.8652 no .
H40 H41 2.3243 no .
H41 H42 2.3219 no .
H42 H43 2.3174 no .
H43 H55 2.4888 no .
H45 H59 2.5677 no .
H46A H47A 2.3511 no .
H46A H47B 2.3618 no .
H46A H47C 2.8534 no .
H46A H53B 3.1545 no .
H46B H47A 2.3511 no .
H46B H47B 2.8532 no .
H46B H47C 2.3617 no .
H48A H49A 3.0455 no .
H48A H49B 3.4594 no .
H48A H51B 3.2269 no .
H48A H52A 3.3897 no .
H48A H52C 2.5825 no .
H48B H51A 3.1933 no .
H48B H51B 2.3411 no .
H48B H52C 3.1380 no .
H48C H49A 3.4450 no .
H48C H49B 3.0725 no .
H49A H52A 2.7298 no .
H49A H52C 3.5167 no .
H49A H53A 3.3874 no .
H49C H52A 3.2959 no .
H49C H53A 2.6150 no .
H49C H53B 3.3640 no .
H51A H53A 3.5760 no .
H51A H53B 2.4981 no .
H51A H53C 2.9694 no .
H51B H52B 3.0198 no .
H51B H52C 2.5609 no .
H51B H53B 3.5934 no .
H51B H53C 3.5889 no .
H51C H52B 2.5607 no .
H51C H52C 3.0197 no .
H51C H53A 3.5687 no .
H51C H53B 2.9554 no .
H51C H53C 2.4877 no .
H52A H53A 2.5212 no .
H52A H53C 3.0133 no .
H52B H53A 2.9645 no .
H52B H53C 2.5282 no .
H55 H56 2.3399 no .
H56 H60A 2.6567 no .
H56 H60B 3.5844 no .
H56 H60C 2.7555 no .
H58 H59 2.3328 no .
H58 H60A 3.3561 no .
H58 H60B 2.3325 no .
H58 H60C 3.2913 no .
H64A H65A 2.4012 no .
H64A H65B 2.3299 no .
H64A H75 3.3986 no .
H64A H78B 3.0856 no .
H64A H79B 3.2962 no .
H64A H79C 2.2632 no .
H64B H65A 2.3354 no .
H64B H65B 2.8698 no .
H64B H66A 3.2761 no .
H64B H67A 2.3630 no .
H64B H75 1.9702 no .
H64B H85 3.3686 no .
H65A H66A 2.8474 no .
H65A H66B 2.2968 no .
H65A H67A 2.6237 no .
H65A H67B 3.4709 no .
H65B H66A 2.2938 no .
H65B H66B 2.3823 no .
H65B H67A 3.5619 no .
H65B H79B 3.1002 no .
H65B H79C 3.1724 no .
H66A H67A 2.8205 no .
H66A H67B 2.6107 no .
H66A H68 2.2641 no .
H66B H67A 2.6133 no .
H66B H67B 2.2006 no .
H66B H68 3.3010 no .
H67A H68 2.8344 no .
H67A H70 3.4198 no .
H67A H75 2.3827 no .
H67B H68 2.4477 no .
H67B H70 2.3836 no .
H67B H75 3.5102 no .
H68 H70 3.1473 no .
H68 H75 2.8474 no .
H70 H71 2.3379 no .
H71 H72 2.3411 no .
H72 H73 2.3472 no .
H73 H89 2.4508 no .
H75 H85 2.5980 no .
H76A H77A 2.3480 no .
H76A H77B 2.3551 no .
H76A H77C 2.8483 no .
H76A H83A 3.1762 no .
H76B H77A 2.3479 no .
H76B H77B 2.8482 no .
H76B H77C 2.3549 no .
H78A H79A 3.0628 no .
H78A H79C 3.4582 no .
H78A H82A 3.4808 no .
H78A H82B 2.7372 no .
H78A H83C 3.3231 no .
H78B H79A 3.4709 no .
H78B H79C 3.0829 no .
H78C H82B 3.2866 no .
H78C H83A 3.3337 no .
H78C H83C 2.5822 no .
H79A H81A 3.1300 no .
H79A H82A 2.5901 no .
H79A H82B 3.4448 no .
H79B H81A 2.2879 no .
H79B H81C 3.1980 no .
H79B H82A 3.1279 no .
H81A H82A 2.4172 no .
H81A H82B 3.5280 no .
H81A H82C 2.9338 no .
H81A H83A 3.5956 no .
H81A H83B 3.5703 no .
H81B H82A 2.8630 no .
H81B H82B 3.5207 no .
H81B H82C 2.4174 no .
H81B H83A 3.0283 no .
H81B H83B 2.5215 no .
H81B H83C 3.5931 no .
H81C H82A 3.5156 no .
H81C H82C 3.5230 no .
H81C H83A 2.5593 no .
H81C H83B 2.9757 no .
H82A H83B 3.4984 no .
H82A H83C 3.4984 no .
H82B H83A 3.5138 no .
H82B H83B 2.8929 no .
H82B H83C 2.4100 no .
H82C H83A 3.5139 no .
H82C H83B 2.4100 no .
H82C H83C 2.8930 no .
H85 H86 2.3165 no .
H86 H90A 2.4314 no .
H86 H90B 3.5156 no .
H86 H90C 3.1559 no .
H88 H89 2.3220 no .
H88 H90A 3.5494 no .
H88 H90B 2.5018 no .
H88 H90C 2.9034 no .
H94A H95A 2.3237 no .
H94A H95B 2.4074 no .
H94A H105 3.3875 no .
H94B H95A 2.8695 no .
H94B H95B 2.3328 no .
H94B H96B 3.2880 no .
H94B H97B 2.4866 no .
H94B H105 1.9477 no .
H94B H115 2.9533 no .
H95A H96A 2.3731 no .
H95A H96B 2.3234 no .
H95A H97B 3.5676 no .
H95B H96A 2.3269 no .
H95B H96B 2.8623 no .
H95B H97A 3.4679 no .
H95B H97B 2.6153 no .
H96A H97A 2.1693 no .
H96A H97B 2.5982 no .
H96A H98 3.2939 no .
H96B H97A 2.5894 no .
H96B H97B 2.7943 no .
H96B H98 2.2515 no .
H96B H105 3.5175 no .
H97A H98 2.4711 no .
H97A H100 2.5219 no .
H97A H105 3.5163 no .
H97B H98 2.8725 no .
H97B H100 3.4801 no .
H97B H105 2.3840 no .
H98 H100 3.1394 no .
H98 H105 2.8491 no .
H100 H101 2.3352 no .
H101 H102 2.3236 no .
H102 H103 2.3544 no .
H103 H119 2.5412 no .
H105 H115 2.3928 no .
H115 H116 2.3028 no .
H118 H119 2.3311 no .
S1 H60A 3.3357 no 1_445
S1 H102 3.4075 no 1_455
S2 H30A 3.4386 no .
S2 H72 3.3379 no .
S2 H73 3.4999 no .
S2 H89 3.5493 no .
S3 H12 3.3893 no 1_565
S3 H12B 3.2278 no 1_565
S3 H13 3.3880 no 1_565
S3 H25 3.5383 no 1_565
S4 H42 3.3420 no .
S4 H90C 3.2213 no 1_655
O1 H48A 2.6296 no 1_545
O1 H49A 2.8106 no 1_545
O1 H52A 2.9899 no 1_545
O1 H52C 2.9186 no 1_545
O1 H81A 3.1088 no 1_546
O1 H81B 2.9778 no 1_546
O1 H81C 3.3328 no 1_546
O3 H81A 3.3422 no 1_546
O3 H81B 3.5919 no 1_546
O3 H82A 3.2816 no 1_546
O4 H60A 3.1860 no 1_445
O4 H60B 3.0706 no 1_445
O4 H119 3.0554 no 1_455
O5 H60A 2.6082 no 1_445
O5 H85 3.2089 no 1_545
O5 H86 3.2978 no 1_545
O5 H102 2.6711 no 1_455
O6 H28 2.9657 no .
O6 H30A 3.3850 no .
O6 H88 3.3234 no .
O7 H21C 3.5176 no 1_655
O9 H30A 2.8188 no .
O9 H73 3.4207 no .
O9 H88 2.9655 no .
O9 H89 2.5256 no .
O10 H30A 3.1965 no .
O10 H30C 2.7807 no .
O10 H72 2.6303 no .
O10 H115 3.4507 no .
O10 H116 3.2764 no .
O11 H12B 2.7932 no 1_565
O11 H26 3.3988 no 1_565
O11 H116 3.1337 no 1_565
O14 H12 2.5383 no 1_565
O14 H12A 2.9240 no 1_565
O14 H12B 3.0334 no 1_565
O14 H13 3.5090 no 1_565
O14 H58 3.3189 no .
O14 H59 3.2248 no .
O15 H12B 2.6674 no 1_565
O15 H13 3.3408 no 1_565
O15 H25 2.4863 no 1_565
O15 H26 3.0191 no 1_565
O16 H22A 2.8721 no 1_654
O16 H22B 3.4315 no 1_654
O16 H22C 3.2103 no 1_654
O16 H78A 2.6354 no 1_645
O16 H79A 2.8297 no 1_645
O16 H82A 3.0579 no 1_645
O16 H82B 2.9780 no 1_645
O17 H22C 3.5435 no 1_654
O18 H21B 3.1656 no 1_654
O18 H22C 2.9564 no 1_654
O19 H55 3.0163 no .
O19 H56 3.4914 no .
O19 H90A 3.4561 no 1_655
O19 H90C 3.0496 no 1_655
O20 H28 3.3756 no 1_655
O20 H29 3.4945 no 1_655
O20 H42 2.7157 no .
O20 H90C 2.5925 no 1_655
N4 H78A 3.5454 no 1_645
C1 H81A 3.3500 no 1_546
C1 H81B 3.4033 no 1_546
C4 H41 3.4170 no 1_455
C4 H53C 3.1809 no .
C5 H53C 3.1910 no .
C5 H66B 3.5393 no 1_556
C5 H67B 3.2295 no 1_556
C5 H82C 3.3628 no 1_546
C6 H11C 3.5555 no 1_556
C6 H81B 3.2506 no 1_546
C6 H82C 3.2375 no 1_546
C6 H95A 3.5528 no 1_556
C7 H11H 3.3100 no 1_556
C7 H46A 3.4666 no .
C7 H46B 3.2173 no .
C7 H95A 3.3062 no 1_556
C8 H48A 3.3765 no 1_545
C9 H46B 3.3962 no .
C9 H47A 3.3584 no .
C9 H48C 3.3449 no 1_545
C10 H19A 3.5945 no 1_655
C10 H21A 3.3162 no 1_655
C10 H21C 3.3499 no 1_655
C10 H34A 3.4553 no 1_545
C10 H46B 3.1371 no .
C10 H47A 3.2249 no .
C10 H48C 3.0834 no 1_545
C11 H19A 3.2311 no 1_655
C11 H34A 3.2770 no 1_545
C11 H47A 3.1544 no .
C11 H49B 3.4653 no 1_545
C12 H12A 3.4017 no .
C12 H47A 3.3091 no .
C12 H49B 3.0609 no 1_545
C12 H59 3.4931 no 1_545
C13 H47A 3.4873 no .
C13 H49A 3.5667 no 1_545
C13 H49B 2.9602 no 1_545
C14 H47A 3.4803 no .
C14 H49A 3.4288 no 1_545
C14 H49B 3.2750 no 1_545
C16 H37A 3.2298 no 1_445
C16 H52A 3.3453 no 1_545
C17 H49A 3.3259 no 1_545
C17 H52A 3.1060 no 1_545
C17 H60A 3.5686 no 1_445
C17 H90A 3.2462 no 1_545
C17 H90B 3.4765 no 1_545
C18 H118 3.3624 no 1_455
C19 H11 3.2957 no 1_455
C19 H34B 3.4500 no 1_445
C19 H35A 3.0598 no 1_445
C19 H79B 3.5703 no 1_546
C21 H10 3.0220 no 1_455
C21 H11G 3.4886 no 1_456
C21 H11H 3.5080 no 1_456
C21 H46B 3.1758 no 1_455
C22 H10B 3.5155 no 1_456
C22 H10K 3.4926 no 1_456
C22 H82A 3.0704 no 1_546
C23 H10K 3.5129 no 1_456
C23 H38 3.1872 no 1_455
C23 H40 3.4011 no 1_455
C23 H66B 3.4770 no 1_556
C24 H102 3.4846 no 1_455
C24 H103 2.9240 no 1_455
C25 H102 3.2538 no 1_455
C25 H103 3.0465 no 1_455
C26 H12B 3.4753 no .
C26 H12C 3.0757 no .
C26 H47A 3.5513 no .
C26 H47B 3.5132 no .
C26 H78C 3.2239 no 1_545
C26 H103 3.4325 no 1_455
C27 H47A 3.5944 no .
C27 H47B 3.0536 no .
C28 H46A 3.4032 no .
C28 H47B 3.3863 no .
C29 H46A 3.5499 no .
C29 H103 3.2262 no 1_455
C30 H10C 3.4587 no 1_455
C30 H10D 3.4957 no 1_455
C30 H10E 3.4472 no 1_455
C30 H47B 3.2112 no .
C30 H88 3.4541 no .
C34 H19A 3.3784 no 1_665
C35 H19C 3.5901 no 1_665
C35 H79C 3.5932 no 1_656
C35 H96A 3.2570 no 1_566
C35 H97A 3.2118 no 1_566
C36 H11D 3.3171 no 1_556
C36 H65A 3.5284 no 1_656
C36 H65B 3.4828 no 1_656
C36 H79B 3.5735 no 1_656
C36 H79C 3.4696 no 1_656
C37 H16B 3.5475 no 1_665
C37 H65A 3.5840 no 1_656
C37 H65B 3.2062 no 1_656
C38 H23B 3.2745 no 1_655
C39 H17A 3.4254 no 1_665
C39 H23B 3.0450 no 1_655
C40 H4A 3.5194 no 1_655
C40 H17A 3.2996 no 1_665
C40 H23A 3.3158 no 1_655
C40 H23B 3.0340 no 1_655
C40 H52A 3.4527 no 1_655
C40 H52B 3.2208 no 1_655
C41 H4A 3.3372 no 1_655
C41 H17A 3.4277 no 1_665
C41 H18B 3.5148 no 1_655
C41 H53A 3.2848 no 1_655
C41 H53C 3.4366 no 1_655
C42 H18B 3.4912 no 1_655
C42 H119 3.4513 no .
C46 H7A 3.1439 no .
C46 H21C 3.1604 no 1_655
C47 H12C 2.8087 no .
C47 H21C 3.4806 no 1_655
C48 H8 3.1423 no 1_565
C48 H81C 3.5684 no 1_556
C48 H95B 3.4358 no 1_566
C48 H96A 3.0102 no 1_566
C49 H17C 3.2547 no 1_565
C49 H88 3.3149 no .
C49 H90B 3.5195 no .
C51 H11B 3.1991 no 1_556
C51 H11E 2.9880 no 1_556
C51 H11I 3.3713 no 1_556
C51 H66A 3.0359 no 1_556
C52 H16B 3.2793 no 1_565
C52 H17C 3.5904 no 1_565
C52 H40 3.1463 no 1_455
C52 H66A 3.4397 no 1_556
C52 H81C 3.3119 no 1_556
C53 H4B 3.5272 no .
C53 H5A 3.2125 no .
C53 H41 3.0208 no 1_455
C54 H72 3.3214 no .
C54 H73 2.8857 no .
C55 H72 3.1458 no .
C55 H73 3.2627 no .
C55 H90A 3.5700 no 1_655
C56 H10F 3.4871 no .
C56 H10G 3.5789 no .
C56 H10H 3.5261 no .
C56 H17B 2.9869 no 1_665
C56 H90A 3.1298 no 1_655
C57 H17B 2.7505 no 1_665
C58 H16A 3.2283 no 1_665
C58 H17B 3.2160 no 1_665
C58 H73 3.5000 no .
C59 H12 3.4488 no 1_565
C59 H16A 3.3797 no 1_665
C59 H73 3.0223 no .
C59 H89 3.4326 no .
C60 H17B 3.0663 no 1_665
C60 H77A 3.3465 no .
C60 H102 3.3458 no 1_565
C60 H118 3.3377 no 1_565
C61 H12B 3.4118 no 1_565
C64 H10I 3.1730 no 1_455
C64 H101 3.5639 no 1_465
C65 H10I 3.4339 no 1_455
C65 H10K 3.3692 no 1_455
C65 H36B 3.2273 no 1_454
C65 H37B 3.0219 no 1_454
C65 H52B 3.5497 no 1_554
C66 H23A 3.5930 no 1_554
C66 H51C 3.0115 no 1_554
C66 H52B 3.1669 no 1_554
C67 H5B 3.3512 no 1_554
C67 H10A 3.5110 no 1_455
C67 H10B 3.2977 no 1_455
C68 H11A 3.5733 no .
C68 H11B 3.3982 no .
C69 H10C 3.2731 no 1_455
C69 H11A 3.1279 no .
C69 H11B 3.5043 no .
C69 H11C 3.5774 no .
C70 H10C 3.2057 no 1_455
C70 H11A 3.1550 no .
C70 H11B 3.5379 no .
C70 H11C 3.0359 no .
C70 H82B 3.3368 no 1_545
C70 H82C 3.2912 no 1_545
C71 H10C 3.2803 no 1_455
C71 H11A 3.5466 no .
C71 H11C 3.4492 no .
C71 H83B 3.4866 no 1_545
C71 H83C 3.2623 no 1_545
C71 H94A 3.3346 no .
C72 H10C 3.4287 no 1_455
C72 H10G 3.5294 no .
C73 H10C 3.5194 no 1_455
C74 H10C 3.4267 no 1_455
C74 H11A 3.4729 no .
C76 H11F 3.1044 no .
C76 H97B 3.3350 no 1_565
C77 H11F 3.2011 no .
C77 H12B 3.5915 no 1_565
C77 H60C 2.9719 no .
C78 H10E 3.3038 no 1_465
C78 H26 3.3137 no 1_565
C79 H19C 3.2199 no 1_564
C79 H35A 3.2163 no 1_454
C79 H36B 3.3083 no 1_454
C79 H98 2.9821 no 1_465
C81 H6A 3.2017 no 1_564
C81 H48A 3.3315 no 1_554
C81 H52C 3.1330 no 1_554
C82 H5B 3.4956 no 1_564
C82 H6A 3.4860 no 1_564
C82 H10B 3.5366 no 1_465
C82 H22B 3.1837 no 1_564
C82 H70 3.1081 no 1_565
C83 H71 3.0276 no 1_565
C83 H95B 3.4319 no 1_565
C84 H13 2.9462 no 1_565
C85 H10A 3.1898 no 1_455
C85 H10D 3.5912 no 1_455
C85 H13 3.2069 no 1_565
C85 H25 3.4817 no 1_565
C85 H102 3.5668 no 1_465
C86 H10A 3.2481 no 1_455
C86 H10D 3.0805 no 1_455
C87 H10D 2.7520 no 1_455
C87 H49C 3.4884 no .
C88 H10D 2.9755 no 1_455
C88 H30A 3.2143 no .
C88 H49B 3.5083 no .
C88 H49C 2.9811 no .
C89 H10D 3.4976 no 1_455
C89 H12 3.4936 no 1_565
C89 H13 3.2161 no 1_565
C90 H10D 3.2184 no 1_455
C90 H17A 3.5069 no 1_565
C90 H17C 3.5945 no 1_565
C90 H49C 3.5527 no .
C90 H56 3.5648 no 1_455
C91 H22A 3.3951 no 1_654
C91 H22C 3.2638 no 1_654
C91 H78A 3.5246 no 1_645
C94 H71 3.4630 no .
C94 H83B 3.3965 no 1_545
C95 H6B 3.5244 no 1_554
C95 H7B 3.3286 no 1_554
C95 H83B 3.4039 no 1_545
C96 H21A 3.5327 no 1_654
C96 H35A 3.5977 no 1_544
C96 H35B 3.3828 no 1_544
C96 H48B 3.3654 no 1_544
C96 H48C 3.3456 no 1_544
C97 H35B 3.2225 no 1_544
C97 H48B 3.5604 no 1_544
C97 H76B 3.4014 no 1_545
C98 H79A 3.2800 no 1_645
C98 H79C 3.4441 no 1_645
C99 H77A 3.4924 no 1_545
C99 H78B 3.3517 no 1_645
C99 H79C 3.3434 no 1_645
C100 H10I 3.5467 no 1_545
C100 H11D 3.4223 no 1_545
C100 H11F 3.2926 no 1_545
C100 H64A 3.2327 no 1_645
C100 H76B 3.4842 no 1_545
C100 H77A 3.2493 no 1_545
C100 H78B 3.4428 no 1_645
C100 H79C 3.1200 no 1_645
C101 H10I 3.2757 no 1_545
C101 H60C 3.4459 no 1_545
C101 H64A 3.2012 no 1_645
C101 H77A 3.2664 no 1_545
C101 H78B 3.3407 no 1_645
C102 H25 3.5120 no 1_655
C102 H60A 3.5359 no 1_545
C102 H60C 3.2213 no 1_545
C102 H77A 3.5416 no 1_545
C102 H78B 3.1503 no 1_645
C102 H85 3.5351 no 1_645
C103 H78B 3.0235 no 1_645
C104 H78A 3.4086 no 1_645
C104 H78B 3.1569 no 1_645
C106 H67A 3.0625 no 1_655
C106 H82B 3.5637 no 1_645
C107 H30B 2.7552 no 1_655
C107 H78A 3.3995 no 1_645
C107 H82B 3.4364 no 1_645
C108 H56 3.0825 no .
C109 H22C 3.0876 no 1_654
C109 H23C 3.5482 no 1_654
C109 H64B 3.2087 no 1_655
C109 H65A 2.8907 no 1_655
C109 H67A 3.5212 no 1_655
C109 H101 3.3529 no 1_565
C111 H6B 3.3360 no 1_554
C111 H68 3.1925 no .
C111 H70 3.4340 no .
C112 H36A 3.5434 no 1_554
C112 H51A 3.1855 no 1_554
C112 H76B 3.0459 no .
C112 H100 3.0358 no 1_565
C113 H7B 3.4967 no 1_554
C113 H21B 3.0447 no 1_654
C113 H51A 3.3471 no 1_554
C114 H42 3.2375 no .
C114 H43 2.9343 no .
C115 H43 3.0622 no .
C116 H30C 3.4630 no .
C116 H43 3.4112 no .
C116 H76A 3.3891 no 1_545
C117 H43 3.5976 no .
C117 H77B 3.1524 no 1_545
C118 H43 3.4559 no .
C118 H60B 3.0696 no 1_545
C118 H77A 3.4705 no 1_545
C118 H77B 3.4311 no 1_545
C119 H42 3.0063 no .
C119 H43 3.1229 no .
C119 H60B 3.5281 no 1_545
C120 H26 3.2422 no .
C120 H47A 3.3393 no .
C120 H47B 3.5655 no .
C120 H47C 3.5231 no .
C120 H77B 3.1340 no 1_545
H4A C40 3.5194 no 1_455
H4A C41 3.3372 no 1_455
H4A H40 3.2904 no 1_455
H4A H41 2.9490 no 1_455
H4A H53C 3.0585 no .
H4A H66B 3.2660 no 1_556
H4B C53 3.5272 no .
H4B H41 2.9400 no 1_455
H4B H53B 3.5984 no .
H4B H53C 2.8044 no .
H5A C53 3.2125 no .
H5A H11B 3.3366 no 1_556
H5A H51C 3.0116 no .
H5A H53B 3.2169 no .
H5A H53C 2.4127 no .
H5A H66B 3.1528 no 1_556
H5A H67B 3.1543 no 1_556
H5B C67 3.3512 no 1_556
H5B C82 3.4956 no 1_546
H5B H66B 3.1389 no 1_556
H5B H67B 2.4284 no 1_556
H5B H70 3.0702 no 1_556
H5B H82A 3.5382 no 1_546
H5B H82C 2.6509 no 1_546
H6A C81 3.2017 no 1_546
H6A C82 3.4860 no 1_546
H6A H81A 3.5614 no 1_546
H6A H81B 2.2671 no 1_546
H6A H82C 2.6649 no 1_546
H6A H83B 3.3287 no 1_546
H6A H95B 3.3450 no 1_556
H6B C95 3.5244 no 1_556
H6B C111 3.3360 no 1_556
H6B H11B 3.2651 no 1_556
H6B H11C 2.5950 no 1_556
H6B H11H 2.9749 no 1_556
H6B H11I 3.5746 no 1_556
H6B H70 3.1366 no 1_556
H6B H81B 3.5857 no 1_546
H6B H82C 3.2068 no 1_546
H6B H94A 3.1098 no 1_556
H6B H95A 3.0589 no 1_556
H6B H95B 3.2719 no 1_556
H7A C46 3.1439 no .
H7A H11H 3.3242 no 1_556
H7A H11I 3.4925 no 1_556
H7A H46A 2.6395 no .
H7A H46B 2.7363 no .
H7A H53B 3.4114 no .
H7B C95 3.3286 no 1_556
H7B C113 3.4967 no 1_556
H7B H11H 2.6486 no 1_556
H7B H11I 3.5448 no 1_556
H7B H21B 3.5896 no 1_655
H7B H46A 3.5859 no .
H7B H46B 2.8875 no .
H7B H95A 2.4747 no 1_556
H7B H95B 3.3347 no 1_556
H8 C48 3.1423 no 1_545
H8 H48A 2.4547 no 1_545
H8 H48C 2.9688 no 1_545
H8 H81B 2.9802 no 1_546
H10 C21 3.0220 no 1_655
H10 H19A 3.1859 no 1_655
H10 H21A 2.4903 no 1_655
H10 H21B 3.3725 no 1_655
H10 H21C 2.7840 no 1_655
H10 H34A 3.4158 no 1_545
H10 H46B 2.9925 no .
H10 H48C 2.9869 no 1_545
H10 H95A 3.1281 no 1_556
H10 H96A 3.3148 no 1_556
H10A C67 3.5110 no 1_655
H10A C85 3.1898 no 1_655
H10A C86 3.2481 no 1_655
H10A H64B 3.3952 no 1_655
H10A H67A 2.6449 no 1_655
H10A H75 2.8772 no 1_655
H10A H85 3.2903 no 1_655
H10A H86 3.3475 no 1_655
H10B C22 3.5155 no 1_654
H10B C67 3.2977 no 1_655
H10B C82 3.5366 no 1_645
H10B H22B 3.1650 no 1_654
H10B H22C 3.1419 no 1_654
H10B H67A 2.5691 no 1_655
H10B H67B 3.2085 no 1_655
H10B H82A 3.4938 no 1_645
H10B H82B 2.8543 no 1_645
H10C C30 3.4587 no 1_655
H10C C69 3.2731 no 1_655
H10C C70 3.2057 no 1_655
H10C C71 3.2803 no 1_655
H10C C72 3.4287 no 1_655
H10C C73 3.5194 no 1_655
H10C C74 3.4267 no 1_655
H10C H30A 3.5677 no 1_655
H10C H30B 2.5890 no 1_655
H10C H82B 3.3173 no 1_645
H10D C30 3.4957 no 1_655
H10D C85 3.5912 no 1_655
H10D C86 3.0805 no 1_655
H10D C87 2.7520 no 1_655
H10D C88 2.9755 no 1_655
H10D C89 3.4976 no 1_655
H10D C90 3.2184 no 1_655
H10D H30A 3.4672 no 1_655
H10D H30B 2.7241 no 1_655
H10D H86 3.4614 no 1_655
H10D H88 3.3082 no 1_655
H10D H90C 2.7161 no 1_655
H10E C30 3.4472 no 1_655
H10E C78 3.3038 no 1_645
H10E H30B 2.4870 no 1_655
H10E H78A 2.4344 no 1_645
H10E H78C 3.3835 no 1_645
H10E H82B 2.9949 no 1_645
H10F C56 3.4871 no .
H10F H56 2.9024 no .
H10F H60C 3.0996 no .
H10F H77C 2.8445 no .
H10F H101 3.0449 no 1_565
H10G C56 3.5789 no .
H10G C72 3.5294 no .
H10G H56 3.1119 no .
H10G H72 3.5992 no .
H10H C56 3.5261 no .
H10H H56 2.7206 no .
H10H H86 3.2290 no 1_655
H10I C64 3.1730 no 1_655
H10I C65 3.4339 no 1_655
H10I C100 3.5467 no 1_565
H10I C101 3.2757 no 1_565
H10I H36B 3.5670 no 1_554
H10I H64A 2.9544 no 1_655
H10I H64B 2.7513 no 1_655
H10I H65A 2.7704 no 1_655
H10I H100 3.0756 no 1_565
H10I H101 2.5097 no 1_565
H10J H22C 2.8813 no 1_654
H10J H64B 2.9196 no 1_655
H10J H65A 2.9980 no 1_655
H10J H67A 2.8367 no 1_655
H10J H101 3.5383 no 1_565
H10K C22 3.4926 no 1_654
H10K C23 3.5129 no 1_654
H10K C65 3.3692 no 1_655
H10K H21B 3.2490 no 1_654
H10K H22C 2.6002 no 1_654
H10K H23C 2.6003 no 1_654
H10K H64B 3.4803 no 1_655
H10K H65A 2.4368 no 1_655
H10K H67A 3.5047 no 1_655
H11 C19 3.2957 no 1_655
H11 H18A 2.9631 no 1_655
H11 H19A 2.4424 no 1_655
H11 H19B 3.5231 no 1_655
H11 H21A 3.3991 no 1_655
H11 H21C 3.3945 no 1_655
H11 H34A 3.1490 no 1_545
H11 H34B 3.3377 no 1_545
H11 H47A 3.5404 no .
H11 H58 3.5943 no 1_545
H11 H59 3.5525 no 1_545
H11A C68 3.5733 no .
H11A C69 3.1279 no .
H11A C70 3.1550 no .
H11A C71 3.5466 no .
H11A C74 3.4729 no .
H11A H68 2.9690 no .
H11A H70 3.4350 no .
H11A H77C 3.0494 no .
H11B C51 3.1991 no 1_554
H11B C68 3.3982 no .
H11B C69 3.5043 no .
H11B C70 3.5379 no .
H11B H5A 3.3366 no 1_554
H11B H6B 3.2651 no 1_554
H11B H51A 2.8166 no 1_554
H11B H51B 3.5574 no 1_554
H11B H51C 2.7811 no 1_554
H11B H68 2.6098 no .
H11B H70 3.4272 no .
H11C C6 3.5555 no 1_554
H11C C69 3.5774 no .
H11C C70 3.0359 no .
H11C C71 3.4492 no .
H11C H6B 2.5950 no 1_554
H11C H68 3.5804 no .
H11C H70 2.9010 no .
H11D C36 3.3171 no 1_554
H11D C100 3.4223 no 1_565
H11D H35B 3.3372 no 1_554
H11D H36A 2.8207 no 1_554
H11D H36B 2.9773 no 1_554
H11D H76B 3.5722 no .
H11D H100 2.5689 no 1_565
H11D H101 3.5765 no 1_565
H11E C51 2.9880 no 1_554
H11E H35B 3.4269 no 1_554
H11E H36A 3.4702 no 1_554
H11E H51A 2.2707 no 1_554
H11E H51B 2.9766 no 1_554
H11E H51C 3.3292 no 1_554
H11E H76B 2.8440 no .
H11E H100 3.4151 no 1_565
H11F C76 3.1044 no .
H11F C77 3.2011 no .
H11F C100 3.2926 no 1_565
H11F H76B 2.4046 no .
H11F H77A 3.3443 no .
H11F H77C 2.7007 no .
H11F H100 2.7108 no 1_565
H11F H101 3.3703 no 1_565
H11G C21 3.4886 no 1_654
H11G H21B 2.5802 no 1_654
H11G H23C 3.2327 no 1_654
H11G H36A 2.9221 no 1_554
H11G H38 3.5851 no 1_554
H11H C7 3.3100 no 1_554
H11H C21 3.5080 no 1_654
H11H H6B 2.9749 no 1_554
H11H H7A 3.3242 no 1_554
H11H H7B 2.6486 no 1_554
H11H H21B 2.6310 no 1_654
H11H H46B 3.4697 no 1_554
H11I C51 3.3713 no 1_554
H11I H6B 3.5746 no 1_554
H11I H7A 3.4925 no 1_554
H11I H7B 3.5448 no 1_554
H11I H36A 3.5321 no 1_554
H11I H51A 2.4836 no 1_554
H11I H51C 3.4950 no 1_554
H11I H53B 3.2269 no 1_554
H12 S3 3.3893 no 1_545
H12 O14 2.5383 no 1_545
H12 C59 3.4488 no 1_545
H12 C89 3.4936 no 1_545
H12 H12A 2.9285 no .
H12 H49B 3.4039 no 1_545
H12 H58 3.2627 no 1_545
H12 H59 2.7767 no 1_545
H12 H89 3.1538 no 1_545
H12A O14 2.9240 no 1_545
H12A C12 3.4017 no .
H12A H12 2.9285 no .
H12A H47A 3.3881 no .
H12A H47C 3.5552 no .
H12A H58 3.0248 no 1_545
H12A H77B 3.1261 no 1_545
H12B S3 3.2278 no 1_545
H12B O11 2.7932 no 1_545
H12B O14 3.0334 no 1_545
H12B O15 2.6674 no 1_545
H12B C26 3.4753 no .
H12B C61 3.4118 no 1_545
H12B C77 3.5915 no 1_545
H12B H26 2.8198 no .
H12B H77B 2.7054 no 1_545
H12C C26 3.0757 no .
H12C C47 2.8087 no .
H12C H26 2.7786 no .
H12C H30C 3.2163 no .
H12C H47A 2.4874 no .
H12C H47B 2.6408 no .
H12C H47C 2.8276 no .
H13 S3 3.3880 no 1_545
H13 O14 3.5090 no 1_545
H13 O15 3.3408 no 1_545
H13 C84 2.9462 no 1_545
H13 C85 3.2069 no 1_545
H13 C89 3.2161 no 1_545
H13 H49B 3.2430 no 1_545
H13 H85 3.5153 no 1_545
H13 H89 3.5321 no 1_545
H15 H46A 3.5031 no .
H16A C58 3.2283 no 1_445
H16A C59 3.3797 no 1_445
H16A H34B 3.4238 no 1_445
H16A H37A 2.7954 no 1_445
H16A H45 3.1317 no 1_445
H16A H58 3.2868 no 1_445
H16A H59 3.5743 no 1_445
H16B C37 3.5475 no 1_445
H16B C52 3.2793 no 1_545
H16B H37A 2.7415 no 1_445
H16B H37B 3.5083 no 1_445
H16B H52A 2.7009 no 1_545
H16B H52B 3.4835 no 1_545
H16B H52C 3.1646 no 1_545
H16B H81A 3.4080 no 1_546
H17A C39 3.4254 no 1_445
H17A C40 3.2996 no 1_445
H17A C41 3.4277 no 1_445
H17A C90 3.5069 no 1_545
H17A H52A 2.9650 no 1_545
H17A H90A 2.9740 no 1_545
H17A H90B 3.1288 no 1_545
H17B C56 2.9869 no 1_445
H17B C57 2.7505 no 1_445
H17B C58 3.2160 no 1_445
H17B C60 3.0663 no 1_445
H17B H56 3.2465 no 1_445
H17B H58 3.5737 no 1_445
H17B H60A 2.6081 no 1_445
H17B H60B 3.3708 no 1_445
H17B H90A 2.9515 no 1_545
H17B H90B 3.5990 no 1_545
H17C C49 3.2547 no 1_545
H17C C52 3.5904 no 1_545
H17C C90 3.5945 no 1_545
H17C H49A 2.3533 no 1_545
H17C H49C 3.4147 no 1_545
H17C H52A 2.6582 no 1_545
H17C H90A 3.2753 no 1_545
H17C H90B 3.1534 no 1_545
H18A H11 2.9631 no 1_455
H18A H47C 2.8351 no 1_455
H18A H118 3.1586 no 1_455
H18B C41 3.5148 no 1_455
H18B C42 3.4912 no 1_455
H18B H118 3.4218 no 1_455
H18C H58 3.3494 no 1_445
H18C H60B 3.4899 no 1_445
H18C H118 2.9621 no 1_455
H19A C10 3.5945 no 1_455
H19A C11 3.2311 no 1_455
H19A C34 3.3784 no 1_445
H19A H10 3.1859 no 1_455
H19A H11 2.4424 no 1_455
H19A H34A 3.1064 no 1_445
H19A H34B 2.9842 no 1_445
H19A H35A 2.9082 no 1_445
H19B H11 3.5231 no 1_455
H19B H34B 3.1565 no 1_445
H19B H35A 3.1255 no 1_445
H19B H37A 3.1943 no 1_445
H19B H79B 3.5188 no 1_546
H19C C35 3.5901 no 1_445
H19C C79 3.2199 no 1_546
H19C H35A 2.6439 no 1_445
H19C H79A 2.7831 no 1_546
H19C H79B 2.7695 no 1_546
H19C H81A 3.3563 no 1_546
H19C H82A 3.3923 no 1_546
H19C H96B 3.4874 no 1_456
H21A C10 3.3162 no 1_455
H21A C96 3.5327 no 1_456
H21A H10 2.4903 no 1_455
H21A H11 3.3991 no 1_455
H21A H46B 3.5785 no 1_455
H21A H95A 3.1349 no 1_456
H21A H96A 3.4123 no 1_456
H21A H96B 2.9363 no 1_456
H21B O18 3.1656 no 1_456
H21B C113 3.0447 no 1_456
H21B H7B 3.5896 no 1_455
H21B H10 3.3725 no 1_455
H21B H10K 3.2490 no 1_456
H21B H11G 2.5802 no 1_456
H21B H11H 2.6310 no 1_456
H21B H46B 3.1526 no 1_455
H21B H95A 3.2753 no 1_456
H21C O7 3.5176 no 1_455
H21C C10 3.3499 no 1_455
H21C C46 3.1604 no 1_455
H21C C47 3.4806 no 1_455
H21C H10 2.7840 no 1_455
H21C H11 3.3945 no 1_455
H21C H46B 2.4220 no 1_455
H21C H47C 3.0076 no 1_455
H22A O16 2.8721 no 1_456
H22A C91 3.3951 no 1_456
H22A H79A 3.0463 no 1_546
H22A H82A 2.7654 no 1_546
H22A H96B 2.9636 no 1_456
H22B O16 3.4315 no 1_456
H22B C82 3.1837 no 1_546
H22B H10B 3.1650 no 1_456
H22B H67A 3.5191 no 1_556
H22B H67B 3.2108 no 1_556
H22B H82A 2.5012 no 1_546
H22B H82B 3.4199 no 1_546
H22B H82C 3.1817 no 1_546
H22C O16 3.2103 no 1_456
H22C O17 3.5435 no 1_456
H22C O18 2.9564 no 1_456
H22C C91 3.2638 no 1_456
H22C C109 3.0876 no 1_456
H22C H10B 3.1419 no 1_456
H22C H10J 2.8813 no 1_456
H22C H10K 2.6002 no 1_456
H23A C40 3.3158 no 1_455
H23A C66 3.5930 no 1_556
H23A H40 3.0038 no 1_455
H23A H65A 3.4801 no 1_556
H23A H66B 2.7542 no 1_556
H23B C38 3.2745 no 1_455
H23B C39 3.0450 no 1_455
H23B C40 3.0340 no 1_455
H23B H38 2.6301 no 1_455
H23B H40 3.1270 no 1_455
H23C C109 3.5482 no 1_456
H23C H10K 2.6003 no 1_456
H23C H11G 3.2327 no 1_456
H23C H37B 3.4783 no 1_455
H23C H38 2.8744 no 1_455
H23C H40 3.5360 no 1_455
H23C H65A 2.8735 no 1_556
H23C H66B 3.3276 no 1_556
H25 S3 3.5383 no 1_545
H25 O15 2.4863 no 1_545
H25 C85 3.4817 no 1_545
H25 C102 3.5120 no 1_455
H25 H85 3.0763 no 1_545
H25 H102 2.9118 no 1_455
H25 H103 3.4004 no 1_455
H26 O11 3.3988 no 1_545
H26 O15 3.0191 no 1_545
H26 C78 3.3137 no 1_545
H26 C120 3.2422 no .
H26 H12B 2.8198 no .
H26 H12C 2.7786 no .
H26 H78B 3.2552 no 1_545
H26 H78C 2.5844 no 1_545
H26 H116 3.4469 no .
H28 O6 2.9657 no .
H28 O20 3.3756 no 1_455
H28 H46A 3.3838 no .
H28 H47B 3.5987 no .
H28 H88 3.0188 no .
H28 H90B 3.2652 no .
H28 H90C 3.1795 no .
H29 O20 3.4945 no 1_455
H29 H41 3.3015 no 1_455
H29 H42 3.2318 no 1_455
H29 H119 3.5479 no 1_455
H30A S2 3.4386 no .
H30A O6 3.3850 no .
H30A O9 2.8188 no .
H30A O10 3.1965 no .
H30A C88 3.2143 no .
H30A H10C 3.5677 no 1_455
H30A H10D 3.4672 no 1_455
H30A H47B 3.1279 no .
H30A H88 2.5966 no .
H30A H89 3.5899 no .
H30B C107 2.7552 no 1_455
H30B H10C 2.5890 no 1_455
H30B H10D 2.7241 no 1_455
H30B H10E 2.4870 no 1_455
H30B H78A 3.4466 no 1_545
H30B H78C 3.2485 no 1_545
H30B H88 3.5627 no .
H30C O10 2.7807 no .
H30C C116 3.4630 no .
H30C H12C 3.2163 no .
H30C H47B 2.9350 no .
H30C H72 3.4815 no .
H30C H116 2.7780 no .
H34A C10 3.4553 no 1_565
H34A C11 3.2770 no 1_565
H34A H10 3.4158 no 1_565
H34A H11 3.1490 no 1_565
H34A H19A 3.1064 no 1_665
H34A H96A 3.0208 no 1_566
H34B C19 3.4500 no 1_665
H34B H11 3.3377 no 1_565
H34B H16A 3.4238 no 1_665
H34B H19A 2.9842 no 1_665
H34B H19B 3.1565 no 1_665
H35A C19 3.0598 no 1_665
H35A C79 3.2163 no 1_656
H35A C96 3.5977 no 1_566
H35A H19A 2.9082 no 1_665
H35A H19B 3.1255 no 1_665
H35A H19C 2.6439 no 1_665
H35A H79A 3.1853 no 1_656
H35A H79B 2.8774 no 1_656
H35A H79C 3.0482 no 1_656
H35A H96A 3.0389 no 1_566
H35A H96B 3.4648 no 1_566
H35A H97A 3.1967 no 1_566
H35B C96 3.3828 no 1_566
H35B C97 3.2225 no 1_566
H35B H11D 3.3372 no 1_556
H35B H11E 3.4269 no 1_556
H35B H96A 2.7392 no 1_566
H35B H97A 2.3822 no 1_566
H35B H100 3.5355 no 1_566
H36A C112 3.5434 no 1_556
H36A H11D 2.8207 no 1_556
H36A H11E 3.4702 no 1_556
H36A H11G 2.9221 no 1_556
H36A H11I 3.5321 no 1_556
H36B C65 3.2273 no 1_656
H36B C79 3.3083 no 1_656
H36B H10I 3.5670 no 1_556
H36B H11D 2.9773 no 1_556
H36B H64A 3.1200 no 1_656
H36B H65A 2.8576 no 1_656
H36B H65B 2.8243 no 1_656
H36B H79B 3.0654 no 1_656
H36B H79C 2.6778 no 1_656
H36B H100 3.3061 no 1_566
H37A C16 3.2298 no 1_665
H37A H16A 2.7954 no 1_665
H37A H16B 2.7415 no 1_665
H37A H19B 3.1943 no 1_665
H37A H79B 3.4071 no 1_656
H37B C65 3.0219 no 1_656
H37B H16B 3.5083 no 1_665
H37B H23C 3.4783 no 1_655
H37B H52B 3.3055 no 1_655
H37B H65A 2.8379 no 1_656
H37B H65B 2.3394 no 1_656
H37B H66B 3.5532 no 1_656
H37B H79B 3.5298 no 1_656
H38 C23 3.1872 no 1_655
H38 H11G 3.5851 no 1_556
H38 H23B 2.6301 no 1_655
H38 H23C 2.8744 no 1_655
H40 C23 3.4011 no 1_655
H40 C52 3.1463 no 1_655
H40 H4A 3.2904 no 1_655
H40 H23A 3.0038 no 1_655
H40 H23B 3.1270 no 1_655
H40 H23C 3.5360 no 1_655
H40 H52A 3.0220 no 1_655
H40 H52B 2.4287 no 1_655
H40 H53C 3.2118 no 1_655
H40 H65B 3.4770 no 1_656
H40 H66B 3.0513 no 1_656
H41 C4 3.4170 no 1_655
H41 C53 3.0208 no 1_655
H41 H4A 2.9490 no 1_655
H41 H4B 2.9400 no 1_655
H41 H29 3.3015 no 1_655
H41 H52A 3.5288 no 1_655
H41 H52B 3.5799 no 1_655
H41 H53A 2.5122 no 1_655
H41 H53C 2.6542 no 1_655
H41 H90B 3.5944 no 1_655
H42 S4 3.3420 no .
H42 O20 2.7157 no .
H42 C114 3.2375 no .
H42 C119 3.0063 no .
H42 H29 3.2318 no 1_655
H42 H90B 3.4820 no 1_655
H42 H90C 3.3463 no 1_655
H42 H119 2.7376 no .
H43 C114 2.9343 no .
H43 C115 3.0622 no .
H43 C116 3.4112 no .
H43 C117 3.5976 no .
H43 C118 3.4559 no .
H43 C119 3.1229 no .
H43 H115 3.4432 no .
H43 H119 3.5404 no .
H45 H16A 3.1317 no 1_665
H46A C7 3.4666 no .
H46A C28 3.4032 no .
H46A C29 3.5499 no .
H46A H7A 2.6395 no .
H46A H7B 3.5859 no .
H46A H15 3.5031 no .
H46A H28 3.3838 no .
H46B C7 3.2173 no .
H46B C9 3.3962 no .
H46B C10 3.1371 no .
H46B C21 3.1758 no 1_655
H46B H7A 2.7363 no .
H46B H7B 2.8875 no .
H46B H10 2.9925 no .
H46B H11H 3.4697 no 1_556
H46B H21A 3.5785 no 1_655
H46B H21B 3.1526 no 1_655
H46B H21C 2.4220 no 1_655
H47A C9 3.3584 no .
H47A C10 3.2249 no .
H47A C11 3.1544 no .
H47A C12 3.3091 no .
H47A C13 3.4873 no .
H47A C14 3.4803 no .
H47A C26 3.5513 no .
H47A C27 3.5944 no .
H47A C120 3.3393 no .
H47A H11 3.5404 no .
H47A H12A 3.3881 no .
H47A H12C 2.4874 no .
H47B C26 3.5132 no .
H47B C27 3.0536 no .
H47B C28 3.3863 no .
H47B C30 3.2112 no .
H47B C120 3.5655 no .
H47B H12C 2.6408 no .
H47B H28 3.5987 no .
H47B H30A 3.1279 no .
H47B H30C 2.9350 no .
H47C C120 3.5231 no .
H47C H12A 3.5552 no .
H47C H12C 2.8276 no .
H47C H18A 2.8351 no 1_655
H47C H21C 3.0076 no 1_655
H48A O1 2.6296 no 1_565
H48A C8 3.3765 no 1_565
H48A C81 3.3315 no 1_556
H48A H8 2.4547 no 1_565
H48A H81B 2.8999 no 1_556
H48A H81C 2.8849 no 1_556
H48A H95B 3.3707 no 1_566
H48A H96A 3.5634 no 1_566
H48B C96 3.3654 no 1_566
H48B C97 3.5604 no 1_566
H48B H81C 3.3967 no 1_556
H48B H95B 3.0917 no 1_566
H48B H96A 2.7089 no 1_566
H48B H97A 3.2357 no 1_566
H48B H97B 3.4517 no 1_566
H48C C9 3.3449 no 1_565
H48C C10 3.0834 no 1_565
H48C C96 3.3456 no 1_566
H48C H8 2.9688 no 1_565
H48C H10 2.9869 no 1_565
H48C H95B 3.2765 no 1_566
H48C H96A 2.4539 no 1_566
H49A O1 2.8106 no 1_565
H49A C13 3.5667 no 1_565
H49A C14 3.4288 no 1_565
H49A C17 3.3259 no 1_565
H49A H17C 2.3533 no 1_565
H49A H90B 3.3650 no .
H49B C11 3.4653 no 1_565
H49B C12 3.0609 no 1_565
H49B C13 2.9602 no 1_565
H49B C14 3.2750 no 1_565
H49B C88 3.5083 no .
H49B H12 3.4039 no 1_565
H49B H13 3.2430 no 1_565
H49B H88 3.3330 no .
H49C C87 3.4884 no .
H49C C88 2.9811 no .
H49C C90 3.5527 no .
H49C H17C 3.4147 no 1_565
H49C H88 2.5251 no .
H49C H90B 2.7976 no .
H51A C112 3.1855 no 1_556
H51A C113 3.3471 no 1_556
H51A H11B 2.8166 no 1_556
H51A H11E 2.2707 no 1_556
H51A H11I 2.4836 no 1_556
H51B H11B 3.5574 no 1_556
H51B H11E 2.9766 no 1_556
H51B H66A 3.1107 no 1_556
H51B H81C 3.4721 no 1_556
H51C C66 3.0115 no 1_556
H51C H5A 3.0116 no .
H51C H11B 2.7811 no 1_556
H51C H11E 3.3292 no 1_556
H51C H11I 3.4950 no 1_556
H51C H66A 2.2241 no 1_556
H51C H66B 2.9900 no 1_556
H51C H68 3.0394 no 1_556
H52A O1 2.9899 no 1_565
H52A C16 3.3453 no 1_565
H52A C17 3.1060 no 1_565
H52A C40 3.4527 no 1_455
H52A H16B 2.7009 no 1_565
H52A H17A 2.9650 no 1_565
H52A H17C 2.6582 no 1_565
H52A H40 3.0220 no 1_455
H52A H41 3.5288 no 1_455
H52B C40 3.2208 no 1_455
H52B C65 3.5497 no 1_556
H52B C66 3.1669 no 1_556
H52B H16B 3.4835 no 1_565
H52B H37B 3.3055 no 1_455
H52B H40 2.4287 no 1_455
H52B H41 3.5799 no 1_455
H52B H65B 2.9472 no 1_556
H52B H66A 2.7569 no 1_556
H52B H66B 2.8349 no 1_556
H52C O1 2.9186 no 1_565
H52C C81 3.1330 no 1_556
H52C H16B 3.1646 no 1_565
H52C H66A 3.5115 no 1_556
H52C H81A 3.2154 no 1_556
H52C H81B 3.4450 no 1_556
H52C H81C 2.3483 no 1_556
H53A C41 3.2848 no 1_455
H53A H41 2.5122 no 1_455
H53A H90B 3.3582 no .
H53B H4B 3.5984 no .
H53B H5A 3.2169 no .
H53B H7A 3.4114 no .
H53B H11I 3.2269 no 1_556
H53C C4 3.1809 no .
H53C C5 3.1910 no .
H53C C41 3.4366 no 1_455
H53C H4A 3.0585 no .
H53C H4B 2.8044 no .
H53C H5A 2.4127 no .
H53C H40 3.2118 no 1_455
H53C H41 2.6542 no 1_455
H53C H66B 3.4224 no 1_556
H55 O19 3.0163 no .
H55 H72 2.9263 no .
H55 H90A 3.4627 no 1_655
H55 H115 3.2998 no .
H56 O19 3.4914 no .
H56 C90 3.5648 no 1_655
H56 C108 3.0825 no .
H56 H10F 2.9024 no .
H56 H10G 3.1119 no .
H56 H10H 2.7206 no .
H56 H17B 3.2465 no 1_665
H56 H86 2.8504 no 1_655
H56 H90A 2.6481 no 1_655
H58 O14 3.3189 no .
H58 H11 3.5943 no 1_565
H58 H12 3.2627 no 1_565
H58 H12A 3.0248 no 1_565
H58 H16A 3.2868 no 1_665
H58 H17B 3.5737 no 1_665
H58 H18C 3.3494 no 1_665
H58 H118 3.0842 no 1_565
H59 O14 3.2248 no .
H59 C12 3.4931 no 1_565
H59 H11 3.5525 no 1_565
H59 H12 2.7767 no 1_565
H59 H16A 3.5743 no 1_665
H59 H73 3.3238 no .
H59 H89 3.0141 no .
H60A S1 3.3357 no 1_665
H60A O4 3.1860 no 1_665
H60A O5 2.6082 no 1_665
H60A C17 3.5686 no 1_665
H60A C102 3.5359 no 1_565
H60A H17B 2.6081 no 1_665
H60A H86 3.0069 no 1_655
H60A H102 2.9213 no 1_565
H60B O4 3.0706 no 1_665
H60B C118 3.0696 no 1_565
H60B C119 3.5281 no 1_565
H60B H17B 3.3708 no 1_665
H60B H18C 3.4899 no 1_665
H60B H77A 3.3603 no .
H60B H77B 3.5695 no .
H60B H118 2.4141 no 1_565
H60B H119 3.3284 no 1_565
H60C C77 2.9719 no .
H60C C101 3.4459 no 1_565
H60C C102 3.2213 no 1_565
H60C H10F 3.0996 no .
H60C H77A 2.5293 no .
H60C H77B 3.0924 no .
H60C H77C 2.8154 no .
H60C H101 3.4229 no 1_565
H60C H102 3.0184 no 1_565
H60C H118 3.5586 no 1_565
H64A C100 3.2327 no 1_465
H64A C101 3.2012 no 1_465
H64A H10I 2.9544 no 1_455
H64A H36B 3.1200 no 1_454
H64A H100 3.1035 no 1_465
H64A H101 3.0461 no 1_465
H64B C109 3.2087 no 1_455
H64B H10A 3.3952 no 1_455
H64B H10I 2.7513 no 1_455
H64B H10J 2.9196 no 1_455
H64B H10K 3.4803 no 1_455
H64B H101 3.1329 no 1_465
H65A C36 3.5284 no 1_454
H65A C37 3.5840 no 1_454
H65A C109 2.8907 no 1_455
H65A H10I 2.7704 no 1_455
H65A H10J 2.9980 no 1_455
H65A H10K 2.4368 no 1_455
H65A H23A 3.4801 no 1_554
H65A H23C 2.8735 no 1_554
H65A H36B 2.8576 no 1_454
H65A H37B 2.8379 no 1_454
H65B C36 3.4828 no 1_454
H65B C37 3.2062 no 1_454
H65B H36B 2.8243 no 1_454
H65B H37B 2.3394 no 1_454
H65B H40 3.4770 no 1_454
H65B H52B 2.9472 no 1_554
H66A C51 3.0359 no 1_554
H66A C52 3.4397 no 1_554
H66A H51B 3.1107 no 1_554
H66A H51C 2.2241 no 1_554
H66A H52B 2.7569 no 1_554
H66A H52C 3.5115 no 1_554
H66B C5 3.5393 no 1_554
H66B C23 3.4770 no 1_554
H66B H4A 3.2660 no 1_554
H66B H5A 3.1528 no 1_554
H66B H5B 3.1389 no 1_554
H66B H23A 2.7542 no 1_554
H66B H23C 3.3276 no 1_554
H66B H37B 3.5532 no 1_454
H66B H40 3.0513 no 1_454
H66B H51C 2.9900 no 1_554
H66B H52B 2.8349 no 1_554
H66B H53C 3.4224 no 1_554
H67A C106 3.0625 no 1_455
H67A C109 3.5212 no 1_455
H67A H10A 2.6449 no 1_455
H67A H10B 2.5691 no 1_455
H67A H10J 2.8367 no 1_455
H67A H10K 3.5047 no 1_455
H67A H22B 3.5191 no 1_554
H67B C5 3.2295 no 1_554
H67B H5A 3.1543 no 1_554
H67B H5B 2.4284 no 1_554
H67B H10B 3.2085 no 1_455
H67B H22B 3.2108 no 1_554
H67B H82C 3.4000 no 1_545
H68 C111 3.1925 no .
H68 H11A 2.9690 no .
H68 H11B 2.6098 no .
H68 H11C 3.5804 no .
H68 H51C 3.0394 no 1_554
H70 C82 3.1081 no 1_545
H70 C111 3.4340 no .
H70 H5B 3.0702 no 1_554
H70 H6B 3.1366 no 1_554
H70 H11A 3.4350 no .
H70 H11B 3.4272 no .
H70 H11C 2.9010 no .
H70 H82B 2.8703 no 1_545
H70 H82C 2.4773 no 1_545
H70 H83B 3.3298 no 1_545
H70 H94A 3.5671 no .
H71 C83 3.0276 no 1_545
H71 C94 3.4630 no .
H71 H82B 3.3888 no 1_545
H71 H82C 3.5383 no 1_545
H71 H83B 2.6906 no 1_545
H71 H83C 2.4907 no 1_545
H71 H94A 2.9147 no .
H71 H94B 3.0698 no .
H71 H115 3.4450 no .
H72 S2 3.3379 no .
H72 O10 2.6303 no .
H72 C54 3.3214 no .
H72 C55 3.1458 no .
H72 H10G 3.5992 no .
H72 H30C 3.4815 no .
H72 H55 2.9263 no .
H72 H115 3.0821 no .
H73 S2 3.4999 no .
H73 O9 3.4207 no .
H73 C54 2.8857 no .
H73 C55 3.2627 no .
H73 C58 3.5000 no .
H73 C59 3.0223 no .
H73 H59 3.3238 no .
H75 H10A 2.8772 no 1_455
H76A C116 3.3891 no 1_565
H76A H97B 2.8961 no 1_565
H76A H116 3.3874 no 1_565
H76B C97 3.4014 no 1_565
H76B C100 3.4842 no 1_565
H76B C112 3.0459 no .
H76B H11D 3.5722 no .
H76B H11E 2.8440 no .
H76B H11F 2.4046 no .
H76B H97A 3.1059 no 1_565
H76B H97B 2.8421 no 1_565
H76B H100 3.2405 no 1_565
H77A C60 3.3465 no .
H77A C99 3.4924 no 1_565
H77A C100 3.2493 no 1_565
H77A C101 3.2664 no 1_565
H77A C102 3.5416 no 1_565
H77A C118 3.4705 no 1_565
H77A H11F 3.3443 no .
H77A H60B 3.3603 no .
H77A H60C 2.5293 no .
H77A H100 3.5861 no 1_565
H77B C117 3.1524 no 1_565
H77B C118 3.4311 no 1_565
H77B C120 3.1340 no 1_565
H77B H12A 3.1261 no 1_565
H77B H12B 2.7054 no 1_565
H77B H60B 3.5695 no .
H77B H60C 3.0924 no .
H77B H118 3.5209 no 1_565
H77C H10F 2.8445 no .
H77C H11A 3.0494 no .
H77C H11F 2.7007 no .
H77C H60C 2.8154 no .
H78A O16 2.6354 no 1_465
H78A N4 3.5454 no 1_465
H78A C91 3.5246 no 1_465
H78A C104 3.4086 no 1_465
H78A C107 3.3995 no 1_465
H78A H10E 2.4344 no 1_465
H78A H30B 3.4466 no 1_565
H78A H98 3.3988 no 1_465
H78B C99 3.3517 no 1_465
H78B C100 3.4428 no 1_465
H78B C101 3.3407 no 1_465
H78B C102 3.1503 no 1_465
H78B C103 3.0235 no 1_465
H78B C104 3.1569 no 1_465
H78B H26 3.2552 no 1_565
H78B H103 3.3974 no 1_465
H78C C26 3.2239 no 1_565
H78C H10E 3.3835 no 1_465
H78C H26 2.5844 no 1_565
H78C H30B 3.2485 no 1_565
H79A O16 2.8297 no 1_465
H79A C98 3.2800 no 1_465
H79A H19C 2.7831 no 1_564
H79A H22A 3.0463 no 1_564
H79A H35A 3.1853 no 1_454
H79A H96B 3.3723 no 1_465
H79A H98 2.3353 no 1_465
H79B C19 3.5703 no 1_564
H79B C36 3.5735 no 1_454
H79B H19B 3.5188 no 1_564
H79B H19C 2.7695 no 1_564
H79B H35A 2.8774 no 1_454
H79B H36B 3.0654 no 1_454
H79B H37A 3.4071 no 1_454
H79B H37B 3.5298 no 1_454
H79C C35 3.5932 no 1_454
H79C C36 3.4696 no 1_454
H79C C98 3.4441 no 1_465
H79C C99 3.3434 no 1_465
H79C C100 3.1200 no 1_465
H79C H35A 3.0482 no 1_454
H79C H36B 2.6778 no 1_454
H79C H98 2.8021 no 1_465
H79C H100 2.9175 no 1_465
H81A O1 3.1088 no 1_564
H81A O3 3.3422 no 1_564
H81A C1 3.3500 no 1_564
H81A H6A 3.5614 no 1_564
H81A H16B 3.4080 no 1_564
H81A H19C 3.3563 no 1_564
H81A H52C 3.2154 no 1_554
H81B O1 2.9778 no 1_564
H81B O3 3.5919 no 1_564
H81B C1 3.4033 no 1_564
H81B C6 3.2506 no 1_564
H81B H6A 2.2671 no 1_564
H81B H6B 3.5857 no 1_564
H81B H8 2.9802 no 1_564
H81B H48A 2.8999 no 1_554
H81B H52C 3.4450 no 1_554
H81B H95B 3.4701 no 1_565
H81C O1 3.3328 no 1_564
H81C C48 3.5684 no 1_554
H81C C52 3.3119 no 1_554
H81C H48A 2.8849 no 1_554
H81C H48B 3.3967 no 1_554
H81C H51B 3.4721 no 1_554
H81C H52C 2.3483 no 1_554
H82A O3 3.2816 no 1_564
H82A O16 3.0579 no 1_465
H82A C22 3.0704 no 1_564
H82A H5B 3.5382 no 1_564
H82A H10B 3.4938 no 1_465
H82A H19C 3.3923 no 1_564
H82A H22A 2.7654 no 1_564
H82A H22B 2.5012 no 1_564
H82B O16 2.9780 no 1_465
H82B C70 3.3368 no 1_565
H82B C106 3.5637 no 1_465
H82B C107 3.4364 no 1_465
H82B H10B 2.8543 no 1_465
H82B H10C 3.3173 no 1_465
H82B H10E 2.9949 no 1_465
H82B H22B 3.4199 no 1_564
H82B H70 2.8703 no 1_565
H82B H71 3.3888 no 1_565
H82C C5 3.3628 no 1_564
H82C C6 3.2375 no 1_564
H82C C70 3.2912 no 1_565
H82C H5B 2.6509 no 1_564
H82C H6A 2.6649 no 1_564
H82C H6B 3.2068 no 1_564
H82C H22B 3.1817 no 1_564
H82C H67B 3.4000 no 1_565
H82C H70 2.4773 no 1_565
H82C H71 3.5383 no 1_565
H83A H95B 3.4192 no 1_565
H83B C71 3.4866 no 1_565
H83B C94 3.3965 no 1_565
H83B C95 3.4039 no 1_565
H83B H6A 3.3287 no 1_564
H83B H70 3.3298 no 1_565
H83B H71 2.6906 no 1_565
H83B H94A 3.1973 no 1_565
H83B H94B 3.0758 no 1_565
H83B H95B 2.6162 no 1_565
H83C C71 3.2623 no 1_565
H83C H71 2.4907 no 1_565
H83C H116 3.5964 no 1_565
H85 O5 3.2089 no 1_565
H85 C102 3.5351 no 1_465
H85 H10A 3.2903 no 1_455
H85 H13 3.5153 no 1_565
H85 H25 3.0763 no 1_565
H85 H101 3.3668 no 1_465
H85 H102 2.8610 no 1_465
H86 O5 3.2978 no 1_565
H86 H10A 3.3475 no 1_455
H86 H10D 3.4614 no 1_455
H86 H10H 3.2290 no 1_455
H86 H56 2.8504 no 1_455
H86 H60A 3.0069 no 1_455
H86 H102 3.5139 no 1_465
H88 O6 3.3234 no .
H88 O9 2.9655 no .
H88 C30 3.4541 no .
H88 C49 3.3149 no .
H88 H10D 3.3082 no 1_455
H88 H28 3.0188 no .
H88 H30A 2.5966 no .
H88 H30B 3.5627 no .
H88 H49B 3.3330 no .
H88 H49C 2.5251 no .
H89 S2 3.5493 no .
H89 O9 2.5256 no .
H89 C59 3.4326 no .
H89 H12 3.1538 no 1_565
H89 H13 3.5321 no 1_565
H89 H30A 3.5899 no .
H89 H59 3.0141 no .
H90A O19 3.4561 no 1_455
H90A C17 3.2462 no 1_565
H90A C55 3.5700 no 1_455
H90A C56 3.1298 no 1_455
H90A H17A 2.9740 no 1_565
H90A H17B 2.9515 no 1_565
H90A H17C 3.2753 no 1_565
H90A H55 3.4627 no 1_455
H90A H56 2.6481 no 1_455
H90B C17 3.4765 no 1_565
H90B C49 3.5195 no .
H90B H17A 3.1288 no 1_565
H90B H17B 3.5990 no 1_565
H90B H17C 3.1534 no 1_565
H90B H28 3.2652 no .
H90B H41 3.5944 no 1_455
H90B H42 3.4820 no 1_455
H90B H49A 3.3650 no .
H90B H49C 2.7976 no .
H90B H53A 3.3582 no .
H90C S4 3.2213 no 1_455
H90C O19 3.0496 no 1_455
H90C O20 2.5925 no 1_455
H90C H10D 2.7161 no 1_455
H90C H28 3.1795 no .
H90C H42 3.3463 no 1_455
H94A C71 3.3346 no .
H94A H6B 3.1098 no 1_554
H94A H70 3.5671 no .
H94A H71 2.9147 no .
H94A H83B 3.1973 no 1_545
H94B H71 3.0698 no .
H94B H83B 3.0758 no 1_545
H95A C6 3.5528 no 1_554
H95A C7 3.3062 no 1_554
H95A H6B 3.0589 no 1_554
H95A H7B 2.4747 no 1_554
H95A H10 3.1281 no 1_554
H95A H21A 3.1349 no 1_654
H95A H21B 3.2753 no 1_654
H95B C48 3.4358 no 1_544
H95B C83 3.4319 no 1_545
H95B H6A 3.3450 no 1_554
H95B H6B 3.2719 no 1_554
H95B H7B 3.3347 no 1_554
H95B H48A 3.3707 no 1_544
H95B H48B 3.0917 no 1_544
H95B H48C 3.2765 no 1_544
H95B H81B 3.4701 no 1_545
H95B H83A 3.4192 no 1_545
H95B H83B 2.6162 no 1_545
H96A C35 3.2570 no 1_544
H96A C48 3.0102 no 1_544
H96A H10 3.3148 no 1_554
H96A H21A 3.4123 no 1_654
H96A H34A 3.0208 no 1_544
H96A H35A 3.0389 no 1_544
H96A H35B 2.7392 no 1_544
H96A H48A 3.5634 no 1_544
H96A H48B 2.7089 no 1_544
H96A H48C 2.4539 no 1_544
H96B H19C 3.4874 no 1_654
H96B H21A 2.9363 no 1_654
H96B H22A 2.9636 no 1_654
H96B H35A 3.4648 no 1_544
H96B H79A 3.3723 no 1_645
H97A C35 3.2118 no 1_544
H97A H35A 3.1967 no 1_544
H97A H35B 2.3822 no 1_544
H97A H48B 3.2357 no 1_544
H97A H76B 3.1059 no 1_545
H97B C76 3.3350 no 1_545
H97B H48B 3.4517 no 1_544
H97B H76A 2.8961 no 1_545
H97B H76B 2.8421 no 1_545
H98 C79 2.9821 no 1_645
H98 H78A 3.3988 no 1_645
H98 H79A 2.3353 no 1_645
H98 H79C 2.8021 no 1_645
H100 C112 3.0358 no 1_545
H100 H10I 3.0756 no 1_545
H100 H11D 2.5689 no 1_545
H100 H11E 3.4151 no 1_545
H100 H11F 2.7108 no 1_545
H100 H35B 3.5355 no 1_544
H100 H36B 3.3061 no 1_544
H100 H64A 3.1035 no 1_645
H100 H76B 3.2405 no 1_545
H100 H77A 3.5861 no 1_545
H100 H79C 2.9175 no 1_645
H101 C64 3.5639 no 1_645
H101 C109 3.3529 no 1_545
H101 H10F 3.0449 no 1_545
H101 H10I 2.5097 no 1_545
H101 H10J 3.5383 no 1_545
H101 H11D 3.5765 no 1_545
H101 H11F 3.3703 no 1_545
H101 H60C 3.4229 no 1_545
H101 H64A 3.0461 no 1_645
H101 H64B 3.1329 no 1_645
H101 H85 3.3668 no 1_645
H102 S1 3.4075 no 1_655
H102 O5 2.6711 no 1_655
H102 C24 3.4846 no 1_655
H102 C25 3.2538 no 1_655
H102 C60 3.3458 no 1_545
H102 C85 3.5668 no 1_645
H102 H25 2.9118 no 1_655
H102 H60A 2.9213 no 1_545
H102 H60C 3.0184 no 1_545
H102 H85 2.8610 no 1_645
H102 H86 3.5139 no 1_645
H103 C24 2.9240 no 1_655
H103 C25 3.0465 no 1_655
H103 C26 3.4325 no 1_655
H103 C29 3.2262 no 1_655
H103 H25 3.4004 no 1_655
H103 H78B 3.3974 no 1_645
H115 O10 3.4507 no .
H115 H43 3.4432 no .
H115 H55 3.2998 no .
H115 H71 3.4450 no .
H115 H72 3.0821 no .
H116 O10 3.2764 no .
H116 O11 3.1337 no 1_545
H116 H26 3.4469 no .
H116 H30C 2.7780 no .
H116 H76A 3.3874 no 1_545
H116 H83C 3.5964 no 1_545
H118 C18 3.3624 no 1_655
H118 C60 3.3377 no 1_545
H118 H18A 3.1586 no 1_655
H118 H18B 3.4218 no 1_655
H118 H18C 2.9621 no 1_655
H118 H58 3.0842 no 1_545
H118 H60B 2.4141 no 1_545
H118 H60C 3.5586 no 1_545
H118 H77B 3.5209 no 1_545
H119 O4 3.0554 no 1_655
H119 C42 3.4513 no .
H119 H29 3.5479 no 1_655
H119 H42 2.7376 no .
H119 H43 3.5404 no .
H119 H60B 3.3284 no 1_545

loop_
_geom_torsion_atom_site_label_1
_geom_torsion_atom_site_label_2
_geom_torsion_atom_site_label_3
_geom_torsion_atom_site_label_4
_geom_torsion
_geom_torsion_publ_flag
O4 S1 N1 C14 -167.5(6) no
O4 S1 N1 C15 -34.3(8) no
O4 S1 C24 C25 -145.4(7) no
O4 S1 C24 C29 33.9(8) no
O5 S1 N1 C14 63.6(7) no
O5 S1 N1 C15 -163.2(6) no
O5 S1 C24 C25 -14.0(9) no
O5 S1 C24 C29 165.3(6) no
N1 S1 C24 C25 99.7(7) no
N1 S1 C24 C29 -81.1(8) no
C24 S1 N1 C14 -50.7(7) no
C24 S1 N1 C15 82.4(7) no
O9 S2 N2 C44 -174.4(6) no
O9 S2 N2 C45 -41.7(8) no
O9 S2 C54 C55 -152.1(7) no
O9 S2 C54 C59 27.0(8) no
O10 S2 N2 C44 56.9(7) no
O10 S2 N2 C45 -170.5(6) no
O10 S2 C54 C55 -20.4(8) no
O10 S2 C54 C59 158.8(6) no
N2 S2 C54 C55 93.9(7) no
N2 S2 C54 C59 -87.0(8) no
C54 S2 N2 C44 -58.3(7) no
C54 S2 N2 C45 74.3(8) no
O14 S3 N3 C74 57.5(8) no
O14 S3 N3 C75 -166.5(6) no
O14 S3 C84 C85 157.7(6) no
O14 S3 C84 C89 -16.1(8) no
O15 S3 N3 C74 -172.9(6) no
O15 S3 N3 C75 -36.8(8) no
O15 S3 C84 C85 25.6(8) no
O15 S3 C84 C89 -148.3(6) no
N3 S3 C84 C85 -87.8(7) no
N3 S3 C84 C89 98.4(7) no
C84 S3 N3 C74 -57.9(8) no
C84 S3 N3 C75 78.1(7) no
O19 S4 N4 C104 -168.7(6) no
O19 S4 N4 C105 -39.4(7) no
O19 S4 C114 C115 28.7(7) no
O19 S4 C114 C119 -151.2(6) no
O20 S4 N4 C104 60.5(7) no
O20 S4 N4 C105 -170.2(6) no
O20 S4 C114 C115 162.2(6) no
O20 S4 C114 C119 -17.7(8) no
N4 S4 C114 C115 -83.4(7) no
N4 S4 C114 C119 96.7(6) no
C114 S4 N4 C104 -54.9(7) no
C114 S4 N4 C105 74.4(7) no
C18 Si1 O3 C3 6.4(8) no
C19 Si1 O3 C3 127.9(7) no
O3 Si1 C20 C21 -165.4(6) no
O3 Si1 C20 C22 -50.0(8) no
O3 Si1 C20 C23 71.1(7) no
C20 Si1 O3 C3 -116.0(7) no
C18 Si1 C20 C21 73.3(9) no
C18 Si1 C20 C22 -171.3(7) no
C18 Si1 C20 C23 -50.2(8) no
C19 Si1 C20 C21 -51.2(8) no
C19 Si1 C20 C22 64.2(8) no
C19 Si1 C20 C23 -174.7(6) no
C48 Si2 O8 C33 -81.1(7) no
C49 Si2 O8 C33 40.6(7) no
O8 Si2 C50 C51 57.8(6) no
O8 Si2 C50 C52 -179.7(4) no
O8 Si2 C50 C53 -60.5(6) no
C50 Si2 O8 C33 162.8(5) no
C48 Si2 C50 C51 -58.9(8) no
C48 Si2 C50 C52 63.6(6) no
C48 Si2 C50 C53 -177.2(6) no
C49 Si2 C50 C51 175.8(6) no
C49 Si2 C50 C52 -61.7(7) no
C49 Si2 C50 C53 57.6(8) no
C78 Si3 O13 C63 41.6(7) no
C79 Si3 O13 C63 -80.1(7) no
O13 Si3 C80 C81 63.2(7) no
O13 Si3 C80 C82 179.0(5) no
O13 Si3 C80 C83 -61.5(7) no
C80 Si3 O13 C63 162.7(5) no
C78 Si3 C80 C81 -179.4(6) no
C78 Si3 C80 C82 -63.7(7) no
C78 Si3 C80 C83 55.8(8) no
C79 Si3 C80 C81 -53.5(8) no
C79 Si3 C80 C82 62.2(7) no
C79 Si3 C80 C83 -178.2(6) no
C108 Si4 O18 C93 9.0(8) no
C109 Si4 O18 C93 130.9(7) no
O18 Si4 C110 C111 79.0(6) no
O18 Si4 C110 C112 -161.6(6) no
O18 Si4 C110 C113 -43.5(8) no
C110 Si4 O18 C93 -113.6(7) no
C108 Si4 C110 C111 -42.1(7) no
C108 Si4 C110 C112 77.3(8) no
C108 Si4 C110 C113 -164.6(6) no
C109 Si4 C110 C111 -166.8(5) no
C109 Si4 C110 C112 -47.4(8) no
C109 Si4 C110 C113 70.6(7) no
C1 O2 C16 C17 -74.6(11) no
C16 O2 C1 O1 -0.7(15) no
C16 O2 C1 C2 176.3(9) no
Si1 O3 C3 C2 -95.5(10) no
Si1 O3 C3 C4 94.8(7) no
C31 O7 C46 C47 93.8(11) no
C46 O7 C31 O6 9.1(16) no
C46 O7 C31 C32 -173.4(9) no
Si2 O8 C33 C32 -119.8(8) no
Si2 O8 C33 C34 71.5(9) no
C61 O12 C76 C77 98.5(11) no
C76 O12 C61 O11 6.3(16) no
C76 O12 C61 C62 -175.3(9) no
Si3 O13 C63 C62 -120.7(8) no
Si3 O13 C63 C64 68.7(9) no
C91 O17 C106 C107 -76.8(9) no
C106 O17 C91 O16 -1.8(14) no
C106 O17 C91 C92 178.4(8) no
Si4 O18 C93 C92 -92.2(10) no
Si4 O18 C93 C94 96.8(7) no
S1 N1 C14 C9 146.7(7) no
S1 N1 C14 C13 -34.8(15) no
S1 N1 C15 C2 76.7(9) no
S1 N1 C15 C8 -159.6(6) no
C14 N1 C15 C2 -143.8(8) no
C14 N1 C15 C8 -20.1(11) no
C15 N1 C14 C9 9.2(12) no
C15 N1 C14 C13 -172.3(10) no
S2 N2 C44 C39 149.3(7) no
S2 N2 C44 C43 -32.1(16) no
S2 N2 C45 C32 72.5(10) no
S2 N2 C45 C38 -163.4(6) no
C44 N2 C45 C32 -149.8(9) no
C44 N2 C45 C38 -25.7(11) no
C45 N2 C44 C39 12.3(12) no
C45 N2 C44 C43 -169.1(11) no
S3 N3 C74 C69 149.3(7) no
S3 N3 C74 C73 -28.3(15) no
S3 N3 C75 C62 74.4(10) no
S3 N3 C75 C68 -162.8(6) no
C74 N3 C75 C62 -144.7(8) no
C74 N3 C75 C68 -21.9(11) no
C75 N3 C74 C69 9.4(12) no
C75 N3 C74 C73 -168.1(10) no
S4 N4 C104 C99 146.5(7) no
S4 N4 C104 C103 -37.7(14) no
S4 N4 C105 C92 78.3(10) no
S4 N4 C105 C98 -157.8(6) no
C104 N4 C105 C92 -147.2(8) no
C104 N4 C105 C98 -23.3(11) no
C105 N4 C104 C99 12.5(12) no
C105 N4 C104 C103 -171.7(10) no
O1 C1 C2 C3 -117.5(11) no
O1 C1 C2 C15 50.3(12) no
O2 C1 C2 C3 65.4(11) no
O2 C1 C2 C15 -126.8(9) no
C1 C2 C3 O3 -1.6(13) no
C1 C2 C3 C4 167.0(7) no
C1 C2 C15 N1 39.1(10) no
C1 C2 C15 C8 -81.2(8) no
C3 C2 C15 N1 -153.1(8) no
C3 C2 C15 C8 86.7(11) no
C15 C2 C3 O3 -168.6(8) no
C15 C2 C3 C4 0.0(14) no
O3 C3 C4 C5 79.4(11) no
C2 C3 C4 C5 -90.1(12) no
C3 C4 C5 C6 50.2(14) no
C4 C5 C6 C7 51.8(14) no
C5 C6 C7 C8 -96.9(10) no
C6 C7 C8 C9 -165.6(8) no
C6 C7 C8 C15 75.8(11) no
C7 C8 C9 C10 44.8(16) no
C7 C8 C9 C14 -142.9(9) no
C7 C8 C15 N1 149.9(9) no
C7 C8 C15 C2 -86.1(11) no
C9 C8 C15 N1 21.9(10) no
C9 C8 C15 C2 145.8(7) no
C15 C8 C9 C10 170.5(10) no
C15 C8 C9 C14 -17.2(11) no
C8 C9 C10 C11 174.3(10) no
C8 C9 C14 N1 5.5(13) no
C8 C9 C14 C13 -173.1(9) no
C10 C9 C14 N1 178.5(10) no
C10 C9 C14 C13 -0.1(18) no
C14 C9 C10 C11 2.7(17) no
C9 C10 C11 C12 -3.6(17) no
C10 C11 C12 C13 1.9(18) no
C11 C12 C13 C14 0.7(18) no
C12 C13 C14 N1 -180.0(11) no
C12 C13 C14 C9 -1.6(18) no
S1 C24 C25 C26 -180.0(6) no
S1 C24 C29 C28 178.5(6) no
C25 C24 C29 C28 -2.3(15) no
C29 C24 C25 C26 0.8(15) no
C24 C25 C26 C27 1.7(15) no
C25 C26 C27 C28 -2.5(17) no
C25 C26 C27 C30 178.6(9) no
C26 C27 C28 C29 0.8(19) no
C30 C27 C28 C29 179.7(12) no
C27 C28 C29 C24 1.5(18) no
O6 C31 C32 C33 58.0(16) no
O6 C31 C32 C45 -129.7(12) no
O7 C31 C32 C33 -119.4(10) no
O7 C31 C32 C45 52.9(12) no
C31 C32 C33 O8 7.0(14) no
C31 C32 C33 C34 174.4(8) no
C31 C32 C45 N2 27.9(13) no
C31 C32 C45 C38 -90.8(9) no
C33 C32 C45 N2 -159.9(9) no
C33 C32 C45 C38 81.5(12) no
C45 C32 C33 O8 -165.1(8) no
C45 C32 C33 C34 2.4(15) no
O8 C33 C34 C35 73.3(11) no
C32 C33 C34 C35 -94.7(13) no
C33 C34 C35 C36 50.6(14) no
C34 C35 C36 C37 53.1(13) no
C35 C36 C37 C38 -100.0(10) no
C36 C37 C38 C39 -166.4(8) no
C36 C37 C38 C45 75.0(12) no
C37 C38 C39 C40 37.7(16) no
C37 C38 C39 C44 -148.3(8) no
C37 C38 C45 N2 154.9(8) no
C37 C38 C45 C32 -80.5(11) no
C39 C38 C45 N2 28.3(9) no
C39 C38 C45 C32 152.9(7) no
C45 C38 C39 C40 163.9(10) no
C45 C38 C39 C44 -22.1(10) no
C38 C39 C40 C41 172.6(10) no
C38 C39 C44 N2 7.0(13) no
C38 C39 C44 C43 -171.8(9) no
C40 C39 C44 N2 -178.3(10) no
C40 C39 C44 C43 2.9(17) no
C44 C39 C40 C41 -0.8(17) no
C39 C40 C41 C42 -0.7(19) no
C40 C41 C42 C43 0(2) no
C41 C42 C43 C44 2.1(19) no
C42 C43 C44 N2 178.0(11) no
C42 C43 C44 C39 -3.6(19) no
S2 C54 C55 C56 178.2(6) no
S2 C54 C59 C58 179.9(6) no
C55 C54 C59 C58 -1.0(14) no
C59 C54 C55 C56 -0.9(14) no
C54 C55 C56 C57 1.5(16) no
C55 C56 C57 C58 -0.1(17) no
C55 C56 C57 C60 178.7(9) no
C56 C57 C58 C59 -1.9(17) no
C60 C57 C58 C59 179.3(11) no
C57 C58 C59 C54 2.4(16) no
O11 C61 C62 C63 58.8(15) no
O11 C61 C62 C75 -127.5(11) no
O12 C61 C62 C63 -119.6(10) no
O12 C61 C62 C75 54.2(12) no
C61 C62 C63 O13 8.8(14) no
C61 C62 C63 C64 178.5(8) no
C61 C62 C75 N3 24.4(13) no
C61 C62 C75 C68 -93.3(9) no
C63 C62 C75 N3 -161.8(9) no
C63 C62 C75 C68 80.5(12) no
C75 C62 C63 O13 -164.9(8) no
C75 C62 C63 C64 4.7(16) no
O13 C63 C64 C65 72.1(11) no
C62 C63 C64 C65 -97.8(13) no
C63 C64 C65 C66 52.4(14) no
C64 C65 C66 C67 50.5(13) no
C65 C66 C67 C68 -99.6(10) no
C66 C67 C68 C69 -161.9(8) no
C66 C67 C68 C75 76.9(12) no
C67 C68 C69 C70 38.8(17) no
C67 C68 C69 C74 -148.7(9) no
C67 C68 C75 N3 154.1(9) no
C67 C68 C75 C62 -82.4(11) no
C69 C68 C75 N3 24.9(10) no
C69 C68 C75 C62 148.5(8) no
C75 C68 C69 C70 166.7(11) no
C75 C68 C69 C74 -20.8(11) no
C68 C69 C70 C71 173.2(11) no
C68 C69 C74 N3 7.7(13) no
C68 C69 C74 C73 -174.6(9) no
C70 C69 C74 N3 -178.9(10) no
C70 C69 C74 C73 -1.2(18) no
C74 C69 C70 C71 1.3(18) no
C69 C70 C71 C72 -1.3(19) no
C70 C71 C72 C73 1(2) no
C71 C72 C73 C74 -1(2) no
C72 C73 C74 N3 178.3(11) no
C72 C73 C74 C69 1.1(18) no
S3 C84 C85 C86 -177.4(6) no
S3 C84 C89 C88 177.1(6) no
C85 C84 C89 C88 3.1(14) no
C89 C84 C85 C86 -3.5(14) no
C84 C85 C86 C87 3.1(15) no
C85 C86 C87 C88 -2.1(15) no
C85 C86 C87 C90 179.5(9) no
C86 C87 C88 C89 1.8(15) no
C90 C87 C88 C89 -179.8(9) no
C87 C88 C89 C84 -2.3(15) no
O16 C91 C92 C93 -110.5(11) no
O16 C91 C92 C105 54.0(12) no
O17 C91 C92 C93 69.3(10) no
O17 C91 C92 C105 -126.2(8) no
C91 C92 C93 O18 -7.6(13) no
C91 C92 C93 C94 162.5(8) no
C91 C92 C105 N4 40.9(10) no
C91 C92 C105 C98 -77.2(9) no
C93 C92 C105 N4 -154.1(8) no
C93 C92 C105 C98 87.9(11) no
C105 C92 C93 O18 -171.1(7) no
C105 C92 C93 C94 -1.0(14) no
O18 C93 C94 C95 79.1(10) no
C92 C93 C94 C95 -91.6(12) no
C93 C94 C95 C96 51.5(14) no
C94 C95 C96 C97 53.7(14) no
C95 C96 C97 C98 -100.6(10) no
C96 C97 C98 C99 -165.7(8) no
C96 C97 C98 C105 72.9(11) no
C97 C98 C99 C100 41.4(16) no
C97 C98 C99 C104 -144.9(8) no
C97 C98 C105 N4 155.1(8) no
C97 C98 C105 C92 -82.1(11) no
C99 C98 C105 N4 25.0(10) no
C99 C98 C105 C92 147.8(8) no
C105 C98 C99 C100 167.8(10) no
C105 C98 C99 C104 -18.6(11) no
C98 C99 C100 C101 172.8(10) no
C98 C99 C104 N4 4.3(13) no
C98 C99 C104 C103 -171.8(9) no
C100 C99 C104 N4 178.8(10) no
C100 C99 C104 C103 2.6(17) no
C104 C99 C100 C101 -0.4(17) no
C99 C100 C101 C102 -0.3(18) no
C100 C101 C102 C103 -1.3(19) no
C101 C102 C103 C104 3.4(18) no
C102 C103 C104 N4 -179.5(10) no
C102 C103 C104 C99 -4.1(17) no
S4 C114 C115 C116 177.1(6) no
S4 C114 C119 C118 -177.4(6) no
C115 C114 C119 C118 2.7(13) no
C119 C114 C115 C116 -3.0(14) no
C114 C115 C116 C117 1.9(17) no
C115 C116 C117 C118 -0.4(18) no
C115 C116 C117 C120 -180.0(10) no
C116 C117 C118 C119 0.2(18) no
C120 C117 C118 C119 179.7(10) no
C117 C118 C119 C114 -1.3(16) no
